data_7223884
loop_
_publ_author_name
'Metherell, Alexander'
'Ward, Michael D.'

_publ_section_title
;
 Stepwise synthesis of mixed-metal assemblies using pre-formed Ru(II)
 &#x2018;complex ligands&#x2019; as building blocks
;
_journal_name_full 'RSC Adv.'
_journal_paper_doi 10.1039/C5RA22694E
_journal_year 2016
_chemical_formula_sum 'C443 H399 B24 Co6 F96 N119 O25 Ru6'
_chemical_formula_weight 10833.23
_chemical_properties_physical Efflorescent
_space_group_crystal_system triclinic
_space_group_IT_number 2
_space_group_name_Hall '-P 1'
_space_group_name_H-M_alt 'P -1'
_symmetry_space_group_name_Hall '-P 1'
_symmetry_space_group_name_H-M 'P -1'
_atom_sites_solution_hydrogens geom
_audit_creation_method SHELXL-2014/7
_audit_update_record
;
2016-01-06 deposited with the CCDC.
2016-01-12 downloaded from the CCDC.
;
_cell_angle_alpha 84.340(5)
_cell_angle_beta 88.764(5)
_cell_angle_gamma 87.336(8)
_cell_formula_units_Z 2
_cell_length_a 26.036(5)
_cell_length_b 27.068(6)
_cell_length_c 42.869(10)
_cell_measurement_reflns_used 4364
_cell_measurement_temperature 100(2)
_cell_measurement_theta_max 16.44
_cell_measurement_theta_min 2.22
_cell_volume 30027(11)
_computing_cell_refinement 'Bruker SAINT'
_computing_data_collection 'Bruker APEX2'
_computing_data_reduction 'Bruker SAINT'
_computing_molecular_graphics 'Bruker SHELXTL'
_computing_publication_material 'Bruker SHELXTL'
_computing_structure_refinement 'SHELXL-2014/7 (Sheldrick, 2014)'
_computing_structure_solution 'SHELXS-97 (Sheldrick 2008)'
_diffrn_ambient_temperature 100(2)
_diffrn_measured_fraction_theta_full 0.972
_diffrn_measured_fraction_theta_max 0.972
_diffrn_measurement_device_type 'Bruker APEX-II CCD'
_diffrn_measurement_method '\f and \w scans'
_diffrn_radiation_type MoK\a
_diffrn_radiation_wavelength 0.71073
_diffrn_reflns_av_R_equivalents 0.1236
_diffrn_reflns_av_unetI/netI 0.2611
_diffrn_reflns_laue_measured_fraction_full 0.972
_diffrn_reflns_laue_measured_fraction_max 0.972
_diffrn_reflns_limit_h_max 26
_diffrn_reflns_limit_h_min -25
_diffrn_reflns_limit_k_max 26
_diffrn_reflns_limit_k_min -24
_diffrn_reflns_limit_l_max 42
_diffrn_reflns_limit_l_min -42
_diffrn_reflns_number 107024
_diffrn_reflns_point_group_measured_fraction_full 0.972
_diffrn_reflns_point_group_measured_fraction_max 0.972
_diffrn_reflns_theta_full 20.944
_diffrn_reflns_theta_max 20.944
_diffrn_reflns_theta_min 0.854
_diffrn_source 'sealed tube'
_exptl_absorpt_coefficient_mu 0.396
_exptl_absorpt_correction_T_max 0.7445
_exptl_absorpt_correction_T_min 0.6105
_exptl_absorpt_correction_type multi-scan
_exptl_absorpt_process_details sadabs
_exptl_crystal_colour yellow
_exptl_crystal_density_diffrn 1.198
_exptl_crystal_description lath
_exptl_crystal_F_000 11000
_exptl_crystal_recrystallization_method 'Re-crystallisation from solvent: Nitromethane, di(isopropyl)ether'
_exptl_crystal_size_max 0.320
_exptl_crystal_size_mid 0.160
_exptl_crystal_size_min 0.080
_refine_diff_density_max 2.499
_refine_diff_density_min -0.695
_refine_diff_density_rms 0.137
_refine_ls_extinction_method none
_refine_ls_goodness_of_fit_ref 1.062
_refine_ls_hydrogen_treatment constr
_refine_ls_matrix_type full
_refine_ls_number_parameters 1895
_refine_ls_number_reflns 62175
_refine_ls_number_restraints 302
_refine_ls_restrained_S_all 1.062
_refine_ls_R_factor_all 0.2405
_refine_ls_R_factor_gt 0.1289
_refine_ls_shift/su_max 0.000
_refine_ls_shift/su_mean 0.000
_refine_ls_structure_factor_coef Fsqd
_refine_ls_weighting_details 'w=1/[\s^2^(Fo^2^)+(0.2000P)^2^] where P=(Fo^2^+2Fc^2^)/3'
_refine_ls_weighting_scheme calc
_refine_ls_wR_factor_gt 0.3298
_refine_ls_wR_factor_ref 0.4011
_reflns_Friedel_coverage 0.000
_reflns_number_gt 25817
_reflns_number_total 62175
_reflns_threshold_expression 'I > 2\s(I)'
_cod_data_source_file c5ra22694e2.cif
_cod_data_source_block p-1_sq
_cod_database_code 7223884
_shelx_shelxl_version_number 2014/7
_shelx_space_group_comment
;
The symmetry employed for this shelxl refinement is uniquely defined
by the following loop, which should always be used as a source of
symmetry information in preference to the above space-group names.
They are only intended as comments.
;
_shelx_estimated_absorpt_t_min 0.884
_shelx_estimated_absorpt_t_max 0.969

loop_
_space_group_symop_operation_xyz
'x, y, z'
'-x, -y, -z'

loop_
_atom_site_label
_atom_site_type_symbol
_atom_site_fract_x
_atom_site_fract_y
_atom_site_fract_z
_atom_site_U_iso_or_equiv
_atom_site_adp_type
_atom_site_occupancy
_atom_site_site_symmetry_order
_atom_site_calc_flag
_atom_site_refinement_flags_posn
_atom_site_refinement_flags_adp
_atom_site_refinement_flags_occupancy
_atom_site_disorder_assembly
_atom_site_disorder_group
Co1 Co 0.18071(7) 0.41006(7) 0.35202(4) 0.0318(6) Uani 0.526(6) 1 d . . P A 1
Ru2 Ru 0.16148(7) 1.08450(7) 0.14933(4) 0.0373(6) Uani 0.526(6) 1 d . . P A 1
Ru3 Ru 0.17616(7) 0.67702(7) 0.48326(4) 0.0373(6) Uani 0.526(6) 1 d . . P A 1
Ru5 Ru 0.01218(7) 0.60444(7) 0.17539(4) 0.0349(6) Uani 0.526(6) 1 d . . P A 1
Co6 Co 0.18690(7) 0.81676(7) 0.01587(4) 0.0337(6) Uani 0.526(6) 1 d . . P A 1
Co7 Co -0.00631(8) 0.89242(7) 0.32292(4) 0.0357(6) Uani 0.526(6) 1 d . . P A 1
Ru1 Ru 0.18071(7) 0.41006(7) 0.35202(4) 0.0318(6) Uani 0.474(6) 1 d . . P A 2
Co2 Co 0.16148(7) 1.08450(7) 0.14933(4) 0.0373(6) Uani 0.474(6) 1 d . . P A 2
Co3 Co 0.17616(7) 0.67702(7) 0.48326(4) 0.0373(6) Uani 0.474(6) 1 d . . P A 2
Co5 Co 0.01218(7) 0.60444(7) 0.17539(4) 0.0349(6) Uani 0.474(6) 1 d . . P A 2
Ru6 Ru 0.18690(7) 0.81676(7) 0.01587(4) 0.0337(6) Uani 0.474(6) 1 d . . P A 2
Ru7 Ru -0.00631(8) 0.89242(7) 0.32292(4) 0.0357(6) Uani 0.474(6) 1 d . . P A 2
N11A N 0.2246(4) 0.3420(3) 0.3521(3) 0.045(4) Uiso 1 1 d G . . . .
C12A C 0.2064(4) 0.3089(4) 0.3326(3) 0.049(6) Uiso 1 1 d G . . A .
C13A C 0.2289(5) 0.2613(4) 0.3329(3) 0.058(6) Uiso 1 1 d G . . A .
H13A H 0.2165 0.2386 0.3196 0.070 Uiso 1 1 calc R U . . .
C14A C 0.2696(5) 0.2467(3) 0.3527(3) 0.057(6) Uiso 1 1 d G . . A .
H14A H 0.2850 0.2142 0.3529 0.068 Uiso 1 1 calc R U . . .
C15A C 0.2879(4) 0.2798(4) 0.3722(3) 0.059(6) Uiso 1 1 d G . . A .
H15A H 0.3157 0.2699 0.3857 0.071 Uiso 1 1 calc R U . . .
C16A C 0.2654(4) 0.3275(4) 0.3719(2) 0.040(5) Uiso 1 1 d G . . A .
H16A H 0.2778 0.3501 0.3853 0.048 Uiso 1 1 calc R U . . .
N21A N 0.1108(4) 0.3893(4) 0.2913(3) 0.049(5) Uiso 1 1 d G . . . .
N22A N 0.1488(4) 0.3773(4) 0.3144(2) 0.037(4) Uiso 1 1 d G . . . .
C23A C 0.1675(4) 0.3277(4) 0.3119(3) 0.040(5) Uiso 1 1 d G . . . .
C24A C 0.1410(5) 0.3091(4) 0.2873(3) 0.060(6) Uiso 1 1 d G . . . .
H24A H 0.1458 0.2768 0.2805 0.073 Uiso 1 1 calc R U . . .
C25A C 0.1059(5) 0.3472(5) 0.2746(3) 0.066(7) Uiso 1 1 d G . . . .
H25A H 0.0832 0.3448 0.2578 0.079 Uiso 1 1 calc R U . . .
C26A C 0.0880(7) 0.4371(6) 0.2852(4) 0.034(5) Uiso 1 1 d . . . . .
H26A H 0.0805 0.4510 0.3055 0.041 Uiso 1 1 calc R U . . .
H26B H 0.0548 0.4345 0.2748 0.041 Uiso 1 1 calc R U . . .
N31A N -0.0653(3) 0.6141(4) 0.1905(2) 0.033(4) Uiso 1 1 d G . . . .
C32A C -0.0708(3) 0.6206(4) 0.2222(2) 0.034(5) Uiso 1 1 d G . . A .
C33A C -0.1195(4) 0.6289(4) 0.23523(19) 0.036(5) Uiso 1 1 d G . . A .
H33A H -0.1232 0.6333 0.2569 0.043 Uiso 1 1 calc R U . . .
C34A C -0.1626(3) 0.6306(4) 0.2166(3) 0.048(6) Uiso 1 1 d G . . A .
H34A H -0.1958 0.6363 0.2254 0.058 Uiso 1 1 calc R U . . .
C35A C -0.1571(3) 0.6241(4) 0.1849(3) 0.046(6) Uiso 1 1 d G . . A .
H35A H -0.1866 0.6253 0.1721 0.056 Uiso 1 1 calc R U . . .
C36A C -0.1085(4) 0.6159(4) 0.17187(18) 0.045(5) Uiso 1 1 d G . . A .
H36A H -0.1047 0.6114 0.1502 0.055 Uiso 1 1 calc R U . . .
N41A N 0.0603(3) 0.6191(4) 0.2441(2) 0.035(4) Uiso 1 1 d G . . . .
N42A N 0.0196(4) 0.6159(4) 0.22296(17) 0.028(4) Uiso 1 1 d G . . . .
C43A C -0.0276(3) 0.6206(4) 0.2398(2) 0.028(5) Uiso 1 1 d G . . . .
C44A C -0.0161(4) 0.6268(4) 0.2714(2) 0.031(5) Uiso 1 1 d G . . . .
H44A H -0.0405 0.6308 0.2879 0.037 Uiso 1 1 calc R U . . .
C45A C 0.0382(4) 0.6259(4) 0.27406(19) 0.027(4) Uiso 1 1 d G . . . .
H45A H 0.0565 0.6291 0.2926 0.033 Uiso 1 1 calc R U . . .
C51A C 0.1194(4) 0.4723(4) 0.2655(3) 0.055(6) Uiso 1 1 d G . . . .
C52A C 0.1015(4) 0.5215(4) 0.2605(3) 0.041(5) Uiso 1 1 d G . . . .
H52A H 0.0702 0.5319 0.2702 0.049 Uiso 1 1 calc R U . . .
C53A C 0.1293(4) 0.5555(3) 0.2414(3) 0.030(5) Uiso 1 1 d G . . . .
C54A C 0.1751(4) 0.5403(4) 0.2272(3) 0.044(5) Uiso 1 1 d G . . . .
H54A H 0.1941 0.5636 0.2142 0.053 Uiso 1 1 calc R U . . .
C55A C 0.1931(4) 0.4910(4) 0.2322(3) 0.054(6) Uiso 1 1 d G . . . .
H55A H 0.2244 0.4806 0.2225 0.065 Uiso 1 1 calc R U . . .
C56A C 0.1652(5) 0.4570(3) 0.2513(3) 0.047(6) Uiso 1 1 d G . . . .
H56A H 0.1775 0.4234 0.2547 0.057 Uiso 1 1 calc R U . . .
C46A C 0.1125(7) 0.6107(6) 0.2366(4) 0.040(5) Uiso 1 1 d . . . . .
H46A H 0.1335 0.6295 0.2500 0.048 Uiso 1 1 calc R U . . .
H46B H 0.1190 0.6234 0.2145 0.048 Uiso 1 1 calc R U . . .
N11B N 0.1337(4) 0.3713(3) 0.3854(2) 0.030(4) Uiso 1 1 d G . . . .
C12B C 0.1532(4) 0.3655(4) 0.4155(2) 0.034(5) Uiso 1 1 d G . . A .
C13B C 0.1315(5) 0.3323(4) 0.43830(19) 0.050(6) Uiso 1 1 d G . . A .
H13B H 0.1448 0.3283 0.4589 0.059 Uiso 1 1 calc R U . . .
C14B C 0.0904(5) 0.3049(4) 0.4310(2) 0.054(6) Uiso 1 1 d G . . A .
H14B H 0.0756 0.2822 0.4465 0.065 Uiso 1 1 calc R U . . .
C15B C 0.0709(4) 0.3107(4) 0.4008(3) 0.052(6) Uiso 1 1 d G . . A .
H15B H 0.0428 0.2919 0.3958 0.062 Uiso 1 1 calc R U . . .
C16B C 0.0926(4) 0.3439(4) 0.3780(2) 0.039(5) Uiso 1 1 d G . . A .
H16B H 0.0793 0.3479 0.3574 0.047 Uiso 1 1 calc R U . . .
N21B N 0.2582(4) 0.4448(4) 0.4056(2) 0.042(4) Uiso 1 1 d G . . . .
N22B N 0.2137(4) 0.4234(4) 0.3950(2) 0.029(4) Uiso 1 1 d G . . . .
C23B C 0.1925(4) 0.3933(4) 0.4207(3) 0.035(5) Uiso 1 1 d G . . . .
C24B C 0.2238(5) 0.3961(5) 0.4471(2) 0.051(6) Uiso 1 1 d G . . . .
H24B H 0.2186 0.3796 0.4675 0.062 Uiso 1 1 calc R U . . .
C25B C 0.2644(4) 0.4280(5) 0.4378(2) 0.049(6) Uiso 1 1 d G . . . .
H25B H 0.2911 0.4365 0.4508 0.059 Uiso 1 1 calc R U . . .
C26B C 0.2877(7) 0.4764(6) 0.3865(4) 0.038(5) Uiso 1 1 d . . . . .
H26C H 0.2750 0.4777 0.3648 0.046 Uiso 1 1 calc R U . . .
H26D H 0.3236 0.4626 0.3864 0.046 Uiso 1 1 calc R U . . .
N31B N 0.1772(4) 0.7536(3) 0.4865(3) 0.040(4) Uiso 1 1 d G . . . .
C32B C 0.1941(5) 0.7815(5) 0.4596(2) 0.045(5) Uiso 1 1 d G . . A .
C33B C 0.2000(5) 0.8323(4) 0.4598(3) 0.071(7) Uiso 1 1 d G . . A .
H33B H 0.2116 0.8513 0.4415 0.086 Uiso 1 1 calc R U . . .
C34B C 0.1890(6) 0.8551(4) 0.4870(4) 0.096(9) Uiso 1 1 d G . . A .
H34B H 0.1931 0.8898 0.4872 0.116 Uiso 1 1 calc R U . . .
C35B C 0.1721(6) 0.8272(5) 0.5139(3) 0.101(9) Uiso 1 1 d G . . A .
H35B H 0.1645 0.8428 0.5325 0.121 Uiso 1 1 calc R U . . .
C36B C 0.1662(5) 0.7765(5) 0.5136(2) 0.079(8) Uiso 1 1 d G . . A .
H36B H 0.1546 0.7574 0.5320 0.095 Uiso 1 1 calc R U . . .
N41B N 0.1975(4) 0.6877(3) 0.4076(2) 0.037(4) Uiso 1 1 d G . . . .
N42B N 0.1887(4) 0.7060(4) 0.4373(2) 0.039(4) Uiso 1 1 d G . . . .
C43B C 0.2010(5) 0.7569(4) 0.4344(3) 0.040(5) Uiso 1 1 d G . . . .
C44B C 0.2173(5) 0.7700(3) 0.4030(3) 0.048(6) Uiso 1 1 d G . . . .
H44B H 0.2279 0.8017 0.3946 0.057 Uiso 1 1 calc R U . . .
C45B C 0.2152(5) 0.7272(4) 0.3864(2) 0.045(5) Uiso 1 1 d G . . . .
H45B H 0.2240 0.7254 0.3650 0.054 Uiso 1 1 calc R U . . .
C51B C 0.2873(4) 0.5296(3) 0.3962(3) 0.036(5) Uiso 1 1 d G . . . .
C52B C 0.2421(3) 0.5591(4) 0.3950(3) 0.030(5) Uiso 1 1 d G . . . .
H52B H 0.2112 0.5462 0.3884 0.036 Uiso 1 1 calc R U . . .
C53B C 0.2422(3) 0.6075(4) 0.4032(3) 0.044(5) Uiso 1 1 d G . . . .
C54B C 0.2874(4) 0.6263(3) 0.4128(3) 0.035(5) Uiso 1 1 d G . . . .
H54B H 0.2875 0.6594 0.4184 0.042 Uiso 1 1 calc R U . . .
C55B C 0.3326(3) 0.5968(4) 0.4141(3) 0.035(5) Uiso 1 1 d G . . . .
H55B H 0.3635 0.6096 0.4206 0.042 Uiso 1 1 calc R U . . .
C56B C 0.3325(3) 0.5484(4) 0.4058(3) 0.042(5) Uiso 1 1 d G . . . .
H56B H 0.3634 0.5282 0.4067 0.050 Uiso 1 1 calc R U . . .
C46B C 0.1912(6) 0.6375(6) 0.4019(4) 0.032(5) Uiso 1 1 d . . . . .
H46C H 0.1760 0.6367 0.3810 0.039 Uiso 1 1 calc R U . . .
H46D H 0.1671 0.6222 0.4178 0.039 Uiso 1 1 calc R U . . .
N11C N 0.2286(4) 0.4527(3) 0.3211(2) 0.036(4) Uiso 1 1 d G . . . .
C12C C 0.2158(3) 0.5034(4) 0.3169(3) 0.030(5) Uiso 1 1 d G . . A .
C13C C 0.2472(4) 0.5350(3) 0.2984(3) 0.041(5) Uiso 1 1 d G . . A .
H13C H 0.2385 0.5696 0.2955 0.049 Uiso 1 1 calc R U . . .
C14C C 0.2913(4) 0.5161(4) 0.2841(3) 0.057(6) Uiso 1 1 d G . . A .
H14C H 0.3127 0.5378 0.2715 0.068 Uiso 1 1 calc R U . . .
C15C C 0.3040(4) 0.4655(4) 0.2883(3) 0.048(6) Uiso 1 1 d G . . A .
H15C H 0.3342 0.4525 0.2786 0.058 Uiso 1 1 calc R U . . .
C16C C 0.2727(4) 0.4338(3) 0.3068(3) 0.037(5) Uiso 1 1 d G . . A .
H16C H 0.2814 0.3992 0.3097 0.044 Uiso 1 1 calc R U . . .
N21C N 0.0982(3) 0.5043(4) 0.3583(2) 0.037(4) Uiso 1 1 d G . . . .
N22C N 0.1441(4) 0.4814(3) 0.3471(3) 0.031(4) Uiso 1 1 d G . . . .
C23C C 0.1725(3) 0.5186(4) 0.3296(3) 0.035(5) Uiso 1 1 d G . . . .
C24C C 0.1440(5) 0.5646(3) 0.3301(3) 0.044(5) Uiso 1 1 d G . . . .
H24C H 0.1539 0.5958 0.3203 0.053 Uiso 1 1 calc R U . . .
C25C C 0.0981(4) 0.5558(3) 0.3479(3) 0.043(5) Uiso 1 1 d G . . . .
H25C H 0.0719 0.5800 0.3520 0.051 Uiso 1 1 calc R U . . .
C26C C 0.0598(7) 0.4776(7) 0.3779(4) 0.043(5) Uiso 1 1 d . . . . .
H26E H 0.0617 0.4424 0.3734 0.051 Uiso 1 1 calc R U . . .
H26F H 0.0252 0.4916 0.3719 0.051 Uiso 1 1 calc R U . . .
N31C N 0.2557(3) 0.6689(4) 0.4876(2) 0.019(3) Uiso 1 1 d G . . . .
C32C C 0.2746(4) 0.6202(3) 0.4866(3) 0.034(5) Uiso 1 1 d G . . A .
C33C C 0.3267(4) 0.6085(3) 0.4909(3) 0.055(6) Uiso 1 1 d G . . A .
H33C H 0.3396 0.5752 0.4903 0.066 Uiso 1 1 calc R U . . .
C34C C 0.3598(3) 0.6455(5) 0.4963(3) 0.061(6) Uiso 1 1 d G . . A .
H34C H 0.3954 0.6375 0.4993 0.073 Uiso 1 1 calc R U . . .
C35C C 0.3409(4) 0.6942(4) 0.4973(3) 0.054(6) Uiso 1 1 d G . . A .
H35C H 0.3635 0.7194 0.5010 0.064 Uiso 1 1 calc R U . . .
C36C C 0.2888(4) 0.7059(3) 0.4930(3) 0.058(6) Uiso 1 1 d G . . A .
H36C H 0.2759 0.7392 0.4937 0.069 Uiso 1 1 calc R U . . .
N41C N 0.1601(3) 0.5617(4) 0.4724(3) 0.032(4) Uiso 1 1 d G . . . .
N42C N 0.1899(4) 0.6022(3) 0.4785(3) 0.041(4) Uiso 1 1 d G . . . .
C43C C 0.2418(3) 0.5844(4) 0.4820(3) 0.033(5) Uiso 1 1 d G . . . .
C44C C 0.2441(4) 0.5328(4) 0.4780(3) 0.043(5) Uiso 1 1 d G . . . .
H44C H 0.2741 0.5115 0.4791 0.052 Uiso 1 1 calc R U . . .
C45C C 0.1936(4) 0.5188(3) 0.4721(3) 0.054(6) Uiso 1 1 d G . . . .
H45C H 0.1839 0.4865 0.4686 0.065 Uiso 1 1 calc R U . . .
C51C C 0.0657(4) 0.4796(4) 0.41205(18) 0.034(5) Uiso 1 1 d G . . . .
C52C C 0.0870(4) 0.5188(4) 0.4250(2) 0.030(5) Uiso 1 1 d G . . . .
H52C H 0.1029 0.5442 0.4118 0.036 Uiso 1 1 calc R U . . .
C53C C 0.0853(4) 0.5209(3) 0.4573(2) 0.031(5) Uiso 1 1 d G . . . .
C54C C 0.0621(4) 0.4838(4) 0.47660(18) 0.031(5) Uiso 1 1 d G . . . .
H54C H 0.0609 0.4852 0.4987 0.037 Uiso 1 1 calc R U . . .
C55C C 0.0408(4) 0.4445(4) 0.4636(2) 0.047(6) Uiso 1 1 d G . . . .
H55C H 0.0249 0.4191 0.4769 0.056 Uiso 1 1 calc R U . . .
C56C C 0.0425(4) 0.4424(4) 0.4314(3) 0.043(5) Uiso 1 1 d G . . . .
H56C H 0.0279 0.4156 0.4225 0.052 Uiso 1 1 calc R U . . .
C46C C 0.1066(6) 0.5658(6) 0.4692(4) 0.035(5) Uiso 1 1 d . . . . .
H46E H 0.0975 0.5954 0.4546 0.042 Uiso 1 1 calc R U . . .
H46F H 0.0904 0.5708 0.4898 0.042 Uiso 1 1 calc R U . . .
N11D N 0.0166(4) 0.5266(3) 0.1872(3) 0.036(4) Uiso 1 1 d G . . . .
C12D C 0.0626(4) 0.5024(4) 0.1793(3) 0.051(6) Uiso 1 1 d G . . A .
C13D C 0.0692(4) 0.4512(4) 0.1861(3) 0.052(6) Uiso 1 1 d G . . A .
H13D H 0.1006 0.4346 0.1807 0.063 Uiso 1 1 calc R U . . .
C14D C 0.0298(5) 0.4243(3) 0.2008(3) 0.064(7) Uiso 1 1 d G . . A .
H14D H 0.0343 0.3893 0.2055 0.077 Uiso 1 1 calc R U . . .
C15D C -0.0162(4) 0.4485(4) 0.2087(3) 0.063(7) Uiso 1 1 d G . . A .
H15D H -0.0431 0.4302 0.2188 0.076 Uiso 1 1 calc R U . . .
C16D C -0.0228(4) 0.4997(4) 0.2019(3) 0.051(6) Uiso 1 1 d G . . A .
H16D H -0.0542 0.5163 0.2073 0.061 Uiso 1 1 calc R U . . .
N21D N 0.1321(4) 0.6065(3) 0.1502(3) 0.051(5) Uiso 1 1 d G . . . .
N22D N 0.0876(4) 0.5843(4) 0.1639(3) 0.044(4) Uiso 1 1 d G . . . .
C23D C 0.0971(4) 0.5320(4) 0.1670(3) 0.045(5) Uiso 1 1 d G . . . .
C24D C 0.1475(5) 0.5219(4) 0.1553(3) 0.051(6) Uiso 1 1 d G . . . .
H24D H 0.1639 0.4899 0.1545 0.061 Uiso 1 1 calc R U . . .
C25D C 0.1692(4) 0.5679(5) 0.1449(3) 0.054(6) Uiso 1 1 d G . . . .
H25D H 0.2026 0.5722 0.1359 0.065 Uiso 1 1 calc R U . . .
C26D C 0.1326(7) 0.6580(6) 0.1407(4) 0.039(5) Uiso 1 1 d . . . . .
H26G H 0.1686 0.6684 0.1409 0.046 Uiso 1 1 calc R U . . .
H26H H 0.1128 0.6760 0.1564 0.046 Uiso 1 1 calc R U . . .
N31D N 0.1766(4) 0.8333(4) -0.0325(2) 0.045(4) Uiso 1 1 d G . . . .
C32D C 0.1255(4) 0.8369(4) -0.0417(3) 0.040(5) Uiso 1 1 d G . . A .
C33D C 0.1136(4) 0.8472(5) -0.0732(3) 0.046(5) Uiso 1 1 d G . . A .
H33D H 0.0787 0.8497 -0.0794 0.055 Uiso 1 1 calc R U . . .
C34D C 0.1527(5) 0.8539(5) -0.0955(2) 0.076(7) Uiso 1 1 d G . . A .
H34D H 0.1446 0.8609 -0.1171 0.091 Uiso 1 1 calc R U . . .
C35D C 0.2038(5) 0.8503(5) -0.0864(3) 0.077(7) Uiso 1 1 d G . . A .
H35D H 0.2306 0.8549 -0.1017 0.093 Uiso 1 1 calc R U . . .
C36D C 0.2157(3) 0.8400(5) -0.0549(3) 0.073(7) Uiso 1 1 d G . . A .
H36D H 0.2506 0.8376 -0.0487 0.088 Uiso 1 1 calc R U . . .
N41D N 0.0646(4) 0.8118(4) 0.03278(18) 0.049(5) Uiso 1 1 d G . . . .
N42D N 0.1081(3) 0.8185(3) 0.0125(2) 0.011(3) Uiso 1 1 d G . . . .
C43D C 0.0903(4) 0.8299(4) -0.01855(18) 0.031(5) Uiso 1 1 d G . . . .
C44D C 0.0357(4) 0.8302(5) -0.0175(2) 0.051(6) Uiso 1 1 d G . . . .
H44D H 0.0137 0.8367 -0.0349 0.062 Uiso 1 1 calc R U . . .
C45D C 0.0199(3) 0.8190(4) 0.0142(3) 0.033(5) Uiso 1 1 d G . . . .
H45D H -0.0146 0.8168 0.0217 0.040 Uiso 1 1 calc R U . . .
C51D C 0.1109(4) 0.6737(4) 0.1088(2) 0.026(4) Uiso 1 1 d G . . . .
C52D C 0.1010(4) 0.7243(4) 0.1010(2) 0.040(5) Uiso 1 1 d G . . . .
H52D H 0.1071 0.7472 0.1158 0.049 Uiso 1 1 calc R U . . .
C53D C 0.0823(4) 0.7414(3) 0.0716(3) 0.037(5) Uiso 1 1 d G . . . .
C54D C 0.0733(4) 0.7078(4) 0.0500(2) 0.038(5) Uiso 1 1 d G . . . .
H54D H 0.0605 0.7195 0.0299 0.046 Uiso 1 1 calc R U . . .
C55D C 0.0832(4) 0.6573(4) 0.0577(2) 0.044(5) Uiso 1 1 d G . . . .
H55D H 0.0771 0.6344 0.0429 0.053 Uiso 1 1 calc R U . . .
C56D C 0.1020(4) 0.6402(3) 0.0871(3) 0.055(6) Uiso 1 1 d G . . . .
H56D H 0.1088 0.6056 0.0924 0.066 Uiso 1 1 calc R U . . .
C46D C 0.0707(7) 0.7968(6) 0.0653(4) 0.042(5) Uiso 1 1 d . . . . .
H46G H 0.0387 0.8059 0.0768 0.051 Uiso 1 1 calc R U . . .
H46H H 0.0990 0.8149 0.0733 0.051 Uiso 1 1 calc R U . . .
N11E N -0.0090(4) 0.5997(4) 0.12884(19) 0.035(4) Uiso 1 1 d G . . . .
C12E C -0.0255(4) 0.6446(3) 0.1128(3) 0.034(5) Uiso 1 1 d G . . A .
C13E C -0.0440(4) 0.6456(4) 0.0826(3) 0.053(6) Uiso 1 1 d G . . A .
H13E H -0.0553 0.6763 0.0716 0.064 Uiso 1 1 calc R U . . .
C14E C -0.0460(4) 0.6018(5) 0.0683(2) 0.050(6) Uiso 1 1 d G . . A .
H14E H -0.0586 0.6025 0.0477 0.060 Uiso 1 1 calc R U . . .
C15E C -0.0295(5) 0.5569(4) 0.0844(3) 0.049(6) Uiso 1 1 d G . . A .
H15E H -0.0308 0.5270 0.0747 0.059 Uiso 1 1 calc R U . . .
C16E C -0.0110(4) 0.5559(3) 0.1146(3) 0.046(5) Uiso 1 1 d G . . A .
H16E H 0.0003 0.5252 0.1256 0.056 Uiso 1 1 calc R U . . .
N21E N 0.0105(4) 0.7257(4) 0.1672(2) 0.037(4) Uiso 1 1 d G . . . .
N22E N 0.0053(4) 0.6783(3) 0.1563(2) 0.033(4) Uiso 1 1 d G . . . .
C23E C -0.0190(5) 0.6854(4) 0.1268(2) 0.039(5) Uiso 1 1 d G . . . .
C24E C -0.0290(4) 0.7373(4) 0.1194(2) 0.037(5) Uiso 1 1 d G . . . .
H24E H -0.0451 0.7526 0.1010 0.044 Uiso 1 1 calc R U . . .
C25E C -0.0108(4) 0.7621(3) 0.1444(3) 0.035(5) Uiso 1 1 d G . . . .
H25E H -0.0125 0.7970 0.1456 0.042 Uiso 1 1 calc R U . . .
C26E C 0.0368(6) 0.7339(6) 0.1940(4) 0.028(4) Uiso 1 1 d . . . . .
H26I H 0.0571 0.7638 0.1894 0.033 Uiso 1 1 calc R U . . .
H26J H 0.0613 0.7053 0.1993 0.033 Uiso 1 1 calc R U . . .
N31E N -0.0304(4) 0.8993(4) 0.3694(2) 0.049(5) Uiso 1 1 d G . . . .
C32E C -0.0447(5) 0.8554(3) 0.3862(3) 0.046(5) Uiso 1 1 d G . . A .
C33E C -0.0642(5) 0.8560(4) 0.4166(3) 0.059(6) Uiso 1 1 d G . . A .
H33E H -0.0740 0.8260 0.4281 0.071 Uiso 1 1 calc R U . . .
C34E C -0.0694(5) 0.9006(5) 0.4302(2) 0.066(7) Uiso 1 1 d G . . A .
H34E H -0.0827 0.9010 0.4510 0.079 Uiso 1 1 calc R U . . .
C35E C -0.0551(5) 0.9445(4) 0.4134(3) 0.060(6) Uiso 1 1 d G . . A .
H35E H -0.0586 0.9750 0.4227 0.072 Uiso 1 1 calc R U . . .
C36E C -0.0356(5) 0.9438(3) 0.3830(3) 0.044(5) Uiso 1 1 d G . . A .
H36E H -0.0258 0.9739 0.3715 0.053 Uiso 1 1 calc R U . . .
N41E N 0.0013(4) 0.7703(4) 0.3330(2) 0.031(4) Uiso 1 1 d G . . . .
N42E N -0.0081(4) 0.8186(3) 0.3427(2) 0.040(4) Uiso 1 1 d G . . . .
C43E C -0.0336(5) 0.8136(4) 0.3723(3) 0.044(5) Uiso 1 1 d G . . . .
C44E C -0.0400(5) 0.7623(4) 0.3810(2) 0.047(6) Uiso 1 1 d G . . . .
H44E H -0.0560 0.7483 0.3997 0.056 Uiso 1 1 calc R U . . .
C45E C -0.0184(5) 0.7355(3) 0.3566(3) 0.041(5) Uiso 1 1 d G . . . .
H45E H -0.0173 0.7004 0.3563 0.049 Uiso 1 1 calc R U . . .
C51E C 0.0022(4) 0.7409(4) 0.2226(2) 0.028(4) Uiso 1 1 d G . . . .
C52E C 0.0271(3) 0.7478(4) 0.2502(2) 0.031(5) Uiso 1 1 d G . . . .
H52E H 0.0636 0.7481 0.2504 0.037 Uiso 1 1 calc R U . . .
C53E C -0.0014(4) 0.7543(4) 0.2774(2) 0.029(5) Uiso 1 1 d G . . . .
C54E C -0.0548(4) 0.7539(4) 0.2770(2) 0.036(5) Uiso 1 1 d G . . . .
H54E H -0.0742 0.7583 0.2956 0.043 Uiso 1 1 calc R U . . .
C55E C -0.0796(3) 0.7470(4) 0.2495(2) 0.036(5) Uiso 1 1 d G . . . .
H55E H -0.1161 0.7467 0.2493 0.044 Uiso 1 1 calc R U . . .
C56E C -0.0511(4) 0.7405(4) 0.2223(2) 0.031(5) Uiso 1 1 d G . . . .
H56E H -0.0681 0.7358 0.2035 0.037 Uiso 1 1 calc R U . . .
C46E C 0.0300(6) 0.7599(6) 0.3067(4) 0.029(5) Uiso 1 1 d . . . . .
H46I H 0.0509 0.7288 0.3118 0.035 Uiso 1 1 calc R U . . .
H46J H 0.0541 0.7869 0.3016 0.035 Uiso 1 1 calc R U . . .
N11F N 0.2665(3) 0.8223(4) 0.0117(2) 0.022(3) Uiso 1 1 d G . . . .
C12F C 0.2832(4) 0.8704(3) 0.0109(3) 0.032(5) Uiso 1 1 d G . . A .
C13F C 0.3349(4) 0.8795(3) 0.0051(3) 0.046(5) Uiso 1 1 d G . . A .
H13F H 0.3463 0.9124 0.0046 0.055 Uiso 1 1 calc R U . . .
C14F C 0.3697(3) 0.8405(5) 0.0002(3) 0.057(6) Uiso 1 1 d G . . A .
H14F H 0.4050 0.8467 -0.0037 0.068 Uiso 1 1 calc R U . . .
C15F C 0.3530(4) 0.7924(4) 0.0011(3) 0.049(6) Uiso 1 1 d G . . A .
H15F H 0.3768 0.7657 -0.0023 0.058 Uiso 1 1 calc R U . . .
C16F C 0.3014(4) 0.7833(3) 0.0068(3) 0.050(6) Uiso 1 1 d G . . A .
H16F H 0.2899 0.7504 0.0074 0.060 Uiso 1 1 calc R U . . .
N21F N 0.1624(3) 0.9327(4) 0.0249(3) 0.034(4) Uiso 1 1 d G . . . .
N22F N 0.1952(4) 0.8908(3) 0.0199(3) 0.035(4) Uiso 1 1 d G . . . .
C23F C 0.2462(3) 0.9070(4) 0.0157(3) 0.035(5) Uiso 1 1 d G . . . .
C24F C 0.2450(4) 0.9589(4) 0.0181(3) 0.044(5) Uiso 1 1 d G . . . .
H24F H 0.2737 0.9795 0.0162 0.053 Uiso 1 1 calc R U . . .
C25F C 0.1932(4) 0.9749(3) 0.0238(3) 0.048(6) Uiso 1 1 d G . . . .
H25F H 0.1812 1.0079 0.0264 0.058 Uiso 1 1 calc R U . . .
C26F C 0.1079(7) 0.9301(7) 0.0280(4) 0.041(5) Uiso 1 1 d . . . . .
H26K H 0.0993 0.9000 0.0417 0.050 Uiso 1 1 calc R U . . .
H26L H 0.0931 0.9277 0.0071 0.050 Uiso 1 1 calc R U . . .
N31F N 0.2119(4) 1.0410(4) 0.1798(2) 0.044(4) Uiso 1 1 d G . . . .
C32F C 0.2029(4) 0.9905(4) 0.1835(3) 0.038(5) Uiso 1 1 d G . . A .
C33F C 0.2352(5) 0.9579(3) 0.2019(3) 0.054(6) Uiso 1 1 d G . . A .
H33F H 0.2290 0.9234 0.2044 0.065 Uiso 1 1 calc R U . . .
C34F C 0.2766(4) 0.9757(4) 0.2166(3) 0.050(6) Uiso 1 1 d G . . A .
H34F H 0.2987 0.9534 0.2292 0.060 Uiso 1 1 calc R U . . .
C35F C 0.2857(4) 1.0262(4) 0.2130(3) 0.051(6) Uiso 1 1 d G . . A .
H35F H 0.3139 1.0384 0.2231 0.061 Uiso 1 1 calc R U . . .
C36F C 0.2533(4) 1.0588(3) 0.1946(3) 0.044(5) Uiso 1 1 d G . . A .
H36F H 0.2595 1.0933 0.1921 0.053 Uiso 1 1 calc R U . . .
N41F N 0.0879(3) 0.9931(4) 0.1401(2) 0.035(4) Uiso 1 1 d G . . . .
N42F N 0.1311(4) 1.0145(3) 0.1522(3) 0.038(4) Uiso 1 1 d G . . . .
C43F C 0.1603(3) 0.9761(4) 0.1696(3) 0.029(5) Uiso 1 1 d G . . . .
C44F C 0.1351(4) 0.9309(3) 0.1683(3) 0.038(5) Uiso 1 1 d G . . . .
H44F H 0.1463 0.8993 0.1780 0.046 Uiso 1 1 calc R U . . .
C45F C 0.0904(4) 0.9414(4) 0.1500(3) 0.041(5) Uiso 1 1 d G . . . .
H45F H 0.0663 0.9180 0.1453 0.050 Uiso 1 1 calc R U . . .
C51F C 0.0849(4) 0.9760(4) 0.0418(3) 0.039(5) Uiso 1 1 d G . . . .
C52F C 0.0830(4) 0.9780(4) 0.0740(2) 0.038(5) Uiso 1 1 d G . . . .
H52F H 0.0988 0.9520 0.0875 0.046 Uiso 1 1 calc R U . . .
C53F C 0.0580(4) 1.0182(4) 0.0866(2) 0.037(5) Uiso 1 1 d G . . . .
C54F C 0.0348(4) 1.0563(4) 0.0669(3) 0.053(6) Uiso 1 1 d G . . . .
H54F H 0.0177 1.0837 0.0755 0.064 Uiso 1 1 calc R U . . .
C55F C 0.0366(4) 1.0542(4) 0.0346(3) 0.058(6) Uiso 1 1 d G . . . .
H55F H 0.0208 1.0802 0.0212 0.070 Uiso 1 1 calc R U . . .
C56F C 0.0617(4) 1.0140(4) 0.02207(19) 0.034(5) Uiso 1 1 d G . . . .
H56F H 0.0629 1.0126 0.0000 0.041 Uiso 1 1 calc R U . . .
C46F C 0.0492(7) 1.0193(7) 0.1216(4) 0.045(5) Uiso 1 1 d . . . . .
H46K H 0.0473 1.0544 0.1265 0.054 Uiso 1 1 calc R U . . .
H46L H 0.0157 1.0050 0.1275 0.054 Uiso 1 1 calc R U . . .
N11G N 0.1906(4) 0.7392(3) 0.0130(3) 0.050(5) Uiso 1 1 d G . . . .
C12G C 0.2084(5) 0.7106(5) 0.0396(2) 0.052(6) Uiso 1 1 d G . . A .
C13G C 0.2138(5) 0.6592(5) 0.0399(3) 0.072(7) Uiso 1 1 d G . . A .
H13G H 0.2259 0.6397 0.0581 0.086 Uiso 1 1 calc R U . . .
C14G C 0.2014(5) 0.6364(3) 0.0136(4) 0.079(8) Uiso 1 1 d G . . A .
H14G H 0.2051 0.6013 0.0137 0.094 Uiso 1 1 calc R U . . .
C15G C 0.1836(5) 0.6650(5) -0.0131(3) 0.076(7) Uiso 1 1 d G . . A .
H15G H 0.1751 0.6494 -0.0311 0.091 Uiso 1 1 calc R U . . .
C16G C 0.1782(5) 0.7164(5) -0.0134(2) 0.072(7) Uiso 1 1 d G . . A .
H16G H 0.1660 0.7359 -0.0316 0.087 Uiso 1 1 calc R U . . .
N21G N 0.2055(4) 0.8074(3) 0.0907(3) 0.039(4) Uiso 1 1 d G . . . .
N22G N 0.1988(4) 0.7884(4) 0.0614(2) 0.044(4) Uiso 1 1 d G . . . .
C23G C 0.2155(5) 0.7375(4) 0.0644(2) 0.040(5) Uiso 1 1 d G . . . .
C24G C 0.2325(5) 0.7250(3) 0.0955(3) 0.042(5) Uiso 1 1 d G . . . .
H24G H 0.2458 0.6933 0.1040 0.050 Uiso 1 1 calc R U . . .
C25G C 0.2264(5) 0.7682(4) 0.1118(2) 0.050(6) Uiso 1 1 d G . . . .
H25G H 0.2348 0.7705 0.1330 0.060 Uiso 1 1 calc R U . . .
C26G C 0.1959(7) 0.8581(6) 0.0967(4) 0.038(5) Uiso 1 1 d . . . . .
H26M H 0.1790 0.8588 0.1176 0.046 Uiso 1 1 calc R U . . .
H26N H 0.1716 0.8742 0.0810 0.046 Uiso 1 1 calc R U . . .
N31G N 0.1104(4) 1.1271(3) 0.1176(2) 0.035(4) Uiso 1 1 d G . . . .
C32G C 0.1295(3) 1.1338(4) 0.0871(2) 0.033(5) Uiso 1 1 d G . . A .
C33G C 0.1059(4) 1.1687(4) 0.06541(19) 0.044(5) Uiso 1 1 d G . . A .
H33G H 0.1189 1.1733 0.0445 0.052 Uiso 1 1 calc R U . . .
C34G C 0.0630(4) 1.1969(4) 0.0743(3) 0.048(6) Uiso 1 1 d G . . A .
H34G H 0.0469 1.2208 0.0595 0.058 Uiso 1 1 calc R U . . .
C35G C 0.0439(4) 1.1903(4) 0.1049(3) 0.052(6) Uiso 1 1 d G . . A .
H35G H 0.0147 1.2096 0.1110 0.062 Uiso 1 1 calc R U . . .
C36G C 0.0676(4) 1.1554(4) 0.1266(2) 0.056(6) Uiso 1 1 d G . . A .
H36G H 0.0546 1.1508 0.1475 0.068 Uiso 1 1 calc R U . . .
N41G N 0.2407(4) 1.0504(4) 0.0935(3) 0.046(4) Uiso 1 1 d G . . . .
N42G N 0.1960(4) 1.0744(4) 0.1056(2) 0.037(4) Uiso 1 1 d G . . . .
C43G C 0.1726(4) 1.1050(4) 0.0805(3) 0.038(5) Uiso 1 1 d G . . . .
C44G C 0.2028(5) 1.0999(5) 0.0530(2) 0.057(6) Uiso 1 1 d G . . . .
H44G H 0.1961 1.1163 0.0327 0.068 Uiso 1 1 calc R U . . .
C45G C 0.2449(4) 1.0662(5) 0.0610(2) 0.046(5) Uiso 1 1 d G . . . .
H45G H 0.2713 1.0560 0.0470 0.055 Uiso 1 1 calc R U . . .
C51G C 0.2418(4) 0.8872(4) 0.0960(3) 0.042(5) Uiso 1 1 d G . . . .
C52G C 0.2892(4) 0.8697(3) 0.0851(3) 0.033(5) Uiso 1 1 d G . . . .
H52G H 0.2933 0.8366 0.0794 0.040 Uiso 1 1 calc R U . . .
C53G C 0.3306(3) 0.9005(4) 0.0824(3) 0.041(5) Uiso 1 1 d G . . . .
H53G H 0.3630 0.8886 0.0750 0.049 Uiso 1 1 calc R U . . .
C54G C 0.3246(4) 0.9489(4) 0.0907(3) 0.040(5) Uiso 1 1 d G . . . .
H54G H 0.3529 0.9700 0.0889 0.048 Uiso 1 1 calc R U . . .
C55G C 0.2771(4) 0.9664(3) 0.1016(3) 0.040(5) Uiso 1 1 d G . . . .
C56G C 0.2357(3) 0.9355(4) 0.1042(3) 0.035(5) Uiso 1 1 d G . . . .
H56G H 0.2033 0.9475 0.1117 0.042 Uiso 1 1 calc R U . . .
C46G C 0.2746(7) 1.0170(6) 0.1116(4) 0.043(5) Uiso 1 1 d . . . . .
H46M H 0.2632 1.0153 0.1338 0.051 Uiso 1 1 calc R U . . .
H46N H 0.3095 1.0301 0.1101 0.051 Uiso 1 1 calc R U . . .
N11H N 0.2004(4) 1.1510(3) 0.1513(3) 0.041(4) Uiso 1 1 d G . . . .
C12H C 0.1803(4) 1.1829(5) 0.1724(3) 0.058(6) Uiso 1 1 d G . . A .
C13H C 0.2000(5) 1.2295(4) 0.1732(3) 0.072(7) Uiso 1 1 d G . . A .
H13H H 0.1863 1.2513 0.1877 0.087 Uiso 1 1 calc R U . . .
C14H C 0.2399(5) 1.2444(4) 0.1528(3) 0.081(8) Uiso 1 1 d G . . A .
H14H H 0.2534 1.2763 0.1534 0.097 Uiso 1 1 calc R U . . .
C15H C 0.2600(4) 1.2125(5) 0.1317(3) 0.060(6) Uiso 1 1 d G . . A .
H15H H 0.2873 1.2227 0.1178 0.072 Uiso 1 1 calc R U . . .
C16H C 0.2403(4) 1.1659(4) 0.1309(3) 0.051(6) Uiso 1 1 d G . . A .
H16H H 0.2540 1.1441 0.1164 0.061 Uiso 1 1 calc R U . . .
N21H N 0.0865(4) 1.1036(4) 0.2104(3) 0.051(5) Uiso 1 1 d G . . . .
N22H N 0.1260(4) 1.1154(4) 0.1880(2) 0.040(4) Uiso 1 1 d G . . . .
C23H C 0.1429(5) 1.1633(4) 0.1926(3) 0.051(6) Uiso 1 1 d G . . . .
C24H C 0.1138(6) 1.1809(4) 0.2179(3) 0.079(8) Uiso 1 1 d G . . . .
H24H H 0.1170 1.2120 0.2261 0.095 Uiso 1 1 calc R U . . .
C25H C 0.0789(5) 1.1440(5) 0.2289(3) 0.072(7) Uiso 1 1 d G . . . .
H25H H 0.0548 1.1461 0.2457 0.086 Uiso 1 1 calc R U . . .
C26H C 0.0665(7) 1.0567(6) 0.2135(4) 0.041(5) Uiso 1 1 d . . . . .
H26O H 0.0646 1.0444 0.1926 0.050 Uiso 1 1 calc R U . . .
H26P H 0.0312 1.0588 0.2224 0.050 Uiso 1 1 calc R U . . .
N31H N -0.0816(3) 0.8840(4) 0.3083(2) 0.038(4) Uiso 1 1 d G . . . .
C32H C -0.0847(4) 0.8756(4) 0.2770(2) 0.037(5) Uiso 1 1 d G . . A .
C33H C -0.1320(5) 0.8672(5) 0.2645(2) 0.048(6) Uiso 1 1 d G . . A .
H33H H -0.1342 0.8614 0.2430 0.057 Uiso 1 1 calc R U . . .
C34H C -0.1761(3) 0.8672(5) 0.2833(3) 0.057(6) Uiso 1 1 d G . . A .
H34H H -0.2084 0.8615 0.2748 0.068 Uiso 1 1 calc R U . . .
C35H C -0.1729(3) 0.8756(5) 0.3147(3) 0.061(6) Uiso 1 1 d G . . A .
H35H H -0.2031 0.8756 0.3276 0.073 Uiso 1 1 calc R U . . .
C36H C -0.1257(4) 0.8840(4) 0.3272(2) 0.040(5) Uiso 1 1 d G . . A .
H36H H -0.1235 0.8897 0.3486 0.048 Uiso 1 1 calc R U . . .
N41H N 0.0469(3) 0.8739(4) 0.2552(2) 0.030(4) Uiso 1 1 d G . . . .
N42H N 0.0046(4) 0.8793(4) 0.27627(19) 0.040(4) Uiso 1 1 d G . . . .
C43H C -0.0413(3) 0.8759(5) 0.2595(3) 0.038(5) Uiso 1 1 d G . . . .
C44H C -0.0274(4) 0.8685(5) 0.2280(2) 0.047(6) Uiso 1 1 d G . . . .
H44H H -0.0506 0.8650 0.2116 0.056 Uiso 1 1 calc R U . . .
C45H C 0.0270(4) 0.8673(4) 0.2253(2) 0.038(5) Uiso 1 1 d G . . . .
H45H H 0.0468 0.8628 0.2069 0.045 Uiso 1 1 calc R U . . .
C51H C 0.1002(4) 1.0194(4) 0.2351(3) 0.043(5) Uiso 1 1 d G . . . .
C52H C 0.0843(4) 0.9709(4) 0.2397(3) 0.031(5) Uiso 1 1 d G . . . .
H52H H 0.0539 0.9621 0.2301 0.037 Uiso 1 1 calc R U . . .
C53H C 0.1128(4) 0.9352(3) 0.2583(3) 0.037(5) Uiso 1 1 d G . . . .
C54H C 0.1573(4) 0.9480(4) 0.2724(3) 0.049(6) Uiso 1 1 d G . . . .
H54H H 0.1768 0.9236 0.2851 0.059 Uiso 1 1 calc R U . . .
C55H C 0.1732(4) 0.9965(5) 0.2678(3) 0.053(6) Uiso 1 1 d G . . . .
H55H H 0.2036 1.0053 0.2774 0.064 Uiso 1 1 calc R U . . .
C56H C 0.1447(5) 1.0322(3) 0.2491(3) 0.058(6) Uiso 1 1 d G . . . .
H56H H 0.1556 1.0654 0.2460 0.070 Uiso 1 1 calc R U . . .
C46H C 0.0995(7) 0.8822(7) 0.2633(5) 0.044(5) Uiso 1 1 d . . . . .
H46O H 0.1232 0.8624 0.2505 0.053 Uiso 1 1 calc R U . . .
H46P H 0.1047 0.8700 0.2856 0.053 Uiso 1 1 calc R U . . .
N11I N -0.0094(5) 0.9699(3) 0.3089(3) 0.045(4) Uiso 1 1 d G . . . .
C12I C 0.0339(4) 0.9944(4) 0.3162(3) 0.043(5) Uiso 1 1 d G . . A .
C13I C 0.0359(4) 1.0455(4) 0.3088(3) 0.052(6) Uiso 1 1 d G . . A .
H13I H 0.0655 1.0622 0.3138 0.062 Uiso 1 1 calc R U . . .
C14I C -0.0053(5) 1.0720(3) 0.2941(3) 0.067(7) Uiso 1 1 d G . . A .
H14I H -0.0039 1.1069 0.2890 0.081 Uiso 1 1 calc R U . . .
C15I C -0.0485(4) 1.0474(5) 0.2868(3) 0.076(7) Uiso 1 1 d G . . A .
H15I H -0.0767 1.0655 0.2767 0.091 Uiso 1 1 calc R U . . .
C16I C -0.0505(4) 0.9964(5) 0.2942(3) 0.058(6) Uiso 1 1 d G . . A .
H16I H -0.0801 0.9796 0.2892 0.070 Uiso 1 1 calc R U . . .
N21I N 0.1125(5) 0.8896(3) 0.3486(3) 0.058(5) Uiso 1 1 d G . . . .
N22I N 0.0676(4) 0.9114(4) 0.3337(3) 0.040(4) Uiso 1 1 d G . . . .
C23I C 0.0717(5) 0.9638(4) 0.3308(3) 0.046(5) Uiso 1 1 d G . . . .
C24I C 0.1192(5) 0.9743(4) 0.3438(3) 0.066(7) Uiso 1 1 d G . . . .
H24I H 0.1319 1.0065 0.3450 0.079 Uiso 1 1 calc R U . . .
C25I C 0.1444(4) 0.9285(5) 0.3548(3) 0.063(7) Uiso 1 1 d G . . . .
H25I H 0.1769 0.9245 0.3647 0.076 Uiso 1 1 calc R U . . .
C26I C 0.1157(8) 0.8386(7) 0.3586(4) 0.049(6) Uiso 1 1 d . . . . .
H26Q H 0.1523 0.8271 0.3582 0.058 Uiso 1 1 calc R U . . .
H26R H 0.0976 0.8208 0.3433 0.058 Uiso 1 1 calc R U . . .
N31I N 0.1634(4) 0.6610(4) 0.5317(2) 0.040(4) Uiso 1 1 d G . . . .
C32I C 0.1121(4) 0.6608(4) 0.5414(2) 0.041(5) Uiso 1 1 d G . . A .
C33I C 0.0996(4) 0.6511(5) 0.5730(3) 0.050(6) Uiso 1 1 d G . . A .
H33I H 0.0645 0.6509 0.5797 0.060 Uiso 1 1 calc R U . . .
C34I C 0.1383(5) 0.6416(5) 0.5949(2) 0.061(6) Uiso 1 1 d G . . A .
H34I H 0.1297 0.6350 0.6165 0.073 Uiso 1 1 calc R U . . .
C35I C 0.1895(4) 0.6419(5) 0.5852(3) 0.070(7) Uiso 1 1 d G . . A .
H35I H 0.2160 0.6354 0.6001 0.084 Uiso 1 1 calc R U . . .
C36I C 0.2021(3) 0.6516(5) 0.5536(3) 0.058(6) Uiso 1 1 d G . . A .
H36I H 0.2371 0.6517 0.5469 0.069 Uiso 1 1 calc R U . . .
N41I N 0.0540(4) 0.6863(4) 0.46615(18) 0.050(5) Uiso 1 1 d G . . . .
N42I N 0.0967(3) 0.6797(4) 0.4864(2) 0.012(3) Uiso 1 1 d G . . . .
C43I C 0.0776(4) 0.6712(5) 0.51767(19) 0.040(5) Uiso 1 1 d G . . . .
C44I C 0.0231(4) 0.6725(5) 0.5167(2) 0.057(6) Uiso 1 1 d G . . . .
H44I H 0.0003 0.6680 0.5343 0.069 Uiso 1 1 calc R U . . .
C45I C 0.0085(3) 0.6819(5) 0.4849(3) 0.045(5) Uiso 1 1 d G . . . .
H45I H -0.0257 0.6847 0.4774 0.054 Uiso 1 1 calc R U . . .
C51I C 0.0943(5) 0.8239(4) 0.3901(2) 0.048(6) Uiso 1 1 d G . . . .
C52I C 0.0873(5) 0.7736(4) 0.3982(2) 0.036(5) Uiso 1 1 d G . . . .
H52I H 0.0947 0.7504 0.3832 0.043 Uiso 1 1 calc R U . . .
C53I C 0.0695(5) 0.7573(3) 0.4280(3) 0.041(5) Uiso 1 1 d G . . . .
C54I C 0.0586(5) 0.7912(4) 0.4498(2) 0.045(5) Uiso 1 1 d G . . . .
H54I H 0.0464 0.7800 0.4702 0.054 Uiso 1 1 calc R U . . .
C55I C 0.0656(5) 0.8415(4) 0.4418(3) 0.056(6) Uiso 1 1 d G . . . .
H55I H 0.0581 0.8646 0.4567 0.067 Uiso 1 1 calc R U . . .
C56I C 0.0834(5) 0.8578(3) 0.4119(3) 0.046(5) Uiso 1 1 d G . . . .
H56I H 0.0882 0.8922 0.4064 0.055 Uiso 1 1 calc R U . . .
C46I C 0.0627(8) 0.7022(7) 0.4334(4) 0.049(6) Uiso 1 1 d . . . . .
H46Q H 0.0331 0.6935 0.4212 0.059 Uiso 1 1 calc R U . . .
H46R H 0.0938 0.6843 0.4258 0.059 Uiso 1 1 calc R U . . .
Ru4 Ru 0.48617(7) 0.88764(7) 0.15857(4) 0.0349(6) Uani 0.501(6) 1 d . . P B 1
Co8 Co 0.49282(7) 0.61252(8) 0.33531(4) 0.0395(6) Uani 0.501(6) 1 d . . P B 1
Co9 Co 0.70837(7) 0.68537(8) 0.03420(4) 0.0396(6) Uani 0.501(6) 1 d . . P B 1
Ru10 Ru 0.68198(8) 0.81585(8) 0.45908(4) 0.0467(7) Uani 0.501(6) 1 d . . P B 1
Ru11 Ru 0.67109(8) 0.40540(8) 0.18408(5) 0.0465(7) Uani 0.501(6) 1 d . . P B 1
Co12 Co 0.63369(9) 1.09976(9) 0.30791(5) 0.0577(8) Uani 0.501(6) 1 d . . P B 1
Co4 Co 0.48617(7) 0.88764(7) 0.15857(4) 0.0349(6) Uani 0.499(6) 1 d . . P B 2
Ru8 Ru 0.49282(7) 0.61252(8) 0.33531(4) 0.0395(6) Uani 0.499(6) 1 d . . P B 2
Ru9 Ru 0.70837(7) 0.68537(8) 0.03420(4) 0.0396(6) Uani 0.499(6) 1 d . . P B 2
Co10 Co 0.68198(8) 0.81585(8) 0.45908(4) 0.0467(7) Uani 0.499(6) 1 d . . P B 2
Co11 Co 0.67109(8) 0.40540(8) 0.18408(5) 0.0465(7) Uani 0.499(6) 1 d . . P B 2
Ru12 Ru 0.63369(9) 1.09976(9) 0.30791(5) 0.0577(8) Uani 0.499(6) 1 d . . P B 2
N11J N 0.6049(6) 1.1671(4) 0.3248(3) 0.073(6) Uiso 1 1 d G . . . .
C12J C 0.5516(6) 1.1742(6) 0.3249(4) 0.088(8) Uiso 1 1 d G . . B .
C13J C 0.5288(5) 1.2176(7) 0.3347(5) 0.139(12) Uiso 1 1 d G . . B .
H13J H 0.4924 1.2224 0.3348 0.166 Uiso 1 1 calc R U . . .
C14J C 0.5592(7) 1.2539(5) 0.3444(4) 0.146(13) Uiso 1 1 d G . . B .
H14J H 0.5436 1.2836 0.3511 0.175 Uiso 1 1 calc R U . . .
C15J C 0.6124(7) 1.2468(5) 0.3443(4) 0.091(8) Uiso 1 1 d G . . B .
H15J H 0.6332 1.2716 0.3509 0.109 Uiso 1 1 calc R U . . .
C16J C 0.6353(4) 1.2034(6) 0.3345(4) 0.072(7) Uiso 1 1 d G . . B .
H16J H 0.6716 1.1986 0.3345 0.086 Uiso 1 1 calc R U . . .
N21J N 0.5197(6) 1.0554(5) 0.3025(4) 0.100(7) Uiso 1 1 d G . . . .
N22J N 0.5546(4) 1.0913(5) 0.3097(3) 0.051(5) Uiso 1 1 d G . . . .
C23J C 0.5254(7) 1.1340(5) 0.3178(4) 0.102(9) Uiso 1 1 d G . . . .
C24J C 0.4725(6) 1.1244(7) 0.3158(5) 0.139(12) Uiso 1 1 d G . . . .
H24J H 0.4444 1.1466 0.3200 0.166 Uiso 1 1 calc R U . . .
C25J C 0.4690(5) 1.0759(7) 0.3063(5) 0.114(10) Uiso 1 1 d G . . . .
H25J H 0.4381 1.0599 0.3031 0.137 Uiso 1 1 calc R U . . .
C26J C 0.5362(10) 1.0119(9) 0.2894(6) 0.082(8) Uiso 1 1 d . . . . .
H26S H 0.5112 0.9859 0.2953 0.099 Uiso 1 1 calc R U . . .
H26T H 0.5698 1.0000 0.2983 0.099 Uiso 1 1 calc R U . . .
N31J N 0.4922(4) 0.8778(4) 0.11002(19) 0.037(4) Uiso 1 1 d G . . . .
C32J C 0.5317(4) 0.9026(4) 0.0939(2) 0.042(5) Uiso 1 1 d G . . B .
C33J C 0.5386(4) 0.8999(4) 0.0619(2) 0.047(6) Uiso 1 1 d G . . B .
H33J H 0.5656 0.9169 0.0509 0.056 Uiso 1 1 calc R U . . .
C34J C 0.5058(5) 0.8724(5) 0.04593(19) 0.051(6) Uiso 1 1 d G . . B .
H34J H 0.5105 0.8706 0.0240 0.061 Uiso 1 1 calc R U . . .
C35J C 0.4663(4) 0.8476(4) 0.0620(2) 0.051(6) Uiso 1 1 d G . . B .
H35J H 0.4439 0.8288 0.0512 0.061 Uiso 1 1 calc R U . . .
C36J C 0.4594(4) 0.8503(4) 0.0941(2) 0.039(5) Uiso 1 1 d G . . B .
H36J H 0.4324 0.8333 0.1051 0.046 Uiso 1 1 calc R U . . .
N41J N 0.5939(5) 0.9450(5) 0.1582(2) 0.064(5) Uiso 1 1 d G . . . .
N42J N 0.5562(4) 0.9182(4) 0.1444(3) 0.045(4) Uiso 1 1 d G . . . .
C43J C 0.5637(5) 0.9247(5) 0.1114(3) 0.049(6) Uiso 1 1 d G . . . .
C44J C 0.6060(5) 0.9555(5) 0.1048(2) 0.062(6) Uiso 1 1 d G . . . .
H44J H 0.6195 0.9659 0.0845 0.074 Uiso 1 1 calc R U . . .
C45J C 0.6247(5) 0.9681(5) 0.1337(3) 0.072(7) Uiso 1 1 d G . . . .
H45J H 0.6529 0.9883 0.1363 0.087 Uiso 1 1 calc R U . . .
C51J C 0.5704(5) 0.9861(4) 0.2048(3) 0.048(6) Uiso 1 1 d G . . . .
C52J C 0.5658(5) 0.9816(4) 0.2373(3) 0.063(6) Uiso 1 1 d G . . . .
H52J H 0.5791 0.9525 0.2491 0.075 Uiso 1 1 calc R U . . .
C53J C 0.5417(5) 1.0197(5) 0.2524(2) 0.066(7) Uiso 1 1 d G . . . .
C54J C 0.5222(5) 1.0623(4) 0.2351(3) 0.065(7) Uiso 1 1 d G . . . .
H54J H 0.5057 1.0883 0.2454 0.078 Uiso 1 1 calc R U . . .
C55J C 0.5267(5) 1.0668(4) 0.2025(3) 0.060(6) Uiso 1 1 d G . . . .
H55J H 0.5134 1.0959 0.1907 0.072 Uiso 1 1 calc R U . . .
C56J C 0.5508(5) 1.0287(5) 0.1874(2) 0.051(6) Uiso 1 1 d G . . . .
H56J H 0.5540 1.0318 0.1652 0.061 Uiso 1 1 calc R U . . .
C46J C 0.5986(8) 0.9462(8) 0.1924(5) 0.060(6) Uiso 1 1 d . . . . .
H46S H 0.5866 0.9145 0.2030 0.072 Uiso 1 1 calc R U . . .
H46T H 0.6353 0.9483 0.1973 0.072 Uiso 1 1 calc R U . . .
N11K N 0.6284(5) 1.1253(5) 0.2599(2) 0.064(5) Uiso 1 1 d G . . . .
C12K C 0.6514(5) 1.0935(4) 0.2397(3) 0.058(6) Uiso 1 1 d G . . B .
C13K C 0.6509(5) 1.1064(5) 0.2075(3) 0.063(6) Uiso 1 1 d G . . B .
H13K H 0.6666 1.0846 0.1937 0.075 Uiso 1 1 calc R U . . .
C14K C 0.6273(6) 1.1512(6) 0.1955(2) 0.077(7) Uiso 1 1 d G . . B .
H14K H 0.6269 1.1601 0.1735 0.092 Uiso 1 1 calc R U . . .
C15K C 0.6043(5) 1.1831(4) 0.2158(4) 0.081(8) Uiso 1 1 d G . . B .
H15K H 0.5881 1.2137 0.2076 0.098 Uiso 1 1 calc R U . . .
C16K C 0.6048(5) 1.1701(5) 0.2479(3) 0.082(8) Uiso 1 1 d G . . B .
H16K H 0.5891 1.1919 0.2618 0.099 Uiso 1 1 calc R U . . .
N21K N 0.6787(5) 0.9874(4) 0.2951(2) 0.062(5) Uiso 1 1 d G . . . .
N22K N 0.6593(4) 1.0365(4) 0.2863(3) 0.045(4) Uiso 1 1 d G . . . .
C23K C 0.6693(5) 1.0476(4) 0.2537(3) 0.044(5) Uiso 1 1 d G . . . .
C24K C 0.6949(5) 1.0053(5) 0.2424(2) 0.047(6) Uiso 1 1 d G . . . .
H24K H 0.7061 1.0025 0.2214 0.056 Uiso 1 1 calc R U . . .
C25K C 0.7007(5) 0.9681(4) 0.2680(3) 0.053(6) Uiso 1 1 d G . . . .
H25K H 0.7166 0.9359 0.2671 0.063 Uiso 1 1 calc R U . . .
C26K C 0.6746(8) 0.9647(8) 0.3268(5) 0.061(6) Uiso 1 1 d . . . . .
H26U H 0.6640 0.9301 0.3266 0.073 Uiso 1 1 calc R U . . .
H26V H 0.6477 0.9831 0.3383 0.073 Uiso 1 1 calc R U . . .
N31K N 0.6287(5) 0.8463(5) 0.4899(3) 0.055(5) Uiso 1 1 d G . . . .
C32K C 0.6361(5) 0.8951(5) 0.4956(3) 0.056(6) Uiso 1 1 d G . . B .
C33K C 0.6067(6) 0.9168(4) 0.5184(3) 0.074(7) Uiso 1 1 d G . . B .
H33K H 0.6118 0.9502 0.5223 0.089 Uiso 1 1 calc R U . . .
C34K C 0.5697(5) 0.8898(6) 0.5356(3) 0.087(8) Uiso 1 1 d G . . B .
H34K H 0.5496 0.9046 0.5512 0.104 Uiso 1 1 calc R U . . .
C35K C 0.5623(5) 0.8410(5) 0.5299(3) 0.084(8) Uiso 1 1 d G . . B .
H35K H 0.5370 0.8225 0.5416 0.101 Uiso 1 1 calc R U . . .
C36K C 0.5917(5) 0.8192(4) 0.5071(3) 0.069(7) Uiso 1 1 d G . . B .
H36K H 0.5866 0.7858 0.5032 0.083 Uiso 1 1 calc R U . . .
N41K N 0.7391(4) 0.9216(5) 0.4423(3) 0.064(5) Uiso 1 1 d G . . . .
N42K N 0.7008(5) 0.8909(4) 0.4566(3) 0.048(4) Uiso 1 1 d G . . . .
C43K C 0.6709(5) 0.9191(5) 0.4772(3) 0.055(6) Uiso 1 1 d G . . . .
C44K C 0.6908(5) 0.9673(4) 0.4756(3) 0.062(6) Uiso 1 1 d G . . . .
H44K H 0.6781 0.9938 0.4870 0.074 Uiso 1 1 calc R U . . .
C45K C 0.7329(5) 0.9688(4) 0.4540(3) 0.072(7) Uiso 1 1 d G . . . .
H45K H 0.7534 0.9966 0.4484 0.087 Uiso 1 1 calc R U . . .
C51K C 0.7242(4) 0.9646(5) 0.3436(3) 0.053(6) Uiso 1 1 d G . . . .
C52K C 0.7275(4) 0.9373(5) 0.3727(3) 0.058(6) Uiso 1 1 d G . . . .
H52K H 0.6993 0.9188 0.3809 0.070 Uiso 1 1 calc R U . . .
C53K C 0.7722(5) 0.9371(5) 0.3899(2) 0.066(7) Uiso 1 1 d G . . . .
C54K C 0.8136(4) 0.9641(5) 0.3780(3) 0.057(6) Uiso 1 1 d G . . . .
H54K H 0.8441 0.9639 0.3897 0.068 Uiso 1 1 calc R U . . .
C55K C 0.8102(4) 0.9914(5) 0.3488(3) 0.062(6) Uiso 1 1 d G . . . .
H55K H 0.8384 1.0099 0.3406 0.074 Uiso 1 1 calc R U . . .
C56K C 0.7655(5) 0.9917(5) 0.3316(2) 0.056(6) Uiso 1 1 d G . . . .
H56K H 0.7632 1.0103 0.3117 0.067 Uiso 1 1 calc R U . . .
C46K C 0.7761(8) 0.9079(8) 0.4208(5) 0.063(6) Uiso 1 1 d . . . . .
H46U H 0.7730 0.8723 0.4180 0.075 Uiso 1 1 calc R U . . .
H46V H 0.8105 0.9118 0.4293 0.075 Uiso 1 1 calc R U . . .
N11L N 0.7308(4) 0.7964(4) 0.4984(2) 0.045(4) Uiso 1 1 d G . . . .
C12L C 0.7199(4) 0.7521(4) 0.5160(3) 0.040(5) Uiso 1 1 d G . . B .
C13L C 0.7452(5) 0.7382(4) 0.5439(3) 0.042(5) Uiso 1 1 d G . . B .
H13L H 0.7378 0.7079 0.5559 0.050 Uiso 1 1 calc R U . . .
C14L C 0.7815(4) 0.7687(5) 0.5542(2) 0.055(6) Uiso 1 1 d G . . B .
H14L H 0.7989 0.7592 0.5733 0.066 Uiso 1 1 calc R U . . .
C15L C 0.7924(4) 0.8130(4) 0.5367(3) 0.056(6) Uiso 1 1 d G . . B .
H15L H 0.8172 0.8338 0.5437 0.067 Uiso 1 1 calc R U . . .
C16L C 0.7671(5) 0.8269(3) 0.5088(3) 0.061(6) Uiso 1 1 d G . . B .
H16L H 0.7745 0.8572 0.4968 0.074 Uiso 1 1 calc R U . . .
N21L N 0.6241(4) 0.7101(4) 0.4675(2) 0.048(5) Uiso 1 1 d G . . . .
N22L N 0.6604(4) 0.7442(3) 0.4754(3) 0.041(4) Uiso 1 1 d G . . . .
C23L C 0.6843(4) 0.7241(5) 0.5036(3) 0.049(6) Uiso 1 1 d G . . . .
C24L C 0.6627(5) 0.6776(4) 0.5131(3) 0.050(6) Uiso 1 1 d G . . . .
H24L H 0.6717 0.6561 0.5312 0.060 Uiso 1 1 calc R U . . .
C25L C 0.6255(5) 0.6690(4) 0.4908(3) 0.071(7) Uiso 1 1 d G . . . .
H25L H 0.6052 0.6407 0.4913 0.085 Uiso 1 1 calc R U . . .
C26L C 0.5951(7) 0.7189(7) 0.4390(4) 0.043(5) Uiso 1 1 d . . . . .
H26W H 0.5878 0.7550 0.4342 0.052 Uiso 1 1 calc R U . . .
H26$ H 0.5619 0.7025 0.4419 0.052 Uiso 1 1 calc R U . . .
N31L N 0.4188(3) 0.6473(4) 0.3309(3) 0.037(4) Uiso 1 1 d G . . . .
C32L C 0.4169(3) 0.6990(4) 0.3273(3) 0.033(5) Uiso 1 1 d G . . B .
C33L C 0.3698(4) 0.7252(3) 0.3250(3) 0.042(5) Uiso 1 1 d G . . B .
H33L H 0.3685 0.7605 0.3225 0.050 Uiso 1 1 calc R U . . .
C34L C 0.3245(3) 0.6998(4) 0.3264(3) 0.043(5) Uiso 1 1 d G . . B .
H34L H 0.2922 0.7177 0.3248 0.051 Uiso 1 1 calc R U . . .
C35L C 0.3264(3) 0.6481(4) 0.3300(3) 0.029(5) Uiso 1 1 d G . . B .
H35L H 0.2954 0.6307 0.3309 0.035 Uiso 1 1 calc R U . . .
C36L C 0.3735(4) 0.6219(3) 0.3323(3) 0.045(5) Uiso 1 1 d G . . B .
H36L H 0.3748 0.5866 0.3347 0.054 Uiso 1 1 calc R U . . .
N41L N 0.5501(3) 0.7171(4) 0.3236(3) 0.038(4) Uiso 1 1 d G . . . .
N42L N 0.5062(4) 0.6875(3) 0.3257(3) 0.029(4) Uiso 1 1 d G . . . .
C43L C 0.4618(3) 0.7198(4) 0.3264(3) 0.034(5) Uiso 1 1 d G . . . .
C44L C 0.4781(4) 0.7693(3) 0.3247(3) 0.055(6) Uiso 1 1 d G . . . .
H44L H 0.4563 0.7985 0.3248 0.066 Uiso 1 1 calc R U . . .
C45L C 0.5327(4) 0.7676(3) 0.3230(3) 0.055(6) Uiso 1 1 d G . . . .
H45L H 0.5538 0.7955 0.3217 0.066 Uiso 1 1 calc R U . . .
C51L C 0.6259(5) 0.6982(4) 0.4113(2) 0.050(6) Uiso 1 1 d G . . . .
C52L C 0.6013(4) 0.7051(4) 0.3827(3) 0.047(6) Uiso 1 1 d G . . . .
H52L H 0.5687 0.7223 0.3810 0.056 Uiso 1 1 calc R U . . .
C53L C 0.6245(4) 0.6868(4) 0.3564(2) 0.034(5) Uiso 1 1 d G . . . .
C54L C 0.6722(5) 0.6616(4) 0.3588(2) 0.048(6) Uiso 1 1 d G . . . .
H54L H 0.6881 0.6491 0.3408 0.058 Uiso 1 1 calc R U . . .
C55L C 0.6968(4) 0.6547(5) 0.3875(3) 0.069(7) Uiso 1 1 d G . . . .
H55L H 0.7294 0.6375 0.3891 0.083 Uiso 1 1 calc R U . . .
C56L C 0.6736(5) 0.6730(5) 0.4138(2) 0.055(6) Uiso 1 1 d G . . . .
H56L H 0.6903 0.6683 0.4334 0.066 Uiso 1 1 calc R U . . .
C46L C 0.6007(6) 0.6958(6) 0.3237(4) 0.029(5) Uiso 1 1 d . . . . .
H46W H 0.6228 0.7180 0.3101 0.035 Uiso 1 1 calc R U . . .
H46$ H 0.6005 0.6637 0.3145 0.035 Uiso 1 1 calc R U . . .
N11M N 0.4950(4) 0.6214(4) 0.38428(19) 0.046(4) Uiso 1 1 d G . . . .
C12M C 0.5361(4) 0.5961(4) 0.3998(3) 0.039(5) Uiso 1 1 d G . . B .
C13M C 0.5405(4) 0.5968(4) 0.4320(3) 0.050(6) Uiso 1 1 d G . . B .
H13M H 0.5686 0.5795 0.4426 0.060 Uiso 1 1 calc R U . . .
C14M C 0.5038(5) 0.6229(4) 0.44870(19) 0.043(5) Uiso 1 1 d G . . B .
H14M H 0.5068 0.6234 0.4707 0.051 Uiso 1 1 calc R U . . .
C15M C 0.4627(4) 0.6483(4) 0.4332(3) 0.042(5) Uiso 1 1 d G . . B .
H15M H 0.4376 0.6661 0.4446 0.050 Uiso 1 1 calc R U . . .
C16M C 0.4583(4) 0.6475(4) 0.4010(3) 0.052(6) Uiso 1 1 d G . . B .
H16M H 0.4302 0.6649 0.3904 0.062 Uiso 1 1 calc R U . . .
N21M N 0.6070(5) 0.5552(5) 0.3339(2) 0.059(5) Uiso 1 1 d G . . . .
N22M N 0.5651(4) 0.5807(4) 0.3479(3) 0.045(4) Uiso 1 1 d G . . . .
C23M C 0.5702(5) 0.5726(5) 0.3810(3) 0.057(6) Uiso 1 1 d G . . . .
C24M C 0.6153(6) 0.5422(5) 0.3874(3) 0.069(7) Uiso 1 1 d G . . . .
H24M H 0.6281 0.5309 0.4076 0.083 Uiso 1 1 calc R U . . .
C25M C 0.6381(4) 0.5314(5) 0.3583(4) 0.075(7) Uiso 1 1 d G . . . .
H25M H 0.6687 0.5117 0.3556 0.090 Uiso 1 1 calc R U . . .
C26M C 0.6133(8) 0.5584(8) 0.3018(5) 0.058(6) Uiso 1 1 d . . . . .
H27$ H 0.6505 0.5574 0.2966 0.070 Uiso 1 1 calc R U . . .
H71$ H 0.5985 0.5910 0.2928 0.070 Uiso 1 1 calc R U . . .
N31M N 0.6490(5) 0.3403(4) 0.1657(3) 0.053(5) Uiso 1 1 d G . . . .
C32M C 0.5965(5) 0.3377(5) 0.1610(3) 0.060(6) Uiso 1 1 d G . . B .
C33M C 0.5780(4) 0.2975(6) 0.1476(3) 0.079(8) Uiso 1 1 d G . . B .
H33M H 0.5421 0.2958 0.1444 0.095 Uiso 1 1 calc R U . . .
C34M C 0.6118(6) 0.2599(5) 0.1389(3) 0.082(8) Uiso 1 1 d G . . B .
H34M H 0.5991 0.2324 0.1298 0.098 Uiso 1 1 calc R U . . .
C35M C 0.6643(6) 0.2625(5) 0.1436(4) 0.112(10) Uiso 1 1 d G . . B .
H35M H 0.6874 0.2368 0.1376 0.134 Uiso 1 1 calc R U . . .
C36M C 0.6828(4) 0.3027(6) 0.1570(4) 0.090(8) Uiso 1 1 d G . . B .
H36M H 0.7187 0.3044 0.1602 0.108 Uiso 1 1 calc R U . . .
N41M N 0.5542(5) 0.4529(4) 0.1879(3) 0.063(5) Uiso 1 1 d G . . . .
N42M N 0.5911(4) 0.4143(5) 0.1825(3) 0.040(4) Uiso 1 1 d G . . . .
C43M C 0.5656(6) 0.3765(4) 0.1690(4) 0.076(7) Uiso 1 1 d G . . . .
C44M C 0.5129(5) 0.3918(6) 0.1661(4) 0.086(8) Uiso 1 1 d G . . . .
H44M H 0.4869 0.3736 0.1578 0.103 Uiso 1 1 calc R U . . .
C45M C 0.5058(4) 0.4390(6) 0.1778(4) 0.099(9) Uiso 1 1 d G . . . .
H45M H 0.4743 0.4579 0.1786 0.119 Uiso 1 1 calc R U . . .
C51M C 0.5882(5) 0.5170(4) 0.2860(3) 0.059(6) Uiso 1 1 d G . . . .
C52M C 0.5860(5) 0.5218(4) 0.2535(3) 0.061(6) Uiso 1 1 d G . . . .
H52M H 0.5974 0.5511 0.2418 0.074 Uiso 1 1 calc R U . . .
C53M C 0.5670(5) 0.4839(5) 0.2380(2) 0.050(6) Uiso 1 1 d G . . . .
C54M C 0.5503(5) 0.4411(4) 0.2551(3) 0.058(6) Uiso 1 1 d G . . . .
H54M H 0.5373 0.4152 0.2445 0.070 Uiso 1 1 calc R U . . .
C55M C 0.5525(5) 0.4363(4) 0.2876(3) 0.062(6) Uiso 1 1 d G . . . .
H55M H 0.5410 0.4071 0.2993 0.075 Uiso 1 1 calc R U . . .
C56M C 0.5714(5) 0.4742(5) 0.3031(2) 0.061(6) Uiso 1 1 d G . . . .
H56M H 0.5729 0.4709 0.3253 0.073 Uiso 1 1 calc R U . . .
C46M C 0.5645(9) 0.4938(8) 0.2042(5) 0.074(7) Uiso 1 1 d . . . . .
H47$ H 0.5375 0.5202 0.1991 0.088 Uiso 1 1 calc R U . . .
H72$ H 0.5977 0.5070 0.1963 0.088 Uiso 1 1 calc R U . . .
N11N N 0.7505(4) 0.3838(4) 0.1827(3) 0.054(5) Uiso 1 1 d G . . . .
C12N C 0.7742(5) 0.3980(4) 0.1541(3) 0.051(6) Uiso 1 1 d G . . B .
C13N C 0.8270(5) 0.3897(5) 0.1503(3) 0.065(7) Uiso 1 1 d G . . B .
H13N H 0.8432 0.3994 0.1307 0.079 Uiso 1 1 calc R U . . .
C14N C 0.8560(4) 0.3672(5) 0.1751(4) 0.080(8) Uiso 1 1 d G . . B .
H14N H 0.8920 0.3616 0.1724 0.096 Uiso 1 1 calc R U . . .
C15N C 0.8322(5) 0.3530(5) 0.2037(3) 0.075(7) Uiso 1 1 d G . . B .
H15N H 0.8520 0.3377 0.2206 0.090 Uiso 1 1 calc R U . . .
C16N C 0.7794(5) 0.3613(5) 0.2075(2) 0.060(6) Uiso 1 1 d G . . B .
H16N H 0.7632 0.3516 0.2271 0.072 Uiso 1 1 calc R U . . .
N21N N 0.6660(4) 0.4519(5) 0.1104(3) 0.064(5) Uiso 1 1 d G . . . .
N22N N 0.6914(5) 0.4299(4) 0.1376(2) 0.044(4) Uiso 1 1 d G . . . .
C23N C 0.7434(4) 0.4188(5) 0.1293(3) 0.061(6) Uiso 1 1 d G . . . .
C24N C 0.7502(4) 0.4340(5) 0.0968(3) 0.054(6) Uiso 1 1 d G . . . .
H24N H 0.7813 0.4310 0.0850 0.064 Uiso 1 1 calc R U . . .
C25N C 0.7024(5) 0.4544(5) 0.0851(2) 0.062(6) Uiso 1 1 d G . . . .
H25N H 0.6959 0.4675 0.0642 0.074 Uiso 1 1 calc R U . . .
C26N C 0.6122(7) 0.4615(7) 0.1093(5) 0.052(6) Uiso 1 1 d . . . . .
H28$ H 0.5999 0.4756 0.1287 0.062 Uiso 1 1 calc R U . . .
H81$ H 0.5947 0.4301 0.1078 0.062 Uiso 1 1 calc R U . . .
N31N N 0.7530(4) 0.7100(4) 0.0695(2) 0.043(4) Uiso 1 1 d G . . . .
C32N C 0.7335(4) 0.7013(5) 0.0999(3) 0.049(6) Uiso 1 1 d G . . B .
C33N C 0.7612(5) 0.7143(5) 0.1250(2) 0.066(7) Uiso 1 1 d G . . B .
H33N H 0.7479 0.7083 0.1457 0.080 Uiso 1 1 calc R U . . .
C34N C 0.8084(5) 0.7359(5) 0.1197(3) 0.076(7) Uiso 1 1 d G . . B .
H34N H 0.8273 0.7448 0.1368 0.091 Uiso 1 1 calc R U . . .
C35N C 0.8278(4) 0.7447(5) 0.0893(3) 0.066(7) Uiso 1 1 d G . . B .
H35N H 0.8601 0.7595 0.0857 0.080 Uiso 1 1 calc R U . . .
C36N C 0.8001(4) 0.7317(5) 0.0642(2) 0.056(6) Uiso 1 1 d G . . B .
H36N H 0.8134 0.7377 0.0434 0.067 Uiso 1 1 calc R U . . .
N41N N 0.6148(4) 0.6535(5) 0.0824(3) 0.068(5) Uiso 1 1 d G . . . .
N42N N 0.6643(5) 0.6711(5) 0.0743(2) 0.054(5) Uiso 1 1 d G . . . .
C43N C 0.6876(4) 0.6828(5) 0.1021(3) 0.049(6) Uiso 1 1 d G . . . .
C44N C 0.6524(6) 0.6726(6) 0.1275(2) 0.081(8) Uiso 1 1 d G . . . .
H44N H 0.6580 0.6770 0.1488 0.098 Uiso 1 1 calc R U . . .
C45N C 0.6074(5) 0.6544(6) 0.1153(3) 0.069(7) Uiso 1 1 d G . . . .
H45N H 0.5776 0.6446 0.1270 0.083 Uiso 1 1 calc R U . . .
C51N C 0.5996(5) 0.4984(5) 0.0807(3) 0.055(6) Uiso 1 1 d G . . . .
C52N C 0.5990(5) 0.5492(5) 0.0833(3) 0.067(7) Uiso 1 1 d G . . . .
H52N H 0.6101 0.5611 0.1020 0.080 Uiso 1 1 calc R U . . .
C53N C 0.5823(6) 0.5826(4) 0.0585(4) 0.075(7) Uiso 1 1 d G . . . .
C54N C 0.5662(6) 0.5652(6) 0.0310(3) 0.095(9) Uiso 1 1 d G . . . .
H54N H 0.5548 0.5881 0.0141 0.114 Uiso 1 1 calc R U . . .
C55N C 0.5667(6) 0.5144(6) 0.0284(3) 0.103(9) Uiso 1 1 d G . . . .
H55N H 0.5557 0.5026 0.0096 0.124 Uiso 1 1 calc R U . . .
C56N C 0.5834(6) 0.4810(4) 0.0532(4) 0.070(7) Uiso 1 1 d G . . . .
H56N H 0.5838 0.4463 0.0514 0.084 Uiso 1 1 calc R U . . .
C46N C 0.5800(9) 0.6372(8) 0.0604(6) 0.080(8) Uiso 1 1 d . . . . .
H48$ H 0.5878 0.6540 0.0393 0.096 Uiso 1 1 calc R U . . .
H73$ H 0.5445 0.6478 0.0663 0.096 Uiso 1 1 calc R U . . .
N11O N 0.7107(4) 1.1179(5) 0.3114(3) 0.056(5) Uiso 1 1 d G . . . .
C12O C 0.7330(5) 1.1069(5) 0.3406(3) 0.067(7) Uiso 1 1 d G . . B .
C13O C 0.7834(5) 1.1192(5) 0.3451(3) 0.058(6) Uiso 1 1 d G . . B .
H13O H 0.7987 1.1117 0.3650 0.070 Uiso 1 1 calc R U . . .
C14O C 0.8114(4) 1.1426(5) 0.3203(4) 0.095(9) Uiso 1 1 d G . . B .
H14O H 0.8459 1.1511 0.3234 0.113 Uiso 1 1 calc R U . . .
C15O C 0.7891(5) 1.1536(5) 0.2912(3) 0.082(8) Uiso 1 1 d G . . B .
H15O H 0.8083 1.1696 0.2743 0.099 Uiso 1 1 calc R U . . .
C16O C 0.7387(5) 1.1413(5) 0.2867(3) 0.083(8) Uiso 1 1 d G . . B .
H16O H 0.7235 1.1488 0.2668 0.100 Uiso 1 1 calc R U . . .
N21O N 0.6256(4) 1.0526(5) 0.3810(3) 0.068(5) Uiso 1 1 d G . . . .
N22O N 0.6515(5) 1.0750(5) 0.3542(3) 0.064(5) Uiso 1 1 d G . . . .
C23O C 0.7021(5) 1.0847(5) 0.3631(3) 0.066(7) Uiso 1 1 d G . . . .
C24O C 0.7073(5) 1.0682(6) 0.3954(3) 0.067(7) Uiso 1 1 d G . . . .
H24O H 0.7372 1.0702 0.4074 0.080 Uiso 1 1 calc R U . . .
C25O C 0.6600(6) 1.0484(6) 0.4065(3) 0.079(8) Uiso 1 1 d G . . . .
H25O H 0.6528 1.0347 0.4273 0.095 Uiso 1 1 calc R U . . .
C26O C 0.5735(7) 1.0416(7) 0.3818(5) 0.052(6) Uiso 1 1 d . . . . .
H29$ H 0.5650 1.0296 0.3616 0.062 Uiso 1 1 calc R U . . .
H82$ H 0.5527 1.0727 0.3839 0.062 Uiso 1 1 calc R U . . .
N31O N 0.7343(4) 0.7878(4) 0.4256(3) 0.056(5) Uiso 1 1 d G . . . .
C32O C 0.7195(4) 0.7967(4) 0.3945(3) 0.053(6) Uiso 1 1 d G . . B .
C33O C 0.7520(5) 0.7817(5) 0.3707(2) 0.053(6) Uiso 1 1 d G . . B .
H33O H 0.7419 0.7878 0.3495 0.064 Uiso 1 1 calc R U . . .
C34O C 0.7993(5) 0.7579(5) 0.3780(3) 0.082(8) Uiso 1 1 d G . . B .
H34O H 0.8215 0.7477 0.3617 0.098 Uiso 1 1 calc R U . . .
C35O C 0.8141(4) 0.7490(5) 0.4091(3) 0.065(7) Uiso 1 1 d G . . B .
H35O H 0.8464 0.7327 0.4141 0.078 Uiso 1 1 calc R U . . .
C36O C 0.7816(5) 0.7639(4) 0.4329(2) 0.051(6) Uiso 1 1 d G . . B .
H36O H 0.7917 0.7578 0.4541 0.061 Uiso 1 1 calc R U . . .
N41O N 0.5942(4) 0.8487(5) 0.4053(3) 0.073(6) Uiso 1 1 d G . . . .
N42O N 0.6428(5) 0.8296(5) 0.4166(2) 0.051(5) Uiso 1 1 d G . . . .
C43O C 0.6733(4) 0.8167(5) 0.3905(3) 0.060(6) Uiso 1 1 d G . . . .
C44O C 0.6436(6) 0.8278(5) 0.3631(2) 0.068(7) Uiso 1 1 d G . . . .
H44O H 0.6546 0.8228 0.3423 0.081 Uiso 1 1 calc R U . . .
C45O C 0.5948(5) 0.8475(5) 0.3722(3) 0.074(7) Uiso 1 1 d G . . . .
H45O H 0.5672 0.8582 0.3586 0.089 Uiso 1 1 calc R U . . .
C51O C 0.5590(6) 1.0054(5) 0.4066(3) 0.060(6) Uiso 1 1 d G . . . .
C52O C 0.5658(5) 0.9549(5) 0.4033(3) 0.059(6) Uiso 1 1 d G . . . .
H52O H 0.5799 0.9442 0.3844 0.070 Uiso 1 1 calc R U . . .
C53O C 0.5520(6) 0.9201(4) 0.4277(4) 0.073(7) Uiso 1 1 d G . . . .
C54O C 0.5313(6) 0.9358(6) 0.4554(3) 0.085(8) Uiso 1 1 d G . . . .
H54O H 0.5219 0.9120 0.4721 0.102 Uiso 1 1 calc R U . . .
C55O C 0.5245(6) 0.9863(7) 0.4588(3) 0.122(11) Uiso 1 1 d G . . . .
H55O H 0.5104 0.9970 0.4777 0.147 Uiso 1 1 calc R U . . .
C56O C 0.5383(6) 1.0211(4) 0.4343(4) 0.097(9) Uiso 1 1 d G . . . .
H56O H 0.5337 1.0556 0.4366 0.116 Uiso 1 1 calc R U . . .
C46O C 0.5548(9) 0.8644(8) 0.4254(6) 0.081(8) Uiso 1 1 d . . . . .
H49$ H 0.5601 0.8471 0.4466 0.097 Uiso 1 1 calc R U . . .
H83$ H 0.5215 0.8545 0.4178 0.097 Uiso 1 1 calc R U . . .
N11P N 0.4528(4) 0.9605(3) 0.1506(3) 0.037(4) Uiso 1 1 d G . . . .
C12P C 0.4356(4) 0.9805(4) 0.1778(2) 0.043(5) Uiso 1 1 d G . . B .
C13P C 0.4108(4) 1.0272(4) 0.1761(2) 0.044(5) Uiso 1 1 d G . . B .
H13P H 0.3992 1.0408 0.1947 0.053 Uiso 1 1 calc R U . . .
C14P C 0.4032(4) 1.0541(3) 0.1471(3) 0.049(6) Uiso 1 1 d G . . B .
H14P H 0.3862 1.0860 0.1459 0.059 Uiso 1 1 calc R U . . .
C15P C 0.4203(4) 1.0342(4) 0.1198(2) 0.042(5) Uiso 1 1 d G . . B .
H15P H 0.4150 1.0525 0.1000 0.051 Uiso 1 1 calc R U . . .
C16P C 0.4451(4) 0.9874(4) 0.1216(2) 0.035(5) Uiso 1 1 d G . . B .
H16P H 0.4568 0.9738 0.1030 0.042 Uiso 1 1 calc R U . . .
N21P N 0.4829(4) 0.8860(3) 0.2349(3) 0.039(4) Uiso 1 1 d G . . . .
N22P N 0.4762(4) 0.9089(4) 0.2039(2) 0.048(4) Uiso 1 1 d G . . . .
C23P C 0.4458(5) 0.9535(4) 0.2057(3) 0.041(5) Uiso 1 1 d G . . . .
C24P C 0.4337(5) 0.9581(4) 0.2377(3) 0.051(6) Uiso 1 1 d G . . . .
H24P H 0.4138 0.9845 0.2457 0.061 Uiso 1 1 calc R U . . .
C25P C 0.4566(5) 0.9164(5) 0.2558(2) 0.054(6) Uiso 1 1 d G . . . .
H25P H 0.4547 0.9099 0.2780 0.065 Uiso 1 1 calc R U . . .
C26P C 0.5129(7) 0.8415(7) 0.2427(5) 0.052(6) Uiso 1 1 d . . . . .
H30$ H 0.5291 0.8436 0.2632 0.062 Uiso 1 1 calc R U . . .
H84$ H 0.5409 0.8392 0.2268 0.062 Uiso 1 1 calc R U . . .
N31P N 0.4638(4) 0.5403(3) 0.3424(3) 0.042(4) Uiso 1 1 d G . . . .
C32P C 0.4512(5) 0.5204(4) 0.3150(2) 0.047(6) Uiso 1 1 d G . . B .
C33P C 0.4319(5) 0.4732(4) 0.3165(2) 0.053(6) Uiso 1 1 d G . . B .
H33P H 0.4233 0.4596 0.2977 0.063 Uiso 1 1 calc R U . . .
C34P C 0.4250(5) 0.4459(3) 0.3453(3) 0.055(6) Uiso 1 1 d G . . B .
H34P H 0.4118 0.4137 0.3463 0.066 Uiso 1 1 calc R U . . .
C35P C 0.4376(5) 0.4658(4) 0.3727(2) 0.064(7) Uiso 1 1 d G . . B .
H35P H 0.4329 0.4471 0.3924 0.077 Uiso 1 1 calc R U . . .
C36P C 0.4569(5) 0.5130(4) 0.3712(2) 0.049(6) Uiso 1 1 d G . . B .
H36P H 0.4655 0.5265 0.3899 0.058 Uiso 1 1 calc R U . . .
N41P N 0.4946(5) 0.6161(4) 0.2592(3) 0.067(5) Uiso 1 1 d G . . . .
N42P N 0.4871(5) 0.5926(4) 0.2899(2) 0.046(4) Uiso 1 1 d G . . . .
C43P C 0.4611(5) 0.5482(4) 0.2875(3) 0.048(6) Uiso 1 1 d G . . . .
C44P C 0.4525(5) 0.5443(4) 0.2553(3) 0.056(6) Uiso 1 1 d G . . . .
H44P H 0.4358 0.5182 0.2469 0.067 Uiso 1 1 calc R U . . .
C45P C 0.4732(6) 0.5863(5) 0.2378(2) 0.069(7) Uiso 1 1 d G . . . .
H45P H 0.4728 0.5932 0.2156 0.083 Uiso 1 1 calc R U . . .
C51P C 0.4843(4) 0.7954(3) 0.2445(3) 0.041(5) Uiso 1 1 d G . . . .
C52P C 0.5132(3) 0.7508(4) 0.2472(3) 0.040(5) Uiso 1 1 d G . . . .
H52P H 0.5497 0.7509 0.2472 0.048 Uiso 1 1 calc R U . . .
C53P C 0.4888(4) 0.7059(3) 0.2500(3) 0.041(5) Uiso 1 1 d G . . . .
C54P C 0.4354(4) 0.7057(4) 0.2500(3) 0.041(5) Uiso 1 1 d G . . . .
H54P H 0.4187 0.6751 0.2518 0.049 Uiso 1 1 calc R U . . .
C55P C 0.4065(3) 0.7503(5) 0.2472(3) 0.057(6) Uiso 1 1 d G . . . .
H55P H 0.3700 0.7502 0.2472 0.068 Uiso 1 1 calc R U . . .
C56P C 0.4309(4) 0.7952(4) 0.2445(3) 0.052(6) Uiso 1 1 d G . . . .
H56P H 0.4111 0.8257 0.2426 0.062 Uiso 1 1 calc R U . . .
C46P C 0.5232(8) 0.6589(7) 0.2516(5) 0.058(6) Uiso 1 1 d . . . . .
H50$ H 0.5410 0.6565 0.2311 0.069 Uiso 1 1 calc R U . . .
H85$ H 0.5498 0.6605 0.2676 0.069 Uiso 1 1 calc R U . . .
N11Q N 0.6647(5) 0.6578(5) -0.0005(3) 0.058(5) Uiso 1 1 d G . . . .
C12Q C 0.6757(5) 0.6081(5) -0.0049(3) 0.064(7) Uiso 1 1 d G . . B .
C13Q C 0.6540(6) 0.5873(4) -0.0296(4) 0.100(9) Uiso 1 1 d G . . B .
H13Q H 0.6615 0.5534 -0.0325 0.120 Uiso 1 1 calc R U . . .
C14Q C 0.6213(6) 0.6161(6) -0.0500(3) 0.095(9) Uiso 1 1 d G . . B .
H14Q H 0.6065 0.6019 -0.0668 0.114 Uiso 1 1 calc R U . . .
C15Q C 0.6103(5) 0.6658(6) -0.0456(3) 0.103(9) Uiso 1 1 d G . . B .
H15Q H 0.5879 0.6854 -0.0595 0.124 Uiso 1 1 calc R U . . .
C16Q C 0.6320(5) 0.6866(4) -0.0209(4) 0.080(8) Uiso 1 1 d G . . B .
H16Q H 0.6245 0.7205 -0.0179 0.095 Uiso 1 1 calc R U . . .
N21Q N 0.7729(4) 0.5767(5) 0.0504(3) 0.050(5) Uiso 1 1 d G . . . .
N22Q N 0.7349(5) 0.6097(3) 0.0354(3) 0.049(5) Uiso 1 1 d G . . . .
C23Q C 0.7104(5) 0.5840(5) 0.0130(3) 0.069(7) Uiso 1 1 d G . . . .
C24Q C 0.7332(6) 0.5352(5) 0.0141(3) 0.063(7) Uiso 1 1 d G . . . .
H24Q H 0.7242 0.5099 0.0016 0.076 Uiso 1 1 calc R U . . .
C25Q C 0.7718(5) 0.5307(4) 0.0372(3) 0.070(7) Uiso 1 1 d G . . . .
H25Q H 0.7932 0.5019 0.0429 0.084 Uiso 1 1 calc R U . . .
C26Q C 0.8059(8) 0.5936(7) 0.0719(5) 0.053(6) Uiso 1 1 d . . . . .
H31$ H 0.7977 0.6292 0.0739 0.064 Uiso 1 1 calc R U . . .
H86$ H 0.8418 0.5902 0.0641 0.064 Uiso 1 1 calc R U . . .
N31Q N 0.6649(5) 0.3779(5) 0.2312(2) 0.050(5) Uiso 1 1 d G . . . .
C32Q C 0.6829(5) 0.4096(4) 0.2517(3) 0.063(6) Uiso 1 1 d G . . B .
C33Q C 0.6825(5) 0.3956(5) 0.2838(3) 0.055(6) Uiso 1 1 d G . . B .
H33Q H 0.6947 0.4173 0.2978 0.066 Uiso 1 1 calc R U . . .
C34Q C 0.6641(6) 0.3498(5) 0.2954(2) 0.079(8) Uiso 1 1 d G . . B .
H34Q H 0.6638 0.3403 0.3173 0.095 Uiso 1 1 calc R U . . .
C35Q C 0.6462(6) 0.3181(4) 0.2749(3) 0.091(8) Uiso 1 1 d G . . B .
H35Q H 0.6336 0.2868 0.2828 0.109 Uiso 1 1 calc R U . . .
C36Q C 0.6466(5) 0.3321(4) 0.2428(3) 0.072(7) Uiso 1 1 d G . . B .
H36Q H 0.6343 0.3104 0.2288 0.087 Uiso 1 1 calc R U . . .
N41Q N 0.7022(4) 0.5161(4) 0.1987(2) 0.044(4) Uiso 1 1 d G . . . .
N42Q N 0.6892(4) 0.4661(4) 0.2069(2) 0.038(4) Uiso 1 1 d G . . . .
C43Q C 0.6969(5) 0.4550(4) 0.2396(3) 0.044(5) Uiso 1 1 d G . . . .
C44Q C 0.7145(5) 0.4981(5) 0.2515(2) 0.048(6) Uiso 1 1 d G . . . .
H44Q H 0.7227 0.5012 0.2727 0.058 Uiso 1 1 calc R U . . .
C45Q C 0.7179(5) 0.5359(3) 0.2262(3) 0.043(5) Uiso 1 1 d G . . . .
H45Q H 0.7287 0.5687 0.2275 0.052 Uiso 1 1 calc R U . . .
C51Q C 0.8003(5) 0.5631(4) 0.1048(2) 0.038(5) Uiso 1 1 d G . . . .
C52Q C 0.7541(4) 0.5643(4) 0.1216(3) 0.049(6) Uiso 1 1 d G . . . .
H52Q H 0.7249 0.5823 0.1128 0.059 Uiso 1 1 calc R U . . .
C53Q C 0.7506(4) 0.5389(4) 0.1514(3) 0.039(5) Uiso 1 1 d G . . . .
C54Q C 0.7933(5) 0.5125(4) 0.1643(2) 0.047(6) Uiso 1 1 d G . . . .
H54Q H 0.7909 0.4952 0.1846 0.056 Uiso 1 1 calc R U . . .
C55Q C 0.8395(4) 0.5113(4) 0.1475(3) 0.053(6) Uiso 1 1 d G . . . .
H55Q H 0.8687 0.4933 0.1564 0.063 Uiso 1 1 calc R U . . .
C56Q C 0.8431(4) 0.5367(4) 0.1178(3) 0.044(5) Uiso 1 1 d G . . . .
H56Q H 0.8747 0.5359 0.1063 0.052 Uiso 1 1 calc R U . . .
C46Q C 0.7007(7) 0.5393(7) 0.1681(4) 0.048(6) Uiso 1 1 d . . . . .
H51$ H 0.6879 0.5742 0.1688 0.058 Uiso 1 1 calc R U . . .
H87$ H 0.6758 0.5225 0.1561 0.058 Uiso 1 1 calc R U . . .
N11R N 0.4157(3) 0.8532(3) 0.1639(2) 0.030(4) Uiso 1 1 d G . . . .
C12R C 0.4198(3) 0.8016(4) 0.1675(3) 0.036(5) Uiso 1 1 d G . . B .
C13R C 0.3757(4) 0.7744(3) 0.1711(3) 0.032(5) Uiso 1 1 d G . . B .
H13R H 0.3785 0.7391 0.1736 0.038 Uiso 1 1 calc R U . . .
C14R C 0.3275(3) 0.7988(4) 0.1711(3) 0.039(5) Uiso 1 1 d G . . B .
H14R H 0.2974 0.7802 0.1735 0.047 Uiso 1 1 calc R U . . .
C15R C 0.3234(3) 0.8504(4) 0.1675(3) 0.038(5) Uiso 1 1 d G . . B .
H15R H 0.2905 0.8671 0.1675 0.045 Uiso 1 1 calc R U . . .
C16R C 0.3675(4) 0.8776(3) 0.1639(3) 0.044(5) Uiso 1 1 d G . . B .
H16R H 0.3647 0.9129 0.1614 0.053 Uiso 1 1 calc R U . . .
N21R N 0.5554(3) 0.7828(4) 0.1702(3) 0.040(4) Uiso 1 1 d G . . . .
N22R N 0.5089(4) 0.8123(3) 0.1680(3) 0.024(3) Uiso 1 1 d G . . . .
C23R C 0.4676(3) 0.7799(4) 0.1677(3) 0.032(5) Uiso 1 1 d G . . . .
C24R C 0.4886(4) 0.7303(3) 0.1698(3) 0.052(6) Uiso 1 1 d G . . . .
H24R H 0.4696 0.7011 0.1701 0.063 Uiso 1 1 calc R U . . .
C25R C 0.5429(4) 0.7321(3) 0.1714(3) 0.051(6) Uiso 1 1 d G . . . .
H25R H 0.5667 0.7043 0.1729 0.062 Uiso 1 1 calc R U . . .
C26R C 0.6028(6) 0.8043(6) 0.1701(4) 0.030(5) Uiso 1 1 d . . . . .
H32$ H 0.6263 0.7826 0.1839 0.036 Uiso 1 1 calc R U . . .
H88$ H 0.5983 0.8366 0.1792 0.036 Uiso 1 1 calc R U . . .
N31R N 0.7594(4) 0.7046(4) -0.0034(2) 0.050(5) Uiso 1 1 d G . . . .
C32R C 0.7477(4) 0.7502(4) -0.0202(3) 0.037(5) Uiso 1 1 d G . . B .
C33R C 0.7745(5) 0.7641(3) -0.0479(3) 0.049(6) Uiso 1 1 d G . . B .
H33R H 0.7666 0.7952 -0.0594 0.058 Uiso 1 1 calc R U . . .
C34R C 0.8129(4) 0.7323(5) -0.0587(2) 0.049(6) Uiso 1 1 d G . . B .
H34R H 0.8312 0.7418 -0.0776 0.059 Uiso 1 1 calc R U . . .
C35R C 0.8245(4) 0.6867(4) -0.0419(3) 0.057(6) Uiso 1 1 d G . . B .
H35R H 0.8507 0.6650 -0.0494 0.068 Uiso 1 1 calc R U . . .
C36R C 0.7977(4) 0.6729(3) -0.0143(3) 0.043(5) Uiso 1 1 d G . . B .
H36R H 0.8057 0.6417 -0.0028 0.052 Uiso 1 1 calc R U . . .
N41R N 0.6450(4) 0.7934(4) 0.0277(2) 0.039(4) Uiso 1 1 d G . . . .
N42R N 0.6844(4) 0.7585(3) 0.0198(2) 0.040(4) Uiso 1 1 d G . . . .
C43R C 0.7106(4) 0.7791(4) -0.0075(3) 0.034(5) Uiso 1 1 d G . . . .
C44R C 0.6875(5) 0.8268(4) -0.0165(2) 0.038(5) Uiso 1 1 d G . . . .
H44R H 0.6974 0.8489 -0.0339 0.045 Uiso 1 1 calc R U . . .
C45R C 0.6469(4) 0.8356(3) 0.0053(3) 0.046(5) Uiso 1 1 d G . . . .
H45R H 0.6249 0.8647 0.0049 0.055 Uiso 1 1 calc R U . . .
C51R C 0.6275(4) 0.8129(4) 0.1385(2) 0.035(5) Uiso 1 1 d G . . . .
C52R C 0.6090(4) 0.7956(4) 0.1116(3) 0.036(5) Uiso 1 1 d G . . . .
H52R H 0.5780 0.7782 0.1125 0.043 Uiso 1 1 calc R U . . .
C53R C 0.6358(5) 0.8037(5) 0.0833(2) 0.042(5) Uiso 1 1 d G . . . .
C54R C 0.6811(5) 0.8292(5) 0.0819(2) 0.056(6) Uiso 1 1 d G . . . .
H54R H 0.6994 0.8347 0.0625 0.067 Uiso 1 1 calc R U . . .
C55R C 0.6996(4) 0.8464(5) 0.1088(3) 0.065(7) Uiso 1 1 d G . . . .
H55R H 0.7305 0.8638 0.1078 0.078 Uiso 1 1 calc R U . . .
C56R C 0.6728(5) 0.8383(5) 0.1371(2) 0.053(6) Uiso 1 1 d G . . . .
H56R H 0.6854 0.8501 0.1554 0.064 Uiso 1 1 calc R U . . .
C46R C 0.6158(6) 0.7861(6) 0.0544(4) 0.029(5) Uiso 1 1 d . . . . .
H52$ H 0.6106 0.7501 0.0586 0.035 Uiso 1 1 calc R U . . .
H89$ H 0.5816 0.8027 0.0503 0.035 Uiso 1 1 calc R U . . .
B11 B 0.6454(4) 0.8462(4) 0.2739(3) 0.055(6) Uiso 1 1 d D U . . .
F11 F 0.6448(4) 0.8582(4) 0.24202(19) 0.072(4) Uiso 1 1 d D U . . .
F12 F 0.6283(4) 0.7990(3) 0.2810(2) 0.074(4) Uiso 1 1 d D U . . .
F13 F 0.6140(4) 0.8796(3) 0.2886(2) 0.076(4) Uiso 1 1 d D U . . .
F14 F 0.6949(3) 0.8487(4) 0.2845(2) 0.074(4) Uiso 1 1 d D U . . .
B21 B 0.9761(5) 0.8895(5) 0.1086(3) 0.125(9) Uiso 1 1 d D U . . .
F21 F 0.9506(4) 0.8533(4) 0.0958(3) 0.093(4) Uiso 1 1 d D U . . .
F22 F 1.0276(4) 0.8850(5) 0.1018(3) 0.109(5) Uiso 1 1 d D U . . .
F23 F 0.9566(5) 0.9360(4) 0.0979(3) 0.118(5) Uiso 1 1 d D U . . .
F24 F 0.9692(6) 0.8833(6) 0.1411(2) 0.184(8) Uiso 1 1 d D U . . .
B31 B 0.1553(4) 0.7006(4) 0.3141(3) 0.059(6) Uiso 1 1 d D U . . .
F31 F 0.1224(4) 0.6852(4) 0.3382(2) 0.072(4) Uiso 1 1 d D U . . .
F32 F 0.2030(3) 0.6774(4) 0.3196(2) 0.068(3) Uiso 1 1 d D U . . .
F33 F 0.1370(4) 0.6877(4) 0.2863(2) 0.069(3) Uiso 1 1 d D U . . .
F34 F 0.1590(4) 0.7516(3) 0.3124(3) 0.079(4) Uiso 1 1 d D U . . .
B41 B 0.8906(4) 0.7607(4) 0.4811(3) 0.060(6) Uiso 1 1 d D U . . .
F41 F 0.9127(4) 0.7430(3) 0.4546(2) 0.059(3) Uiso 1 1 d D U . . .
F42 F 0.8698(4) 0.8083(3) 0.4737(2) 0.059(3) Uiso 1 1 d D U . . .
F43 F 0.8522(4) 0.7302(4) 0.4927(3) 0.090(4) Uiso 1 1 d D U . . .
F44 F 0.9277(4) 0.7614(4) 0.5036(2) 0.092(4) Uiso 1 1 d D U . . .
B51 B 0.6557(4) 0.6579(4) 0.2194(3) 0.069(7) Uiso 1 1 d D U . . .
F51 F 0.6248(4) 0.6309(4) 0.2025(2) 0.073(4) Uiso 1 1 d D U . . .
F52 F 0.6540(4) 0.6393(4) 0.2505(2) 0.089(4) Uiso 1 1 d D U . . .
F53 F 0.6380(4) 0.7069(3) 0.2166(3) 0.080(4) Uiso 1 1 d D U . . .
F54 F 0.7057(3) 0.6541(4) 0.2082(3) 0.081(4) Uiso 1 1 d D U . . .
B61 B 0.3986(4) 0.4616(4) 0.4713(3) 0.071(7) Uiso 1 1 d D U . . .
F61 F 0.4219(4) 0.5043(3) 0.4592(3) 0.088(4) Uiso 1 1 d D U . . .
F62 F 0.3895(4) 0.4329(4) 0.4473(2) 0.080(4) Uiso 1 1 d D U . . .
F63 F 0.4302(3) 0.4352(3) 0.4932(2) 0.058(3) Uiso 1 1 d D U . . .
F64 F 0.3526(4) 0.4732(4) 0.4856(3) 0.098(5) Uiso 1 1 d D U . . .
B71 B 0.9428(5) 0.1268(5) 0.1580(3) 0.099(8) Uiso 1 1 d D U . . .
F71 F 0.9385(5) 0.1764(3) 0.1467(3) 0.099(5) Uiso 1 1 d D U . . .
F72 F 0.8964(4) 0.1129(4) 0.1715(3) 0.088(4) Uiso 1 1 d D U . . .
F73 F 0.9553(5) 0.0986(4) 0.1337(3) 0.115(5) Uiso 1 1 d D U . . .
F74 F 0.9809(4) 0.1201(5) 0.1799(3) 0.136(6) Uiso 1 1 d D U . . .
B81 B 0.1589(4) 0.7931(4) 0.1834(3) 0.053(6) Uiso 1 1 d D U . . .
F81 F 0.1690(4) 0.7425(3) 0.1874(3) 0.077(4) Uiso 1 1 d D U . . .
F82 F 0.2035(3) 0.8183(3) 0.1780(2) 0.058(3) Uiso 1 1 d D U . . .
F83 F 0.1265(3) 0.8041(4) 0.1583(2) 0.067(3) Uiso 1 1 d D U . . .
F84 F 0.1345(4) 0.8076(4) 0.2102(2) 0.067(3) Uiso 1 1 d D U . . .
B91 B 0.4968(5) 0.5852(5) 0.1500(3) 0.133(9) Uiso 1 1 d D U . . .
F91 F 0.4583(4) 0.5577(5) 0.1646(3) 0.112(5) Uiso 1 1 d D U . . .
F92 F 0.4792(6) 0.6135(5) 0.1238(3) 0.155(7) Uiso 1 1 d D U . . .
F93 F 0.5174(5) 0.6157(5) 0.1700(3) 0.114(5) Uiso 1 1 d D U . . .
F94 F 0.5352(5) 0.5520(5) 0.1411(3) 0.137(6) Uiso 1 1 d D U . . .
B101 B 0.4857(5) 0.1991(5) 0.1455(3) 0.041(8) Uiso 0.5 1 d D U P . .
F101 F 0.4416(5) 0.1729(6) 0.1464(4) 0.040(5) Uiso 0.5 1 d D U P . .
F102 F 0.4889(7) 0.2222(6) 0.1726(3) 0.065(7) Uiso 0.5 1 d D U P . .
F103 F 0.4848(7) 0.2340(6) 0.1200(3) 0.056(6) Uiso 0.5 1 d D U P . .
F104 F 0.5279(5) 0.1671(6) 0.1431(4) 0.061(6) Uiso 0.5 1 d D U P . .
B111 B 0.5039(6) 0.7381(6) 0.0212(4) 0.076(10) Uiso 0.5 1 d D U P . .
F111 F 0.5078(6) 0.7368(6) 0.0532(3) 0.033(5) Uiso 0.5 1 d D U P . .
F112 F 0.5029(9) 0.6906(6) 0.0125(5) 0.110(9) Uiso 0.5 1 d D U P . .
F113 F 0.5451(7) 0.7615(8) 0.0066(5) 0.106(9) Uiso 0.5 1 d D U P . .
F114 F 0.4598(6) 0.7644(7) 0.0117(4) 0.078(7) Uiso 0.5 1 d D U P . .
B121 B 0.4784(6) 0.7699(6) 0.4722(4) 0.073(10) Uiso 0.5 1 d D U P . .
F121 F 0.4912(7) 0.7671(7) 0.4412(3) 0.056(6) Uiso 0.5 1 d D U P . .
F122 F 0.4287(6) 0.7544(8) 0.4775(5) 0.090(8) Uiso 0.5 1 d D U P . .
F123 F 0.5109(8) 0.7394(8) 0.4911(5) 0.104(9) Uiso 0.5 1 d D U P . .
F124 F 0.4804(9) 0.8182(6) 0.4791(5) 0.109(9) Uiso 0.5 1 d D U P . .
B131 B 0.7590(5) 0.4538(5) 0.3524(3) 0.149(9) Uiso 1 1 d D U . . .
F131 F 0.7396(4) 0.4813(4) 0.3262(2) 0.088(4) Uiso 1 1 d D U . . .
F132 F 0.7428(5) 0.4745(5) 0.3791(3) 0.117(5) Uiso 1 1 d D U . . .
F133 F 0.8118(4) 0.4513(5) 0.3509(3) 0.102(5) Uiso 1 1 d D U . . .
F134 F 0.7416(7) 0.4060(4) 0.3538(4) 0.264(12) Uiso 1 1 d D U . . .
B141 B 0.3300(7) 0.1643(7) 0.3067(4) 0.123(11) Uiso 0.5 1 d D U P . .
F141 F 0.3536(9) 0.1271(7) 0.2910(5) 0.097(9) Uiso 0.5 1 d D U P . .
F142 F 0.3638(9) 0.1796(9) 0.3277(5) 0.102(9) Uiso 0.5 1 d D U P . .
F143 F 0.2870(8) 0.1466(10) 0.3226(6) 0.160(13) Uiso 0.5 1 d D U P . .
F144 F 0.3155(10) 0.2037(8) 0.2855(6) 0.126(10) Uiso 0.5 1 d D U P . .
B151 B 0.9090(4) 0.7425(4) 0.0158(3) 0.057(6) Uiso 1 1 d D U . . .
F151 F 0.9269(3) 0.7594(3) 0.04293(18) 0.051(3) Uiso 1 1 d D U . . .
F152 F 0.8950(4) 0.6939(3) 0.0219(2) 0.061(3) Uiso 1 1 d D U . . .
F153 F 0.8671(3) 0.7724(3) 0.0055(2) 0.062(3) Uiso 1 1 d D U . . .
F154 F 0.9473(4) 0.7456(4) -0.0068(2) 0.077(4) Uiso 1 1 d D U . . .
B161 B 0.3908(4) 0.0317(4) 0.0273(3) 0.055(6) Uiso 1 1 d D U . . .
F161 F 0.4199(3) -0.0059(3) 0.0436(2) 0.057(3) Uiso 1 1 d D U . . .
F162 F 0.3652(4) 0.0603(3) 0.0479(2) 0.066(3) Uiso 1 1 d D U . . .
F163 F 0.3561(3) 0.0109(4) 0.0093(2) 0.073(4) Uiso 1 1 d D U . . .
F164 F 0.4228(3) 0.0608(3) 0.0079(2) 0.057(3) Uiso 1 1 d D U . . .
B171 B 0.4653(5) 0.9048(5) 0.3417(3) 0.033(8) Uiso 0.5 1 d D U P . .
F171 F 0.5054(5) 0.8879(5) 0.3237(3) 0.014(4) Uiso 0.5 1 d D U P . .
F172 F 0.4678(5) 0.8820(5) 0.3719(3) 0.024(4) Uiso 0.5 1 d D U P . .
F173 F 0.4198(5) 0.8930(7) 0.3291(4) 0.078(7) Uiso 0.5 1 d D U P . .
F174 F 0.4670(7) 0.9553(4) 0.3426(4) 0.081(7) Uiso 0.5 1 d D U P . .
B181 B 0.2650(6) 0.9320(5) 0.4036(4) 0.066(9) Uiso 0.5 1 d D U P . .
F181 F 0.2466(5) 0.8895(4) 0.3938(3) 0.017(4) Uiso 0.5 1 d D U P . .
F182 F 0.2487(8) 0.9374(7) 0.4339(3) 0.073(7) Uiso 0.5 1 d D U P . .
F183 F 0.2472(8) 0.9725(5) 0.3843(4) 0.082(8) Uiso 0.5 1 d D U P . .
F184 F 0.3179(5) 0.9293(8) 0.4022(6) 0.137(11) Uiso 0.5 1 d D U P . .
B191 B 0.9671(5) 0.3721(5) 0.3462(3) 0.102(8) Uiso 1 1 d D U . . .
F191 F 0.9211(4) 0.3811(4) 0.3310(3) 0.097(4) Uiso 1 1 d D U . . .
F192 F 0.9693(5) 0.4004(4) 0.3710(2) 0.092(4) Uiso 1 1 d D U . . .
F193 F 0.9714(5) 0.3225(4) 0.3572(3) 0.124(6) Uiso 1 1 d D U . . .
F194 F 1.0069(4) 0.3838(5) 0.3256(3) 0.119(5) Uiso 1 1 d D U . . .
N11S N 0.0508(7) 0.0127(6) 0.8062(4) 0.061(5) Uiso 1 1 d . U . . .
O12S O 0.0601(6) 0.0001(6) 0.7796(4) 0.085(5) Uiso 1 1 d . U . . .
O13S O 0.0069(5) 0.0205(5) 0.8160(3) 0.054(4) Uiso 1 1 d . U . . .
C14S C 0.0930(8) 0.0155(8) 0.8278(5) 0.061(6) Uiso 1 1 d . U . . .
H14S H 0.0953 0.0498 0.8329 0.091 Uiso 1 1 calc R U . . .
H14T H 0.1254 0.0046 0.8180 0.091 Uiso 1 1 calc R U . . .
H14U H 0.0866 -0.0061 0.8471 0.091 Uiso 1 1 calc R U . . .
N21S N 0.5373(9) 0.4288(10) 0.4508(6) 0.109(7) Uiso 1 1 d . U . . .
O22S O 0.5339(7) 0.3871(8) 0.4615(5) 0.110(6) Uiso 1 1 d . U . . .
O23S O 0.5296(8) 0.4497(8) 0.4246(6) 0.138(7) Uiso 1 1 d . U . . .
C24S C 0.5434(8) 0.4689(8) 0.4742(5) 0.069(7) Uiso 1 1 d . U . . .
H24S H 0.5351 0.4548 0.4955 0.104 Uiso 1 1 calc R U . . .
H24T H 0.5201 0.4977 0.4684 0.104 Uiso 1 1 calc R U . . .
H24U H 0.5790 0.4795 0.4733 0.104 Uiso 1 1 calc R U . . .
N31S N 0.9631(7) 0.5068(6) 0.3048(4) 0.055(5) Uiso 1 1 d . U . . .
O32S O 1.0057(5) 0.5168(5) 0.3135(3) 0.061(4) Uiso 1 1 d . U . . .
O33S O 0.9541(6) 0.4957(6) 0.2792(4) 0.084(5) Uiso 1 1 d . U . . .
C34S C 0.9216(8) 0.5068(8) 0.3285(5) 0.073(7) Uiso 1 1 d . U . . .
H34S H 0.8883 0.5109 0.3181 0.109 Uiso 1 1 calc R U . . .
H34T H 0.9255 0.5342 0.3414 0.109 Uiso 1 1 calc R U . . .
H34U H 0.9232 0.4752 0.3418 0.109 Uiso 1 1 calc R U . . .
N41S N 0.7095(9) 0.4830(8) 0.4463(5) 0.081(6) Uiso 1 1 d . U . . .
O42S O 0.7439(7) 0.4496(7) 0.4464(4) 0.098(6) Uiso 1 1 d . U . . .
O43S O 0.6659(6) 0.4768(6) 0.4477(4) 0.076(5) Uiso 1 1 d . U . . .
C44S C 0.7292(10) 0.5340(9) 0.4447(6) 0.098(8) Uiso 1 1 d . U . . .
H44S H 0.7395 0.5447 0.4231 0.146 Uiso 1 1 calc R U . . .
H44T H 0.7590 0.5338 0.4584 0.146 Uiso 1 1 calc R U . . .
H44U H 0.7021 0.5570 0.4517 0.146 Uiso 1 1 calc R U . . .
N51S N 0.3758(10) 0.7295(11) 0.0828(6) 0.118(7) Uiso 1 1 d . U . . .
O52S O 0.3705(7) 0.7732(7) 0.0836(4) 0.101(6) Uiso 1 1 d . U . . .
O53S O 0.3450(8) 0.7084(8) 0.0635(5) 0.132(7) Uiso 1 1 d . U . . .
C54S C 0.4132(13) 0.6986(12) 0.0946(8) 0.149(12) Uiso 1 1 d . U . . .
H54S H 0.3983 0.6688 0.1053 0.224 Uiso 1 1 calc R U . . .
H54T H 0.4326 0.7151 0.1095 0.224 Uiso 1 1 calc R U . . .
H54U H 0.4362 0.6891 0.0776 0.224 Uiso 1 1 calc R U . . .
N61 N 0.6215(7) 0.8223(8) 0.9194(4) 0.072(5) Uiso 1 1 d . U . . .
O62 O 0.6378(6) 0.7788(7) 0.9220(4) 0.090(5) Uiso 1 1 d . U . . .
O63 O 0.6487(6) 0.8542(6) 0.9060(4) 0.080(5) Uiso 1 1 d . U . . .
C64 C 0.5721(9) 0.8370(8) 0.9320(5) 0.077(7) Uiso 1 1 d . U . . .
H64A H 0.5757 0.8658 0.9438 0.116 Uiso 1 1 calc R U . . .
H64B H 0.5588 0.8094 0.9459 0.116 Uiso 1 1 calc R U . . .
H64C H 0.5482 0.8459 0.9148 0.116 Uiso 1 1 calc R U . . .
N71S N 0.2910(10) 0.6652(11) 0.2377(7) 0.028(6) Uiso 0.5 1 d . U P . .
O72S O 0.3160(10) 0.6311(10) 0.2502(6) 0.054(7) Uiso 0.5 1 d . U P . .
O73S O 0.3091(9) 0.6962(9) 0.2218(6) 0.045(7) Uiso 0.5 1 d . U P . .
C74S C 0.2394(12) 0.6668(12) 0.2422(8) 0.031(9) Uiso 0.5 1 d . U P . .
H74A H 0.2310 0.6784 0.2628 0.046 Uiso 0.5 1 calc R U P . .
H74B H 0.2265 0.6335 0.2414 0.046 Uiso 0.5 1 calc R U P . .
H74C H 0.2232 0.6897 0.2258 0.046 Uiso 0.5 1 calc R U P . .
N81S N 0.3575(8) 0.7664(8) 0.4189(5) 0.084(6) Uiso 1 1 d . U . . .
O82S O 0.3617(6) 0.7261(7) 0.4118(4) 0.087(5) Uiso 1 1 d . U . . .
O83S O 0.3251(7) 0.7844(7) 0.4356(4) 0.101(6) Uiso 1 1 d . U . . .
C84S C 0.3886(11) 0.8061(11) 0.4041(7) 0.125(10) Uiso 1 1 d . U . . .
H84A H 0.4138 0.7923 0.3897 0.187 Uiso 1 1 calc R U . . .
H84B H 0.4065 0.8215 0.4202 0.187 Uiso 1 1 calc R U . . .
H84C H 0.3662 0.8312 0.3924 0.187 Uiso 1 1 calc R U . . .
N91S N 0.5264(6) 0.0719(7) 0.0464(4) 0.059(5) Uiso 1 1 d . U . . .
O92S O 0.5228(5) 0.1145(5) 0.0352(3) 0.055(4) Uiso 1 1 d . U . . .
O93S O 0.5152(6) 0.0579(5) 0.0741(4) 0.073(4) Uiso 1 1 d . U . . .
C94S C 0.5405(8) 0.0322(8) 0.0256(5) 0.064(6) Uiso 1 1 d . U . . .
H94A H 0.5318 0.0440 0.0039 0.096 Uiso 1 1 calc R U . . .
H94B H 0.5214 0.0025 0.0323 0.096 Uiso 1 1 calc R U . . .
H94C H 0.5775 0.0239 0.0269 0.096 Uiso 1 1 calc R U . . .
N101 N 0.1188(7) 0.5162(7) 0.5583(4) 0.063(5) Uiso 1 1 d . U . . .
O102 O 0.1413(6) 0.4894(5) 0.5417(4) 0.070(4) Uiso 1 1 d . U . . .
O103 O 0.0832(6) 0.5469(6) 0.5490(4) 0.080(5) Uiso 1 1 d . U . . .
C104 C 0.1289(10) 0.5106(9) 0.5914(6) 0.089(8) Uiso 1 1 d . U . . .
H10A H 0.1075 0.4848 0.6018 0.133 Uiso 1 1 calc R U . . .
H10B H 0.1208 0.5421 0.6002 0.133 Uiso 1 1 calc R U . . .
H10C H 0.1652 0.5009 0.5947 0.133 Uiso 1 1 calc R U . . .
N111 N 0.2997(11) 0.6406(11) 0.1633(7) 0.033(7) Uiso 0.5 1 d . U P . .
O112 O 0.2584(10) 0.6340(9) 0.1712(6) 0.042(7) Uiso 0.5 1 d . U P . .
O113 O 0.3122(9) 0.6782(10) 0.1508(6) 0.047(7) Uiso 0.5 1 d . U P . .
C114 C 0.3391(14) 0.6020(13) 0.1694(9) 0.045(10) Uiso 0.5 1 d . U P . .
H11A H 0.3465 0.5856 0.1503 0.067 Uiso 0.5 1 calc R U P . .
H11B H 0.3272 0.5775 0.1861 0.067 Uiso 0.5 1 calc R U P . .
H11C H 0.3704 0.6165 0.1760 0.067 Uiso 0.5 1 calc R U P . .
O121 O 0.7197(6) 1.0148(6) 0.1695(4) 0.086(5) Uiso 1 1 d . . . . .
N131 N 0.1226(9) 0.9795(9) -0.0574(6) 0.100(6) Uiso 1 1 d . U . . .
O132 O 0.1432(7) 1.0078(7) -0.0418(4) 0.104(6) Uiso 1 1 d . U . . .
O133 O 0.0881(7) 0.9499(6) -0.0501(4) 0.096(5) Uiso 1 1 d . U . . .
C134 C 0.1334(11) 0.9840(11) -0.0940(7) 0.124(10) Uiso 1 1 d . U . . .
H13S H 0.1324 1.0192 -0.1021 0.185 Uiso 1 1 calc R U . . .
H13T H 0.1071 0.9668 -0.1042 0.185 Uiso 1 1 calc R U . . .
H13U H 0.1674 0.9688 -0.0982 0.185 Uiso 1 1 calc R U . . .
O141 O -0.0509(6) 0.6437(6) 0.4015(4) 0.084(5) Uiso 1 1 d . . . . .
O151 O -0.0431(7) 0.4400(7) 0.1304(5) 0.118(7) Uiso 1 1 d . . . . .

loop_
_atom_site_aniso_label
_atom_site_aniso_U_11
_atom_site_aniso_U_22
_atom_site_aniso_U_33
_atom_site_aniso_U_23
_atom_site_aniso_U_13
_atom_site_aniso_U_12
Co1 0.0392(13) 0.0413(13) 0.0140(11) 0.0049(9) -0.0021(9) -0.0067(10)
Ru2 0.0427(13) 0.0462(14) 0.0207(12) 0.0124(10) -0.0060(9) -0.0073(10)
Ru3 0.0440(13) 0.0501(14) 0.0174(11) 0.0054(10) -0.0017(9) -0.0148(11)
Ru5 0.0443(13) 0.0422(13) 0.0176(11) 0.0042(9) -0.0048(9) -0.0082(10)
Co6 0.0299(12) 0.0520(14) 0.0169(11) 0.0105(10) -0.0030(9) -0.0056(10)
Co7 0.0512(14) 0.0356(13) 0.0190(12) 0.0057(9) -0.0028(10) -0.0044(10)
Ru1 0.0392(13) 0.0413(13) 0.0140(11) 0.0049(9) -0.0021(9) -0.0067(10)
Co2 0.0427(13) 0.0462(14) 0.0207(12) 0.0124(10) -0.0060(9) -0.0073(10)
Co3 0.0440(13) 0.0501(14) 0.0174(11) 0.0054(10) -0.0017(9) -0.0148(11)
Co5 0.0443(13) 0.0422(13) 0.0176(11) 0.0042(9) -0.0048(9) -0.0082(10)
Ru6 0.0299(12) 0.0520(14) 0.0169(11) 0.0105(10) -0.0030(9) -0.0056(10)
Ru7 0.0512(14) 0.0356(13) 0.0190(12) 0.0057(9) -0.0028(10) -0.0044(10)
Ru4 0.0320(12) 0.0527(14) 0.0187(11) 0.0054(10) -0.0030(9) -0.0078(10)
Co8 0.0319(13) 0.0607(15) 0.0237(12) 0.0085(10) -0.0097(9) -0.0022(11)
Co9 0.0367(13) 0.0529(15) 0.0267(12) 0.0105(10) -0.0034(10) -0.0035(10)
Ru10 0.0671(16) 0.0513(15) 0.0214(12) 0.0057(10) -0.0011(11) -0.0187(12)
Ru11 0.0542(15) 0.0526(15) 0.0316(13) 0.0112(11) -0.0166(11) -0.0156(12)
Co12 0.0763(18) 0.0651(17) 0.0336(14) -0.0067(12) 0.0146(12) -0.0266(14)
Co4 0.0320(12) 0.0527(14) 0.0187(11) 0.0054(10) -0.0030(9) -0.0078(10)
Ru8 0.0319(13) 0.0607(15) 0.0237(12) 0.0085(10) -0.0097(9) -0.0022(11)
Ru9 0.0367(13) 0.0529(15) 0.0267(12) 0.0105(10) -0.0034(10) -0.0035(10)
Co10 0.0671(16) 0.0513(15) 0.0214(12) 0.0057(10) -0.0011(11) -0.0187(12)
Co11 0.0542(15) 0.0526(15) 0.0316(13) 0.0112(11) -0.0166(11) -0.0156(12)
Ru12 0.0763(18) 0.0651(17) 0.0336(14) -0.0067(12) 0.0146(12) -0.0266(14)

loop_
_atom_type_symbol
_atom_type_description
_atom_type_scat_dispersion_real
_atom_type_scat_dispersion_imag
_atom_type_scat_source
C C 0.0033 0.0016 'International Tables Vol C Tables 4.2.6.8 and 6.1.1.4'
H H 0.0000 0.0000 'International Tables Vol C Tables 4.2.6.8 and 6.1.1.4'
B B 0.0013 0.0007 'International Tables Vol C Tables 4.2.6.8 and 6.1.1.4'
Co Co 0.3494 0.9721 'International Tables Vol C Tables 4.2.6.8 and 6.1.1.4'
F F 0.0171 0.0103 'International Tables Vol C Tables 4.2.6.8 and 6.1.1.4'
N N 0.0061 0.0033 'International Tables Vol C Tables 4.2.6.8 and 6.1.1.4'
Ru Ru -1.2594 0.8363 'International Tables Vol C Tables 4.2.6.8 and 6.1.1.4'
O O 0.0106 0.0060 'International Tables Vol C Tables 4.2.6.8 and 6.1.1.4'

loop_
_geom_angle_atom_site_label_1
_geom_angle_atom_site_label_2
_geom_angle_atom_site_label_3
_geom_angle
N11B Co1 N11C 175.7(4)
N11B Co1 N22C 102.5(4)
N11C Co1 N22C 75.2(4)
N11B Co1 N22A 92.7(4)
N11C Co1 N22A 91.3(4)
N22C Co1 N22A 101.2(4)
N11B Co1 N22B 77.3(4)
N11C Co1 N22B 99.1(4)
N22C Co1 N22B 91.9(4)
N22A Co1 N22B 165.0(4)
N11B Co1 N11A 85.3(4)
N11C Co1 N11A 97.0(4)
N22C Co1 N11A 172.2(4)
N22A Co1 N11A 77.8(4)
N22B Co1 N11A 90.2(4)
N42F Ru2 N42G 91.4(4)
N42F Ru2 N22H 102.3(4)
N42G Ru2 N22H 164.1(4)
N42F Ru2 N31F 76.8(4)
N42G Ru2 N31F 101.2(4)
N22H Ru2 N31F 89.9(5)
N42F Ru2 N11H 171.6(4)
N42G Ru2 N11H 90.7(4)
N22H Ru2 N11H 76.9(4)
N31F Ru2 N11H 94.8(4)
N42F Ru2 N31G 102.2(4)
N42G Ru2 N31G 77.7(4)
N22H Ru2 N31G 91.3(5)
N31F Ru2 N31G 178.6(4)
N11H Ru2 N31G 86.2(4)
N42I Ru3 N42C 99.9(4)
N42I Ru3 N42B 101.8(4)
N42C Ru3 N42B 99.8(4)
N42I Ru3 N31C 170.6(4)
N42C Ru3 N31C 77.9(4)
N42B Ru3 N31C 87.6(4)
N42I Ru3 N31B 90.8(4)
N42C Ru3 N31B 169.2(4)
N42B Ru3 N31B 76.6(4)
N31C Ru3 N31B 91.7(4)
N42I Ru3 N31I 78.1(4)
N42C Ru3 N31I 90.4(4)
N42B Ru3 N31I 169.6(4)
N31C Ru3 N31I 92.7(4)
N31B Ru3 N31I 93.0(5)
N22D Ru5 N22E 102.5(4)
N22D Ru5 N11E 89.9(4)
N22E Ru5 N11E 76.0(4)
N22D Ru5 N42A 100.7(4)
N22E Ru5 N42A 99.2(4)
N11E Ru5 N42A 169.1(4)
N22D Ru5 N11D 76.5(4)
N22E Ru5 N11D 170.5(4)
N11E Ru5 N11D 94.6(4)
N42A Ru5 N11D 90.3(4)
N22D Ru5 N31A 171.4(4)
N22E Ru5 N31A 86.1(4)
N11E Ru5 N31A 92.5(4)
N42A Ru5 N31A 77.4(4)
N11D Ru5 N31A 95.1(4)
N22F Co6 N22G 100.0(5)
N22F Co6 N42D 98.2(4)
N22G Co6 N42D 102.9(4)
N22F Co6 N11F 78.0(4)
N22G Co6 N11F 86.9(4)
N42D Co6 N11F 170.0(4)
N22F Co6 N31D 89.4(4)
N22G Co6 N31D 170.3(5)
N42D Co6 N31D 77.9(4)
N11F Co6 N31D 92.7(4)
N22F Co6 N11G 171.2(5)
N22G Co6 N11G 77.0(5)
N42D Co6 N11G 90.6(4)
N11F Co6 N11G 93.5(4)
N31D Co6 N11G 93.4(5)
N42H Co7 N22I 100.4(4)
N42H Co7 N42E 98.6(4)
N22I Co7 N42E 102.1(5)
N42H Co7 N31E 169.3(4)
N22I Co7 N31E 90.0(5)
N42E Co7 N31E 76.7(4)
N42H Co7 N31H 77.4(4)
N22I Co7 N31H 171.4(4)
N42E Co7 N31H 86.5(4)
N31E Co7 N31H 92.6(4)
N42H Co7 N11I 89.1(4)
N22I Co7 N11I 78.7(5)
N42E Co7 N11I 171.9(4)
N31E Co7 N11I 95.3(5)
N31H Co7 N11I 93.0(4)
N11B Ru1 N11C 175.7(4)
N11B Ru1 N22C 102.5(4)
N11C Ru1 N22C 75.2(4)
N11B Ru1 N22A 92.7(4)
N11C Ru1 N22A 91.3(4)
N22C Ru1 N22A 101.2(4)
N11B Ru1 N22B 77.3(4)
N11C Ru1 N22B 99.1(4)
N22C Ru1 N22B 91.9(4)
N22A Ru1 N22B 165.0(4)
N11B Ru1 N11A 85.3(4)
N11C Ru1 N11A 97.0(4)
N22C Ru1 N11A 172.2(4)
N22A Ru1 N11A 77.8(4)
N22B Ru1 N11A 90.2(4)
N42F Co2 N42G 91.4(4)
N42F Co2 N22H 102.3(4)
N42G Co2 N22H 164.1(4)
N42F Co2 N31F 76.8(4)
N42G Co2 N31F 101.2(4)
N22H Co2 N31F 89.9(5)
N42F Co2 N11H 171.6(4)
N42G Co2 N11H 90.7(4)
N22H Co2 N11H 76.9(4)
N31F Co2 N11H 94.8(4)
N42F Co2 N31G 102.2(4)
N42G Co2 N31G 77.7(4)
N22H Co2 N31G 91.3(5)
N31F Co2 N31G 178.6(4)
N11H Co2 N31G 86.2(4)
N42I Co3 N42C 99.9(4)
N42I Co3 N42B 101.8(4)
N42C Co3 N42B 99.8(4)
N42I Co3 N31C 170.6(4)
N42C Co3 N31C 77.9(4)
N42B Co3 N31C 87.6(4)
N42I Co3 N31B 90.8(4)
N42C Co3 N31B 169.2(4)
N42B Co3 N31B 76.6(4)
N31C Co3 N31B 91.7(4)
N42I Co3 N31I 78.1(4)
N42C Co3 N31I 90.4(4)
N42B Co3 N31I 169.6(4)
N31C Co3 N31I 92.7(4)
N31B Co3 N31I 93.0(5)
N22D Co5 N22E 102.5(4)
N22D Co5 N11E 89.9(4)
N22E Co5 N11E 76.0(4)
N22D Co5 N42A 100.7(4)
N22E Co5 N42A 99.2(4)
N11E Co5 N42A 169.1(4)
N22D Co5 N11D 76.5(4)
N22E Co5 N11D 170.5(4)
N11E Co5 N11D 94.6(4)
N42A Co5 N11D 90.3(4)
N22D Co5 N31A 171.4(4)
N22E Co5 N31A 86.1(4)
N11E Co5 N31A 92.5(4)
N42A Co5 N31A 77.4(4)
N11D Co5 N31A 95.1(4)
N22F Ru6 N22G 100.0(5)
N22F Ru6 N42D 98.2(4)
N22G Ru6 N42D 102.9(4)
N22F Ru6 N11F 78.0(4)
N22G Ru6 N11F 86.9(4)
N42D Ru6 N11F 170.0(4)
N22F Ru6 N31D 89.4(4)
N22G Ru6 N31D 170.3(5)
N42D Ru6 N31D 77.9(4)
N11F Ru6 N31D 92.7(4)
N22F Ru6 N11G 171.2(5)
N22G Ru6 N11G 77.0(5)
N42D Ru6 N11G 90.6(4)
N11F Ru6 N11G 93.5(4)
N31D Ru6 N11G 93.4(5)
N42H Ru7 N22I 100.4(4)
N42H Ru7 N42E 98.6(4)
N22I Ru7 N42E 102.1(5)
N42H Ru7 N31E 169.3(4)
N22I Ru7 N31E 90.0(5)
N42E Ru7 N31E 76.7(4)
N42H Ru7 N31H 77.4(4)
N22I Ru7 N31H 171.4(4)
N42E Ru7 N31H 86.5(4)
N31E Ru7 N31H 92.6(4)
N42H Ru7 N11I 89.1(4)
N22I Ru7 N11I 78.7(5)
N42E Ru7 N11I 171.9(4)
N31E Ru7 N11I 95.3(5)
N31H Ru7 N11I 93.0(4)
C12A N11A C16A 120.0
C12A N11A Ru1 114.6(6)
C16A N11A Ru1 125.1(6)
C12A N11A Co1 114.6(6)
C16A N11A Co1 125.1(6)
N11A C12A C13A 120.0
N11A C12A C23A 116.2(10)
C13A C12A C23A 123.7(10)
C14A C13A C12A 120.0
C14A C13A H13A 120.0
C12A C13A H13A 120.0
C15A C14A C13A 120.0
C15A C14A H14A 120.0
C13A C14A H14A 120.0
C14A C15A C16A 120.0
C14A C15A H15A 120.0
C16A C15A H15A 120.0
C15A C16A N11A 120.0
C15A C16A H16A 120.0
N11A C16A H16A 120.0
C26A N21A N22A 122.9(11)
C26A N21A C25A 128.7(11)
N22A N21A C25A 108.0
N21A N22A C23A 108.0
N21A N22A Ru1 138.3(7)
C23A N22A Ru1 113.5(7)
N21A N22A Co1 138.3(7)
C23A N22A Co1 113.5(7)
C12A C23A C24A 135.2(10)
C12A C23A N22A 116.8(10)
C24A C23A N22A 108.0
C23A C24A C25A 108.0
C23A C24A H24A 126.0
C25A C24A H24A 126.0
C24A C25A N21A 108.0
C24A C25A H25A 126.0
N21A C25A H25A 126.0
N21A C26A C51A 114.7(14)
N21A C26A H26A 108.6
C51A C26A H26A 108.6
N21A C26A H26B 108.6
C51A C26A H26B 108.6
H26A C26A H26B 107.6
C32A N31A C36A 120.0
C32A N31A Co5 113.7(6)
C36A N31A Co5 126.3(6)
C32A N31A Ru5 113.7(6)
C36A N31A Ru5 126.3(6)
C43A C32A C33A 121.1(8)
C43A C32A N31A 118.9(8)
C33A C32A N31A 120.0
C32A C33A C34A 120.0
C32A C33A H33A 120.0
C34A C33A H33A 120.0
C35A C34A C33A 120.0
C35A C34A H34A 120.0
C33A C34A H34A 120.0
C36A C35A C34A 120.0
C36A C35A H35A 120.0
C34A C35A H35A 120.0
C35A C36A N31A 120.0
C35A C36A H36A 120.0
N31A C36A H36A 120.0
C46A N41A N42A 124.2(10)
C46A N41A C45A 127.4(10)
N42A N41A C45A 108.0
N41A N42A C43A 108.0
N41A N42A Co5 137.1(6)
C43A N42A Co5 114.9(6)
N41A N42A Ru5 137.1(6)
C43A N42A Ru5 114.9(6)
C32A C43A C44A 136.9(8)
C32A C43A N42A 115.0(9)
C44A C43A N42A 108.0
C45A C44A C43A 108.0
C45A C44A H44A 126.0
C43A C44A H44A 126.0
C44A C45A N41A 108.0
C44A C45A H45A 126.0
N41A C45A H45A 126.0
C52A C51A C56A 120.0
C52A C51A C26A 118.2(10)
C56A C51A C26A 121.8(10)
C53A C52A C51A 120.0
C53A C52A H52A 120.0
C51A C52A H52A 120.0
C52A C53A C54A 120.0
C52A C53A C46A 121.8(10)
C54A C53A C46A 118.1(10)
C55A C54A C53A 120.0
C55A C54A H54A 120.0
C53A C54A H54A 120.0
C54A C55A C56A 120.0
C54A C55A H55A 120.0
C56A C55A H55A 120.0
C55A C56A C51A 120.0
C55A C56A H56A 120.0
C51A C56A H56A 120.0
N41A C46A C53A 112.3(13)
N41A C46A H46A 109.1
C53A C46A H46A 109.1
N41A C46A H46B 109.1
C53A C46A H46B 109.1
H46A C46A H46B 107.9
C12B N11B C16B 120.0
C12B N11B Ru1 114.4(6)
C16B N11B Ru1 124.2(6)
C12B N11B Co1 114.4(6)
C16B N11B Co1 124.2(6)
C23B C12B C13B 123.7(9)
C23B C12B N11B 116.3(9)
C13B C12B N11B 120.0
C14B C13B C12B 120.0
C14B C13B H13B 120.0
C12B C13B H13B 120.0
C13B C14B C15B 120.0
C13B C14B H14B 120.0
C15B C14B H14B 120.0
C14B C15B C16B 120.0
C14B C15B H15B 120.0
C16B C15B H15B 120.0
C15B C16B N11B 120.0
C15B C16B H16B 120.0
N11B C16B H16B 120.0
C26B N21B C25B 129.3(11)
C26B N21B N22B 122.7(11)
C25B N21B N22B 108.0
C23B N22B N21B 108.0
C23B N22B Co1 111.5(6)
N21B N22B Co1 138.6(6)
C23B N22B Ru1 111.5(6)
N21B N22B Ru1 138.6(6)
C12B C23B N22B 118.6(9)
C12B C23B C24B 132.9(9)
N22B C23B C24B 108.0
C23B C24B C25B 108.0
C23B C24B H24B 126.0
C25B C24B H24B 126.0
N21B C25B C24B 108.0
N21B C25B H25B 126.0
C24B C25B H25B 126.0
N21B C26B C51B 113.8(14)
N21B C26B H26C 108.8
C51B C26B H26C 108.8
N21B C26B H26D 108.8
C51B C26B H26D 108.8
H26C C26B H26D 107.7
C32B N31B C36B 120.0
C32B N31B Co3 115.2(7)
C36B N31B Co3 124.6(7)
C32B N31B Ru3 115.2(7)
C36B N31B Ru3 124.6(7)
C43B C32B N31B 115.4(10)
C43B C32B C33B 124.5(10)
N31B C32B C33B 120.0
C32B C33B C34B 120.0
C32B C33B H33B 120.0
C34B C33B H33B 120.0
C33B C34B C35B 120.0
C33B C34B H34B 120.0
C35B C34B H34B 120.0
C36B C35B C34B 120.0
C36B C35B H35B 120.0
C34B C35B H35B 120.0
C35B C36B N31B 120.0
C35B C36B H36B 120.0
N31B C36B H36B 120.0
N42B N41B C45B 108.0
N42B N41B C46B 123.8(10)
C45B N41B C46B 128.2(10)
N41B N42B C43B 108.0
N41B N42B Co3 137.5(6)
C43B N42B Co3 113.4(6)
N41B N42B Ru3 137.5(6)
C43B N42B Ru3 113.4(6)
C32B C43B N42B 117.7(10)
C32B C43B C44B 134.3(10)
N42B C43B C44B 108.0
C45B C44B C43B 108.0
C45B C44B H44B 126.0
C43B C44B H44B 126.0
N41B C45B C44B 108.0
N41B C45B H45B 126.0
C44B C45B H45B 126.0
C52B C51B C56B 120.0
C52B C51B C26B 120.2(10)
C56B C51B C26B 119.8(10)
C51B C52B C53B 120.0
C51B C52B H52B 120.0
C53B C52B H52B 120.0
C54B C53B C52B 120.0
C54B C53B C46B 122.6(9)
C52B C53B C46B 117.4(9)
C53B C54B C55B 120.0
C53B C54B H54B 120.0
C55B C54B H54B 120.0
C56B C55B C54B 120.0
C56B C55B H55B 120.0
C54B C55B H55B 120.0
C55B C56B C51B 120.0
C55B C56B H56B 120.0
C51B C56B H56B 120.0
N41B C46B C53B 111.8(12)
N41B C46B H46C 109.3
C53B C46B H46C 109.3
N41B C46B H46D 109.3
C53B C46B H46D 109.3
H46C C46B H46D 107.9
C12C N11C C16C 120.0
C12C N11C Ru1 115.9(6)
C16C N11C Ru1 124.0(6)
C12C N11C Co1 115.9(6)
C16C N11C Co1 124.0(6)
C23C C12C N11C 117.2(9)
C23C C12C C13C 122.8(9)
N11C C12C C13C 120.0
C12C C13C C14C 120.0
C12C C13C H13C 120.0
C14C C13C H13C 120.0
C15C C14C C13C 120.0
C15C C14C H14C 120.0
C13C C14C H14C 120.0
C14C C15C C16C 120.0
C14C C15C H15C 120.0
C16C C15C H15C 120.0
C15C C16C N11C 120.0
C15C C16C H16C 120.0
N11C C16C H16C 120.0
C25C N21C N22C 108.0
C25C N21C C26C 128.4(11)
N22C N21C C26C 123.6(11)
N21C N22C C23C 108.0
N21C N22C Ru1 136.7(6)
C23C N22C Ru1 115.2(6)
N21C N22C Co1 136.7(6)
C23C N22C Co1 115.2(6)
C12C C23C C24C 136.1(9)
C12C C23C N22C 115.9(9)
C24C C23C N22C 108.0
C23C C24C C25C 108.0
C23C C24C H24C 126.0
C25C C24C H24C 126.0
N21C C25C C24C 108.0
N21C C25C H25C 126.0
C24C C25C H25C 126.0
N21C C26C C51C 114.5(13)
N21C C26C H26E 108.6
C51C C26C H26E 108.6
N21C C26C H26F 108.6
C51C C26C H26F 108.6
H26E C26C H26F 107.6
C32C N31C C36C 120.0
C32C N31C Co3 113.3(6)
C36C N31C Co3 126.6(6)
C32C N31C Ru3 113.3(6)
C36C N31C Ru3 126.6(6)
C43C C32C N31C 119.4(9)
C43C C32C C33C 120.6(9)
N31C C32C C33C 120.0
C34C C33C C32C 120.0
C34C C33C H33C 120.0
C32C C33C H33C 120.0
C33C C34C C35C 120.0
C33C C34C H34C 120.0
C35C C34C H34C 120.0
C36C C35C C34C 120.0
C36C C35C H35C 120.0
C34C C35C H35C 120.0
C35C C36C N31C 120.0
C35C C36C H36C 120.0
N31C C36C H36C 120.0
C46C N41C C45C 128.8(10)
C46C N41C N42C 123.1(10)
C45C N41C N42C 108.0
C43C N42C N41C 108.0
C43C N42C Ru3 115.6(6)
N41C N42C Ru3 136.4(6)
C43C N42C Co3 115.6(6)
N41C N42C Co3 136.4(6)
C32C C43C N42C 113.7(9)
C32C C43C C44C 138.3(9)
N42C C43C C44C 108.0
C45C C44C C43C 108.0
C45C C44C H44C 126.0
C43C C44C H44C 126.0
N41C C45C C44C 108.0
N41C C45C H45C 126.0
C44C C45C H45C 126.0
C52C C51C C56C 120.0
C52C C51C C26C 123.6(10)
C56C C51C C26C 115.9(10)
C51C C52C C53C 120.0
C51C C52C H52C 120.0
C53C C52C H52C 120.0
C54C C53C C52C 120.0
C54C C53C C46C 123.2(10)
C52C C53C C46C 116.7(10)
C55C C54C C53C 120.0
C55C C54C H54C 120.0
C53C C54C H54C 120.0
C54C C55C C56C 120.0
C54C C55C H55C 120.0
C56C C55C H55C 120.0
C55C C56C C51C 120.0
C55C C56C H56C 120.0
C51C C56C H56C 120.0
N41C C46C C53C 112.9(13)
N41C C46C H46E 109.0
C53C C46C H46E 109.0
N41C C46C H46F 109.0
C53C C46C H46F 109.0
H46E C46C H46F 107.8
C12D N11D C16D 120.0
C12D N11D Co5 115.8(6)
C16D N11D Co5 124.2(6)
C12D N11D Ru5 115.8(6)
C16D N11D Ru5 124.2(6)
C23D C12D C13D 126.0(10)
C23D C12D N11D 113.9(10)
C13D C12D N11D 120.0
C12D C13D C14D 120.0
C12D C13D H13D 120.0
C14D C13D H13D 120.0
C13D C14D C15D 120.0
C13D C14D H14D 120.0
C15D C14D H14D 120.0
C16D C15D C14D 120.0
C16D C15D H15D 120.0
C14D C15D H15D 120.0
C15D C16D N11D 120.0
C15D C16D H16D 120.0
N11D C16D H16D 120.0
C26D N21D N22D 121.6(11)
C26D N21D C25D 129.9(11)
N22D N21D C25D 108.0
N21D N22D C23D 108.0
N21D N22D Co5 139.1(7)
C23D N22D Co5 112.4(7)
N21D N22D Ru5 139.1(7)
C23D N22D Ru5 112.4(7)
C12D C23D C24D 131.0(10)
C12D C23D N22D 120.9(10)
C24D C23D N22D 108.0
C25D C24D C23D 108.0
C25D C24D H24D 126.0
C23D C24D H24D 126.0
C24D C25D N21D 108.0
C24D C25D H25D 126.0
N21D C25D H25D 126.0
N21D C26D C51D 115.2(13)
N21D C26D H26G 108.5
C51D C26D H26G 108.5
N21D C26D H26H 108.5
C51D C26D H26H 108.5
H26G C26D H26H 107.5
C32D N31D C36D 120.0
C32D N31D Ru6 114.4(7)
C36D N31D Ru6 125.5(7)
C32D N31D Co6 114.4(7)
C36D N31D Co6 125.5(7)
C43D C32D N31D 116.0(9)
C43D C32D C33D 124.0(9)
N31D C32D C33D 120.0
C34D C33D C32D 120.0
C34D C33D H33D 120.0
C32D C33D H33D 120.0
C35D C34D C33D 120.0
C35D C34D H34D 120.0
C33D C34D H34D 120.0
C36D C35D C34D 120.0
C36D C35D H35D 120.0
C34D C35D H35D 120.0
C35D C36D N31D 120.0
C35D C36D H36D 120.0
N31D C36D H36D 120.0
N42D N41D C45D 108.0
N42D N41D C46D 120.9(11)
C45D N41D C46D 131.0(10)
N41D N42D C43D 108.0
N41D N42D Ru6 138.2(6)
C43D N42D Ru6 113.8(6)
N41D N42D Co6 138.2(6)
C43D N42D Co6 113.8(6)
C32D C43D C44D 134.2(9)
C32D C43D N42D 117.8(9)
C44D C43D N42D 108.0
C45D C44D C43D 108.0
C45D C44D H44D 126.0
C43D C44D H44D 126.0
C44D C45D N41D 108.0
C44D C45D H45D 126.0
N41D C45D H45D 126.0
C52D C51D C56D 120.0
C52D C51D C26D 117.2(10)
C56D C51D C26D 122.8(10)
C51D C52D C53D 120.0
C51D C52D H52D 120.0
C53D C52D H52D 120.0
C54D C53D C52D 120.0
C54D C53D C46D 123.1(10)
C52D C53D C46D 116.9(10)
C55D C54D C53D 120.0
C55D C54D H54D 120.0
C53D C54D H54D 120.0
C54D C55D C56D 120.0
C54D C55D H55D 120.0
C56D C55D H55D 120.0
C55D C56D C51D 120.0
C55D C56D H56D 120.0
C51D C56D H56D 120.0
N41D C46D C53D 112.0(14)
N41D C46D H46G 109.2
C53D C46D H46G 109.2
N41D C46D H46H 109.2
C53D C46D H46H 109.2
H46G C46D H46H 107.9
C12E N11E C16E 120.0
C12E N11E Co5 114.7(6)
C16E N11E Co5 125.1(6)
C12E N11E Ru5 114.7(6)
C16E N11E Ru5 125.1(6)
C23E C12E N11E 116.9(9)
C23E C12E C13E 122.9(9)
N11E C12E C13E 120.0
C14E C13E C12E 120.0
C14E C13E H13E 120.0
C12E C13E H13E 120.0
C15E C14E C13E 120.0
C15E C14E H14E 120.0
C13E C14E H14E 120.0
C16E C15E C14E 120.0
C16E C15E H15E 120.0
C14E C15E H15E 120.0
C15E C16E N11E 120.0
C15E C16E H16E 120.0
N11E C16E H16E 120.0
C26E N21E N22E 124.4(10)
C26E N21E C25E 127.2(10)
N22E N21E C25E 108.0
N21E N22E C23E 108.0
N21E N22E Co5 136.5(6)
C23E N22E Co5 114.4(6)
N21E N22E Ru5 136.5(6)
C23E N22E Ru5 114.4(6)
C12E C23E N22E 115.9(10)
C12E C23E C24E 136.1(9)
N22E C23E C24E 108.0
C25E C24E C23E 108.0
C25E C24E H24E 126.0
C23E C24E H24E 126.0
C24E C25E N21E 108.0
C24E C25E H25E 126.0
N21E C25E H25E 126.0
N21E C26E C51E 114.4(12)
N21E C26E H26I 108.7
C51E C26E H26I 108.7
N21E C26E H26J 108.7
C51E C26E H26J 108.7
H26I C26E H26J 107.6
C32E N31E C36E 120.0
C32E N31E Ru7 115.0(6)
C36E N31E Ru7 124.8(6)
C32E N31E Co7 115.0(6)
C36E N31E Co7 124.8(6)
C43E C32E C33E 124.0(10)
C43E C32E N31E 115.7(10)
C33E C32E N31E 120.0
C34E C33E C32E 120.0
C34E C33E H33E 120.0
C32E C33E H33E 120.0
C35E C34E C33E 120.0
C35E C34E H34E 120.0
C33E C34E H34E 120.0
C34E C35E C36E 120.0
C34E C35E H35E 120.0
C36E C35E H35E 120.0
C35E C36E N31E 120.0
C35E C36E H36E 120.0
N31E C36E H36E 120.0
C46E N41E N42E 124.6(10)
C46E N41E C45E 127.1(10)
N42E N41E C45E 108.0
N41E N42E C43E 108.0
N41E N42E Ru7 137.9(6)
C43E N42E Ru7 113.0(6)
N41E N42E Co7 137.9(6)
C43E N42E Co7 113.0(6)
C32E C43E N42E 117.4(10)
C32E C43E C44E 134.5(10)
N42E C43E C44E 108.0
C45E C44E C43E 108.0
C45E C44E H44E 126.0
C43E C44E H44E 126.0
N41E C45E C44E 108.0
N41E C45E H45E 126.0
C44E C45E H45E 126.0
C52E C51E C56E 120.0
C52E C51E C26E 116.2(9)
C56E C51E C26E 123.8(9)
C53E C52E C51E 120.0
C53E C52E H52E 120.0
C51E C52E H52E 120.0
C52E C53E C54E 120.0
C52E C53E C46E 115.7(9)
C54E C53E C46E 124.3(9)
C55E C54E C53E 120.0
C55E C54E H54E 120.0
C53E C54E H54E 120.0
C54E C55E C56E 120.0
C54E C55E H55E 120.0
C56E C55E H55E 120.0
C55E C56E C51E 120.0
C55E C56E H56E 120.0
C51E C56E H56E 120.0
N41E C46E C53E 115.2(12)
N41E C46E H46I 108.5
C53E C46E H46I 108.5
N41E C46E H46J 108.5
C53E C46E H46J 108.5
H46I C46E H46J 107.5
C12F N11F C16F 120.0
C12F N11F Ru6 114.6(5)
C16F N11F Ru6 125.1(5)
C12F N11F Co6 114.6(5)
C16F N11F Co6 125.1(5)
C23F C12F N11F 116.3(8)
C23F C12F C13F 123.6(8)
N11F C12F C13F 120.0
C14F C13F C12F 120.0
C14F C13F H13F 120.0
C12F C13F H13F 120.0
C13F C14F C15F 120.0
C13F C14F H14F 120.0
C15F C14F H14F 120.0
C16F C15F C14F 120.0
C16F C15F H15F 120.0
C14F C15F H15F 120.0
C15F C16F N11F 120.0
C15F C16F H16F 120.0
N11F C16F H16F 120.0
N22F N21F C25F 108.0
N22F N21F C26F 122.6(10)
C25F N21F C26F 129.2(10)
N21F N22F C23F 108.0
N21F N22F Ru6 136.8(6)
C23F N22F Ru6 115.2(6)
N21F N22F Co6 136.8(6)
C23F N22F Co6 115.2(6)
C12F C23F C24F 136.5(9)
C12F C23F N22F 115.5(9)
C24F C23F N22F 108.0
C23F C24F C25F 108.0
C23F C24F H24F 126.0
C25F C24F H24F 126.0
C24F C25F N21F 108.0
C24F C25F H25F 126.0
N21F C25F H25F 126.0
N21F C26F C51F 110.3(13)
N21F C26F H26K 109.6
C51F C26F H26K 109.6
N21F C26F H26L 109.6
C51F C26F H26L 109.6
H26K C26F H26L 108.1
C32F N31F C36F 120.0
C32F N31F Co2 115.0(6)
C36F N31F Co2 125.0(6)
C32F N31F Ru2 115.0(6)
C36F N31F Ru2 125.0(6)
C43F C32F N31F 116.7(9)
C43F C32F C33F 123.2(9)
N31F C32F C33F 120.0
C34F C33F C32F 120.0
C34F C33F H33F 120.0
C32F C33F H33F 120.0
C33F C34F C35F 120.0
C33F C34F H34F 120.0
C35F C34F H34F 120.0
C34F C35F C36F 120.0
C34F C35F H35F 120.0
C36F C35F H35F 120.0
C35F C36F N31F 120.0
C35F C36F H36F 120.0
N31F C36F H36F 120.0
C46F N41F C45F 126.7(11)
C46F N41F N42F 125.3(11)
C45F N41F N42F 108.0
C43F N42F N41F 108.0
C43F N42F Ru2 115.4(6)
N41F N42F Ru2 136.5(6)
C43F N42F Co2 115.4(6)
N41F N42F Co2 136.5(6)
C32F C43F C44F 136.2(9)
C32F C43F N42F 115.7(9)
C44F C43F N42F 108.0
C45F C44F C43F 108.0
C45F C44F H44F 126.0
C43F C44F H44F 126.0
N41F C45F C44F 108.0
N41F C45F H45F 126.0
C44F C45F H45F 126.0
C52F C51F C56F 120.0
C52F C51F C26F 120.3(11)
C56F C51F C26F 119.4(11)
C53F C52F C51F 120.0
C53F C52F H52F 120.0
C51F C52F H52F 120.0
C54F C53F C52F 120.0
C54F C53F C46F 117.6(11)
C52F C53F C46F 122.0(11)
C53F C54F C55F 120.0
C53F C54F H54F 120.0
C55F C54F H54F 120.0
C56F C55F C54F 120.0
C56F C55F H55F 120.0
C54F C55F H55F 120.0
C55F C56F C51F 120.0
C55F C56F H56F 120.0
C51F C56F H56F 120.0
N41F C46F C53F 114.0(14)
N41F C46F H46K 108.8
C53F C46F H46K 108.8
N41F C46F H46L 108.8
C53F C46F H46L 108.8
H46K C46F H46L 107.6
C12G N11G C16G 120.0
C12G N11G Ru6 115.3(7)
C16G N11G Ru6 124.7(7)
C12G N11G Co6 115.3(7)
C16G N11G Co6 124.7(7)
C23G C12G C13G 126.3(11)
C23G C12G N11G 113.6(11)
C13G C12G N11G 120.0
C12G C13G C14G 120.0
C12G C13G H13G 120.0
C14G C13G H13G 120.0
C15G C14G C13G 120.0
C15G C14G H14G 120.0
C13G C14G H14G 120.0
C14G C15G C16G 120.0
C14G C15G H15G 120.0
C16G C15G H15G 120.0
C15G C16G N11G 120.0
C15G C16G H16G 120.0
N11G C16G H16G 120.0
C25G N21G N22G 108.0
C25G N21G C26G 126.8(11)
N22G N21G C26G 125.1(11)
C23G N22G N21G 108.0
C23G N22G Co6 113.3(7)
N21G N22G Co6 137.1(7)
C23G N22G Ru6 113.3(7)
N21G N22G Ru6 137.1(7)
C12G C23G C24G 133.7(10)
C12G C23G N22G 118.0(10)
C24G C23G N22G 108.0
C23G C24G C25G 108.0
C23G C24G H24G 126.0
C25G C24G H24G 126.0
N21G C25G C24G 108.0
N21G C25G H25G 126.0
C24G C25G H25G 126.0
N21G C26G C51G 114.3(14)
N21G C26G H26M 108.7
C51G C26G H26M 108.7
N21G C26G H26N 108.7
C51G C26G H26N 108.7
H26M C26G H26N 107.6
C32G N31G C36G 120.0
C32G N31G Co2 113.7(6)
C36G N31G Co2 124.9(6)
C32G N31G Ru2 113.7(6)
C36G N31G Ru2 124.9(6)
C43G C32G N31G 116.0(9)
C43G C32G C33G 124.0(9)
N31G C32G C33G 120.0
C32G C33G C34G 120.0
C32G C33G H33G 120.0
C34G C33G H33G 120.0
C35G C34G C33G 120.0
C35G C34G H34G 120.0
C33G C34G H34G 120.0
C36G C35G C34G 120.0
C36G C35G H35G 120.0
C34G C35G H35G 120.0
C35G C36G N31G 120.0
C35G C36G H36G 120.0
N31G C36G H36G 120.0
C46G N41G N42G 124.5(11)
C46G N41G C45G 127.5(11)
N42G N41G C45G 108.0
C43G N42G N41G 108.0
C43G N42G Ru2 112.9(7)
N41G N42G Ru2 138.5(7)
C43G N42G Co2 112.9(7)
N41G N42G Co2 138.5(7)
C32G C43G N42G 118.3(10)
C32G C43G C44G 133.6(10)
N42G C43G C44G 108.0
C45G C44G C43G 108.0
C45G C44G H44G 126.0
C43G C44G H44G 126.0
N41G C45G C44G 108.0
N41G C45G H45G 126.0
C44G C45G H45G 126.0
C52G C51G C56G 120.0
C52G C51G C26G 122.5(10)
C56G C51G C26G 117.3(10)
C51G C52G C53G 120.0
C51G C52G H52G 120.0
C53G C52G H52G 120.0
C52G C53G C54G 120.0
C52G C53G H53G 120.0
C54G C53G H53G 120.0
C55G C54G C53G 120.0
C55G C54G H54G 120.0
C53G C54G H54G 120.0
C56G C55G C54G 120.0
C56G C55G C46G 123.1(10)
C54G C55G C46G 116.8(10)
C55G C56G C51G 120.0
C55G C56G H56G 120.0
C51G C56G H56G 120.0
N41G C46G C55G 113.4(14)
N41G C46G H46M 108.9
C55G C46G H46M 108.9
N41G C46G H46N 108.9
C55G C46G H46N 108.9
H46M C46G H46N 107.7
C12H N11H C16H 120.0
C12H N11H Co2 115.8(6)
C16H N11H Co2 123.9(6)
C12H N11H Ru2 115.8(6)
C16H N11H Ru2 123.9(6)
C23H C12H N11H 115.0(10)
C23H C12H C13H 124.9(10)
N11H C12H C13H 120.0
C12H C13H C14H 120.0
C12H C13H H13H 120.0
C14H C13H H13H 120.0
C13H C14H C15H 120.0
C13H C14H H14H 120.0
C15H C14H H14H 120.0
C16H C15H C14H 120.0
C16H C15H H15H 120.0
C14H C15H H15H 120.0
C15H C16H N11H 120.0
C15H C16H H16H 120.0
N11H C16H H16H 120.0
C26H N21H C25H 131.0(12)
C26H N21H N22H 120.6(12)
C25H N21H N22H 108.0
C23H N22H N21H 108.0
C23H N22H Ru2 113.9(7)
N21H N22H Ru2 138.0(7)
C23H N22H Co2 113.9(7)
N21H N22H Co2 138.0(7)
C12H C23H C24H 134.3(11)
C12H C23H N22H 117.6(11)
C24H C23H N22H 108.0
C23H C24H C25H 108.0
C23H C24H H24H 126.0
C25H C24H H24H 126.0
N21H C25H C24H 108.0
N21H C25H H25H 126.0
C24H C25H H25H 126.0
N21H C26H C51H 111.3(13)
N21H C26H H26O 109.4
C51H C26H H26O 109.4
N21H C26H H26P 109.4
C51H C26H H26P 109.4
H26O C26H H26P 108.0
C32H N31H C36H 120.0
C32H N31H Ru7 113.9(6)
C36H N31H Ru7 126.1(6)
C32H N31H Co7 113.9(6)
C36H N31H Co7 126.1(6)
C43H C32H N31H 118.2(9)
C43H C32H C33H 121.8(9)
N31H C32H C33H 120.0
C34H C33H C32H 120.0
C34H C33H H33H 120.0
C32H C33H H33H 120.0
C35H C34H C33H 120.0
C35H C34H H34H 120.0
C33H C34H H34H 120.0
C34H C35H C36H 120.0
C34H C35H H35H 120.0
C36H C35H H35H 120.0
C35H C36H N31H 120.0
C35H C36H H36H 120.0
N31H C36H H36H 120.0
C45H N41H N42H 108.0
C45H N41H C46H 128.6(11)
N42H N41H C46H 122.8(10)
C43H N42H N41H 108.0
C43H N42H Co7 114.9(6)
N41H N42H Co7 137.1(6)
C43H N42H Ru7 114.9(6)
N41H N42H Ru7 137.1(6)
C32H C43H N42H 115.2(10)
C32H C43H C44H 136.4(9)
N42H C43H C44H 108.0
C45H C44H C43H 108.0
C45H C44H H44H 126.0
C43H C44H H44H 126.0
N41H C45H C44H 108.0
N41H C45H H45H 126.0
C44H C45H H45H 126.0
C52H C51H C56H 120.0
C52H C51H C26H 116.6(10)
C56H C51H C26H 123.4(10)
C53H C52H C51H 120.0
C53H C52H H52H 120.0
C51H C52H H52H 120.0
C52H C53H C54H 120.0
C52H C53H C46H 123.1(10)
C54H C53H C46H 116.8(10)
C55H C54H C53H 120.0
C55H C54H H54H 120.0
C53H C54H H54H 120.0
C56H C55H C54H 120.0
C56H C55H H55H 120.0
C54H C55H H55H 120.0
C55H C56H C51H 120.0
C55H C56H H56H 120.0
C51H C56H H56H 120.0
N41H C46H C53H 113.4(14)
N41H C46H H46O 108.9
C53H C46H H46O 108.9
N41H C46H H46P 108.9
C53H C46H H46P 108.9
H46O C46H H46P 107.7
C12I N11I C16I 120.0
C12I N11I Ru7 114.7(7)
C16I N11I Ru7 125.3(7)
C12I N11I Co7 114.7(7)
C16I N11I Co7 125.3(7)
C23I C12I C13I 126.1(10)
C23I C12I N11I 113.9(10)
C13I C12I N11I 120.0
C12I C13I C14I 120.0
C12I C13I H13I 120.0
C14I C13I H13I 120.0
C15I C14I C13I 120.0
C15I C14I H14I 120.0
C13I C14I H14I 120.0
C16I C15I C14I 120.0
C16I C15I H15I 120.0
C14I C15I H15I 120.0
C15I C16I N11I 120.0
C15I C16I H16I 120.0
N11I C16I H16I 120.0
C26I N21I N22I 120.3(12)
C26I N21I C25I 130.8(12)
N22I N21I C25I 108.0
N21I N22I C23I 108.0
N21I N22I Ru7 139.7(7)
C23I N22I Ru7 110.9(7)
N21I N22I Co7 139.7(7)
C23I N22I Co7 110.9(7)
C12I C23I C24I 131.5(10)
C12I C23I N22I 120.5(10)
C24I C23I N22I 108.0
C23I C24I C25I 108.0
C23I C24I H24I 126.0
C25I C24I H24I 126.0
C24I C25I N21I 108.0
C24I C25I H25I 126.0
N21I C25I H25I 126.0
N21I C26I C51I 116.3(15)
N21I C26I H26Q 108.2
C51I C26I H26Q 108.2
N21I C26I H26R 108.2
C51I C26I H26R 108.2
H26Q C26I H26R 107.4
C32I N31I C36I 120.0
C32I N31I Co3 115.5(6)
C36I N31I Co3 124.5(6)
C32I N31I Ru3 115.5(6)
C36I N31I Ru3 124.5(6)
C43I C32I C33I 125.6(9)
C43I C32I N31I 114.4(9)
C33I C32I N31I 120.0
C34I C33I C32I 120.0
C34I C33I H33I 120.0
C32I C33I H33I 120.0
C33I C34I C35I 120.0
C33I C34I H34I 120.0
C35I C34I H34I 120.0
C36I C35I C34I 120.0
C36I C35I H35I 120.0
C34I C35I H35I 120.0
C35I C36I N31I 120.0
C35I C36I H36I 120.0
N31I C36I H36I 120.0
N42I N41I C45I 108.0
N42I N41I C46I 119.0(11)
C45I N41I C46I 132.3(11)
N41I N42I C43I 108.0
N41I N42I Co3 138.7(6)
C43I N42I Co3 113.3(6)
N41I N42I Ru3 138.7(6)
C43I N42I Ru3 113.3(6)
C32I C43I C44I 133.3(9)
C32I C43I N42I 118.6(9)
C44I C43I N42I 108.0
C43I C44I C45I 108.0
C43I C44I H44I 126.0
C45I C44I H44I 126.0
C44I C45I N41I 108.0
C44I C45I H45I 126.0
N41I C45I H45I 126.0
C52I C51I C56I 120.0
C52I C51I C26I 117.4(11)
C56I C51I C26I 122.5(11)
C53I C52I C51I 120.0
C53I C52I H52I 120.0
C51I C52I H52I 120.0
C54I C53I C52I 120.0
C54I C53I C46I 125.5(10)
C52I C53I C46I 114.5(10)
C53I C54I C55I 120.0
C53I C54I H54I 120.0
C55I C54I H54I 120.0
C56I C55I C54I 120.0
C56I C55I H55I 120.0
C54I C55I H55I 120.0
C55I C56I C51I 120.0
C55I C56I H56I 120.0
C51I C56I H56I 120.0
N41I C46I C53I 111.6(14)
N41I C46I H46Q 109.3
C53I C46I H46Q 109.3
N41I C46I H46R 109.3
C53I C46I H46R 109.3
H46Q C46I H46R 108.0
N22P Ru4 N42J 102.3(5)
N22P Ru4 N11R 88.7(4)
N42J Ru4 N11R 168.9(4)
N22P Ru4 N22R 101.1(4)
N42J Ru4 N22R 101.0(4)
N11R Ru4 N22R 77.4(4)
N22P Ru4 N11P 77.3(4)
N42J Ru4 N11P 86.9(4)
N11R Ru4 N11P 94.7(4)
N22R Ru4 N11P 172.0(4)
N22P Ru4 N31J 170.8(5)
N42J Ru4 N31J 76.0(4)
N11R Ru4 N31J 92.9(4)
N22R Ru4 N31J 88.0(4)
N11P Ru4 N31J 93.6(4)
N42L Co8 N42P 99.9(5)
N42L Co8 N22M 103.6(4)
N42P Co8 N22M 101.3(5)
N42L Co8 N31L 75.6(4)
N42P Co8 N31L 88.7(5)
N22M Co8 N31L 169.9(5)
N42L Co8 N31P 168.4(4)
N42P Co8 N31P 76.9(5)
N22M Co8 N31P 87.9(4)
N31L Co8 N31P 93.2(4)
N42L Co8 N11M 89.0(4)
N42P Co8 N11M 171.0(4)
N22M Co8 N11M 77.4(5)
N31L Co8 N11M 92.5(4)
N31P Co8 N11M 94.1(4)
N42N Co9 N42R 101.5(5)
N42N Co9 N31N 76.5(5)
N42R Co9 N31N 90.4(4)
N42N Co9 N11Q 103.0(5)
N42R Co9 N11Q 91.8(5)
N31N Co9 N11Q 177.7(5)
N42N Co9 N31R 173.0(5)
N42R Co9 N31R 77.3(4)
N31N Co9 N31R 96.6(4)
N11Q Co9 N31R 83.9(5)
N42N Co9 N22Q 91.8(5)
N42R Co9 N22Q 164.3(5)
N31N Co9 N22Q 101.0(5)
N11Q Co9 N22Q 76.8(5)
N31R Co9 N22Q 90.5(5)
N31K Ru10 N22L 90.3(5)
N31K Ru10 N42O 100.8(5)
N22L Ru10 N42O 102.6(5)
N31K Ru10 N42K 76.7(5)
N22L Ru10 N42K 163.2(5)
N42O Ru10 N42K 90.4(5)
N31K Ru10 N31O 176.7(5)
N22L Ru10 N31O 91.7(5)
N42O Ru10 N31O 76.2(5)
N42K Ru10 N31O 101.8(5)
N31K Ru10 N11L 87.8(5)
N22L Ru10 N11L 76.8(4)
N42O Ru10 N11L 171.4(5)
N42K Ru10 N11L 92.0(5)
N31O Ru10 N11L 95.1(5)
N42Q Ru11 N42M 101.2(5)
N42Q Ru11 N31Q 77.7(5)
N42M Ru11 N31Q 89.3(5)
N42Q Ru11 N22N 100.9(4)
N42M Ru11 N22N 100.9(5)
N31Q Ru11 N22N 169.8(5)
N42Q Ru11 N31M 173.5(5)
N42M Ru11 N31M 76.5(5)
N31Q Ru11 N31M 96.1(5)
N22N Ru11 N31M 85.6(5)
N42Q Ru11 N11N 89.0(5)
N42M Ru11 N11N 169.7(5)
N31Q Ru11 N11N 91.3(5)
N22N Ru11 N11N 78.5(5)
N31M Ru11 N11N 93.1(5)
N22J Co12 N22O 99.7(5)
N22J Co12 N11O 170.0(6)
N22O Co12 N11O 76.5(5)
N22J Co12 N22K 101.2(5)
N22O Co12 N22K 99.1(5)
N11O Co12 N22K 88.6(5)
N22J Co12 N11K 89.4(5)
N22O Co12 N11K 170.8(5)
N11O Co12 N11K 94.7(5)
N22K Co12 N11K 78.0(5)
N22J Co12 N11J 77.2(6)
N22O Co12 N11J 87.2(6)
N11O Co12 N11J 93.3(6)
N22K Co12 N11J 173.7(5)
N11K Co12 N11J 95.8(6)
N22P Co4 N42J 102.3(5)
N22P Co4 N11R 88.7(4)
N42J Co4 N11R 168.9(4)
N22P Co4 N22R 101.1(4)
N42J Co4 N22R 101.0(4)
N11R Co4 N22R 77.4(4)
N22P Co4 N11P 77.3(4)
N42J Co4 N11P 86.9(4)
N11R Co4 N11P 94.7(4)
N22R Co4 N11P 172.0(4)
N22P Co4 N31J 170.8(5)
N42J Co4 N31J 76.0(4)
N11R Co4 N31J 92.9(4)
N22R Co4 N31J 88.0(4)
N11P Co4 N31J 93.6(4)
N42L Ru8 N42P 99.9(5)
N42L Ru8 N22M 103.6(4)
N42P Ru8 N22M 101.3(5)
N42L Ru8 N31L 75.6(4)
N42P Ru8 N31L 88.7(5)
N22M Ru8 N31L 169.9(5)
N42L Ru8 N31P 168.4(4)
N42P Ru8 N31P 76.9(5)
N22M Ru8 N31P 87.9(4)
N31L Ru8 N31P 93.2(4)
N42L Ru8 N11M 89.0(4)
N42P Ru8 N11M 171.0(4)
N22M Ru8 N11M 77.4(5)
N31L Ru8 N11M 92.5(4)
N31P Ru8 N11M 94.1(4)
N42N Ru9 N42R 101.5(5)
N42N Ru9 N31N 76.5(5)
N42R Ru9 N31N 90.4(4)
N42N Ru9 N11Q 103.0(5)
N42R Ru9 N11Q 91.8(5)
N31N Ru9 N11Q 177.7(5)
N42N Ru9 N31R 173.0(5)
N42R Ru9 N31R 77.3(4)
N31N Ru9 N31R 96.6(4)
N11Q Ru9 N31R 83.9(5)
N42N Ru9 N22Q 91.8(5)
N42R Ru9 N22Q 164.3(5)
N31N Ru9 N22Q 101.0(5)
N11Q Ru9 N22Q 76.8(5)
N31R Ru9 N22Q 90.5(5)
N31K Co10 N22L 90.3(5)
N31K Co10 N42O 100.8(5)
N22L Co10 N42O 102.6(5)
N31K Co10 N42K 76.7(5)
N22L Co10 N42K 163.2(5)
N42O Co10 N42K 90.4(5)
N31K Co10 N31O 176.7(5)
N22L Co10 N31O 91.7(5)
N42O Co10 N31O 76.2(5)
N42K Co10 N31O 101.8(5)
N31K Co10 N11L 87.8(5)
N22L Co10 N11L 76.8(4)
N42O Co10 N11L 171.4(5)
N42K Co10 N11L 92.0(5)
N31O Co10 N11L 95.1(5)
N42Q Co11 N42M 101.2(5)
N42Q Co11 N31Q 77.7(5)
N42M Co11 N31Q 89.3(5)
N42Q Co11 N22N 100.9(4)
N42M Co11 N22N 100.9(5)
N31Q Co11 N22N 169.8(5)
N42Q Co11 N31M 173.5(5)
N42M Co11 N31M 76.5(5)
N31Q Co11 N31M 96.1(5)
N22N Co11 N31M 85.6(5)
N42Q Co11 N11N 89.0(5)
N42M Co11 N11N 169.7(5)
N31Q Co11 N11N 91.3(5)
N22N Co11 N11N 78.5(5)
N31M Co11 N11N 93.1(5)
N22J Ru12 N22O 99.7(5)
N22J Ru12 N11O 170.0(6)
N22O Ru12 N11O 76.5(5)
N22J Ru12 N22K 101.2(5)
N22O Ru12 N22K 99.1(5)
N11O Ru12 N22K 88.6(5)
N22J Ru12 N11K 89.4(5)
N22O Ru12 N11K 170.8(5)
N11O Ru12 N11K 94.7(5)
N22K Ru12 N11K 78.0(5)
N22J Ru12 N11J 77.2(6)
N22O Ru12 N11J 87.2(6)
N11O Ru12 N11J 93.3(6)
N22K Ru12 N11J 173.7(5)
N11K Ru12 N11J 95.8(6)
C12J N11J C16J 120.0
C12J N11J Ru12 115.3(9)
C16J N11J Ru12 124.7(9)
C12J N11J Co12 115.3(9)
C16J N11J Co12 124.7(9)
C23J C12J N11J 114.9(15)
C23J C12J C13J 124.8(15)
N11J C12J C13J 120.0
C14J C13J C12J 120.0
C14J C13J H13J 120.0
C12J C13J H13J 120.0
C13J C14J C15J 120.0
C13J C14J H14J 120.0
C15J C14J H14J 120.0
C16J C15J C14J 120.0
C16J C15J H15J 120.0
C14J C15J H15J 120.0
C15J C16J N11J 120.0
C15J C16J H16J 120.0
N11J C16J H16J 120.0
C26J N21J C25J 129.2(16)
C26J N21J N22J 122.1(16)
C25J N21J N22J 108.0
C23J N22J N21J 108.0
C23J N22J Co12 114.1(10)
N21J N22J Co12 137.6(10)
C23J N22J Ru12 114.1(10)
N21J N22J Ru12 137.6(10)
C12J C23J N22J 117.9(15)
C12J C23J C24J 134.0(15)
N22J C23J C24J 108.0
C25J C24J C23J 108.0
C25J C24J H24J 126.0
C23J C24J H24J 126.0
C24J C25J N21J 108.0
C24J C25J H25J 126.0
N21J C25J H25J 126.0
N21J C26J C53J 112.7(18)
N21J C26J H26S 109.0
C53J C26J H26S 109.0
N21J C26J H26T 109.0
C53J C26J H26T 109.0
H26S C26J H26T 107.8
C32J N31J C36J 120.0
C32J N31J Co4 114.9(6)
C36J N31J Co4 125.1(6)
C32J N31J Ru4 114.9(6)
C36J N31J Ru4 125.1(6)
C43J C32J N31J 115.9(9)
C43J C32J C33J 123.8(9)
N31J C32J C33J 120.0
C32J C33J C34J 120.0
C32J C33J H33J 120.0
C34J C33J H33J 120.0
C35J C34J C33J 120.0
C35J C34J H34J 120.0
C33J C34J H34J 120.0
C36J C35J C34J 120.0
C36J C35J H35J 120.0
C34J C35J H35J 120.0
C35J C36J N31J 120.0
C35J C36J H36J 120.0
N31J C36J H36J 120.0
C45J N41J N42J 108.0
C45J N41J C46J 128.6(12)
N42J N41J C46J 123.4(12)
C43J N42J N41J 108.0
C43J N42J Ru4 113.8(7)
N41J N42J Ru4 136.3(7)
C43J N42J Co4 113.8(7)
N41J N42J Co4 136.3(7)
C32J C43J C44J 134.4(11)
C32J C43J N42J 117.6(11)
C44J C43J N42J 108.0
C43J C44J C45J 108.0
C43J C44J H44J 126.0
C45J C44J H44J 126.0
C44J C45J N41J 108.0
C44J C45J H45J 126.0
N41J C45J H45J 126.0
C52J C51J C56J 120.0
C52J C51J C46J 114.4(13)
C56J C51J C46J 125.5(13)
C53J C52J C51J 120.0
C53J C52J H52J 120.0
C51J C52J H52J 120.0
C54J C53J C52J 120.0
C54J C53J C26J 122.2(13)
C52J C53J C26J 117.8(13)
C53J C54J C55J 120.0
C53J C54J H54J 120.0
C55J C54J H54J 120.0
C56J C55J C54J 120.0
C56J C55J H55J 120.0
C54J C55J H55J 120.0
C55J C56J C51J 120.0
C55J C56J H56J 120.0
C51J C56J H56J 120.0
C51J C46J N41J 114.4(17)
C51J C46J H46S 108.7
N41J C46J H46S 108.7
C51J C46J H46T 108.7
N41J C46J H46T 108.7
H46S C46J H46T 107.6
C12K N11K C16K 120.0
C12K N11K Ru12 114.6(8)
C16K N11K Ru12 125.4(8)
C12K N11K Co12 114.6(8)
C16K N11K Co12 125.4(8)
C23K C12K C13K 124.3(11)
C23K C12K N11K 115.3(11)
C13K C12K N11K 120.0
C12K C13K C14K 120.0
C12K C13K H13K 120.0
C14K C13K H13K 120.0
C15K C14K C13K 120.0
C15K C14K H14K 120.0
C13K C14K H14K 120.0
C14K C15K C16K 120.0
C14K C15K H15K 120.0
C16K C15K H15K 120.0
C15K C16K N11K 120.0
C15K C16K H16K 120.0
N11K C16K H16K 120.0
N22K N21K C25K 108.0
N22K N21K C26K 121.9(13)
C25K N21K C26K 130.1(13)
C23K N22K N21K 108.0
C23K N22K Co12 112.2(7)
N21K N22K Co12 138.6(7)
C23K N22K Ru12 112.2(7)
N21K N22K Ru12 138.6(7)
C12K C23K N22K 117.9(11)
C12K C23K C24K 134.0(11)
N22K C23K C24K 108.0
C25K C24K C23K 108.0
C25K C24K H24K 126.0
C23K C24K H24K 126.0
N21K C25K C24K 108.0
N21K C25K H25K 126.0
C24K C25K H25K 126.0
N21K C26K C51K 111.8(15)
N21K C26K H26U 109.3
C51K C26K H26U 109.3
N21K C26K H26V 109.3
C51K C26K H26V 109.3
H26U C26K H26V 107.9
C32K N31K C36K 120.0
C32K N31K Co10 115.5(7)
C36K N31K Co10 124.1(7)
C32K N31K Ru10 115.5(7)
C36K N31K Ru10 124.1(7)
C43K C32K C33K 123.8(11)
C43K C32K N31K 116.2(11)
C33K C32K N31K 120.0
C32K C33K C34K 120.0
C32K C33K H33K 120.0
C34K C33K H33K 120.0
C35K C34K C33K 120.0
C35K C34K H34K 120.0
C33K C34K H34K 120.0
C34K C35K C36K 120.0
C34K C35K H35K 120.0
C36K C35K H35K 120.0
C35K C36K N31K 120.0
C35K C36K H36K 120.0
N31K C36K H36K 120.0
C46K N41K C45K 126.0(13)
C46K N41K N42K 126.0(13)
C45K N41K N42K 108.0
C43K N42K N41K 108.0
C43K N42K Ru10 113.7(7)
N41K N42K Ru10 137.9(7)
C43K N42K Co10 113.7(7)
N41K N42K Co10 137.9(7)
C32K C43K N42K 117.2(11)
C32K C43K C44K 134.3(11)
N42K C43K C44K 108.0
C45K C44K C43K 108.0
C45K C44K H44K 126.0
C43K C44K H44K 126.0
C44K C45K N41K 108.0
C44K C45K H45K 126.0
N41K C45K H45K 126.0
C52K C51K C56K 120.0
C52K C51K C26K 117.4(12)
C56K C51K C26K 122.6(12)
C51K C52K C53K 120.0
C51K C52K H52K 120.0
C53K C52K H52K 120.0
C54K C53K C52K 120.0
C54K C53K C46K 119.8(12)
C52K C53K C46K 120.2(12)
C55K C54K C53K 120.0
C55K C54K H54K 120.0
C53K C54K H54K 120.0
C56K C55K C54K 120.0
C56K C55K H55K 120.0
C54K C55K H55K 120.0
C55K C56K C51K 120.0
C55K C56K H56K 120.0
C51K C56K H56K 120.0
N41K C46K C53K 113.7(17)
N41K C46K H46U 108.8
C53K C46K H46U 108.8
N41K C46K H46V 108.8
C53K C46K H46V 108.8
H46U C46K H46V 107.7
C12L N11L C16L 120.0
C12L N11L Co10 114.7(6)
C16L N11L Co10 124.9(6)
C12L N11L Ru10 114.7(6)
C16L N11L Ru10 124.9(6)
C23L C12L N11L 115.9(9)
C23L C12L C13L 124.1(9)
N11L C12L C13L 120.0
C14L C13L C12L 120.0
C14L C13L H13L 120.0
C12L C13L H13L 120.0
C13L C14L C15L 120.0
C13L C14L H14L 120.0
C15L C14L H14L 120.0
C14L C15L C16L 120.0
C14L C15L H15L 120.0
C16L C15L H15L 120.0
C15L C16L N11L 120.0
C15L C16L H16L 120.0
N11L C16L H16L 120.0
C25L N21L N22L 108.0
C25L N21L C26L 130.6(11)
N22L N21L C26L 121.3(11)
C23L N22L N21L 108.0
C23L N22L Ru10 114.5(7)
N21L N22L Ru10 137.2(7)
C23L N22L Co10 114.5(7)
N21L N22L Co10 137.2(7)
C12L C23L N22L 117.4(10)
C12L C23L C24L 134.5(10)
N22L C23L C24L 108.0
C23L C24L C25L 108.0
C23L C24L H24L 126.0
C25L C24L H24L 126.0
N21L C25L C24L 108.0
N21L C25L H25L 126.0
C24L C25L H25L 126.0
N21L C26L C51L 110.3(14)
N21L C26L H26W 109.6
C51L C26L H26W 109.6
N21L C26L H26$ 109.6
C51L C26L H26$ 109.6
H26W C26L H26$ 108.1
C32L N31L C36L 120.0
C32L N31L Ru8 115.9(6)
C36L N31L Ru8 124.1(6)
C32L N31L Co8 115.9(6)
C36L N31L Co8 124.1(6)
C43L C32L C33L 124.3(9)
C43L C32L N31L 115.7(9)
C33L C32L N31L 120.0
C34L C33L C32L 120.0
C34L C33L H33L 120.0
C32L C33L H33L 120.0
C33L C34L C35L 120.0
C33L C34L H34L 120.0
C35L C34L H34L 120.0
C34L C35L C36L 120.0
C34L C35L H35L 120.0
C36L C35L H35L 120.0
C35L C36L N31L 120.0
C35L C36L H36L 120.0
N31L C36L H36L 120.0
C46L N41L C45L 129.9(10)
C46L N41L N42L 122.0(10)
C45L N41L N42L 108.0
C43L N42L N41L 108.0
C43L N42L Co8 115.0(6)
N41L N42L Co8 136.0(6)
C43L N42L Ru8 115.0(6)
N41L N42L Ru8 136.0(6)
C32L C43L C44L 135.2(9)
C32L C43L N42L 116.7(9)
C44L C43L N42L 108.0
C43L C44L C45L 108.0
C43L C44L H44L 126.0
C45L C44L H44L 126.0
C44L C45L N41L 108.0
C44L C45L H45L 126.0
N41L C45L H45L 126.0
C52L C51L C56L 120.0
C52L C51L C26L 114.9(11)
C56L C51L C26L 125.0(11)
C51L C52L C53L 120.0
C51L C52L H52L 120.0
C53L C52L H52L 120.0
C54L C53L C52L 120.0
C54L C53L C46L 117.6(10)
C52L C53L C46L 122.3(10)
C55L C54L C53L 120.0
C55L C54L H54L 120.0
C53L C54L H54L 120.0
C54L C55L C56L 120.0
C54L C55L H55L 120.0
C56L C55L H55L 120.0
C55L C56L C51L 120.0
C55L C56L H56L 120.0
C51L C56L H56L 120.0
N41L C46L C53L 114.2(13)
N41L C46L H46W 108.7
C53L C46L H46W 108.7
N41L C46L H46$ 108.7
C53L C46L H46$ 108.7
H46W C46L H46$ 107.6
C12M N11M C16M 120.0
C12M N11M Ru8 114.3(6)
C16M N11M Ru8 125.6(6)
C12M N11M Co8 114.3(6)
C16M N11M Co8 125.6(6)
C23M C12M N11M 114.8(10)
C23M C12M C13M 125.2(10)
N11M C12M C13M 120.0
C14M C13M C12M 120.0
C14M C13M H13M 120.0
C12M C13M H13M 120.0
C15M C14M C13M 120.0
C15M C14M H14M 120.0
C13M C14M H14M 120.0
C14M C15M C16M 120.0
C14M C15M H15M 120.0
C16M C15M H15M 120.0
C15M C16M N11M 120.0
C15M C16M H16M 120.0
N11M C16M H16M 120.0
C26M N21M C25M 131.2(14)
C26M N21M N22M 120.7(14)
C25M N21M N22M 108.0
N21M N22M C23M 108.0
N21M N22M Ru8 138.5(8)
C23M N22M Ru8 111.9(8)
N21M N22M Co8 138.5(8)
C23M N22M Co8 111.9(8)
C12M C23M C24M 132.6(11)
C12M C23M N22M 119.3(11)
C24M C23M N22M 108.0
C23M C24M C25M 108.0
C23M C24M H24M 126.0
C25M C24M H24M 126.0
N21M C25M C24M 108.0
N21M C25M H25M 126.0
C24M C25M H25M 126.0
N21M C26M C51M 114.5(15)
N21M C26M H27$ 108.6
C51M C26M H27$ 108.6
N21M C26M H71$ 108.6
C51M C26M H71$ 108.6
H27$ C26M H71$ 107.6
C32M N31M C36M 120.0
C32M N31M Co11 115.2(8)
C36M N31M Co11 124.7(8)
C32M N31M Ru11 115.2(8)
C36M N31M Ru11 124.7(8)
C43M C32M C33M 122.7(12)
C43M C32M N31M 117.2(12)
C33M C32M N31M 120.0
C32M C33M C34M 120.0
C32M C33M H33M 120.0
C34M C33M H33M 120.0
C35M C34M C33M 120.0
C35M C34M H34M 120.0
C33M C34M H34M 120.0
C34M C35M C36M 120.0
C34M C35M H35M 120.0
C36M C35M H35M 120.0
C35M C36M N31M 120.0
C35M C36M H36M 120.0
N31M C36M H36M 120.0
C46M N41M C45M 127.8(14)
C46M N41M N42M 123.8(14)
C45M N41M N42M 108.0
N41M N42M C43M 108.0
N41M N42M Co11 135.6(8)
C43M N42M Co11 115.8(8)
N41M N42M Ru11 135.6(8)
C43M N42M Ru11 115.8(8)
C32M C43M C44M 136.8(12)
C32M C43M N42M 115.1(12)
C44M C43M N42M 108.0
C45M C44M C43M 108.0
C45M C44M H44M 126.0
C43M C44M H44M 126.0
C44M C45M N41M 108.0
C44M C45M H45M 126.0
N41M C45M H45M 126.0
C52M C51M C56M 120.0
C52M C51M C26M 117.8(12)
C56M C51M C26M 122.1(12)
C53M C52M C51M 120.0
C53M C52M H52M 120.0
C51M C52M H52M 120.0
C52M C53M C54M 120.0
C52M C53M C46M 115.3(12)
C54M C53M C46M 124.6(12)
C53M C54M C55M 120.0
C53M C54M H54M 120.0
C55M C54M H54M 120.0
C56M C55M C54M 120.0
C56M C55M H55M 120.0
C54M C55M H55M 120.0
C55M C56M C51M 120.0
C55M C56M H56M 120.0
C51M C56M H56M 120.0
N41M C46M C53M 115.7(17)
N41M C46M H47$ 108.4
C53M C46M H47$ 108.4
N41M C46M H72$ 108.4
C53M C46M H72$ 108.4
H47$ C46M H72$ 107.4
C12N N11N C16N 120.0
C12N N11N Co11 113.1(7)
C16N N11N Co11 126.7(7)
C12N N11N Ru11 113.1(7)
C16N N11N Ru11 126.7(7)
C13N C12N N11N 120.0
C13N C12N C23N 121.6(11)
N11N C12N C23N 118.3(11)
C14N C13N C12N 120.0
C14N C13N H13N 120.0
C12N C13N H13N 120.0
C13N C14N C15N 120.0
C13N C14N H14N 120.0
C15N C14N H14N 120.0
C14N C15N C16N 120.0
C14N C15N H15N 120.0
C16N C15N H15N 120.0
C15N C16N N11N 120.0
C15N C16N H16N 120.0
N11N C16N H16N 120.0
C26N N21N C25N 128.5(12)
C26N N21N N22N 122.8(12)
C25N N21N N22N 108.0
N21N N22N C23N 108.0
N21N N22N Co11 137.2(7)
C23N N22N Co11 114.5(7)
N21N N22N Ru11 137.2(7)
C23N N22N Ru11 114.5(7)
C12N C23N N22N 115.0(11)
C12N C23N C24N 137.0(11)
N22N C23N C24N 108.0
C25N C24N C23N 108.0
C25N C24N H24N 126.0
C23N C24N H24N 126.0
N21N C25N C24N 108.0
N21N C25N H25N 126.0
C24N C25N H25N 126.0
N21N C26N C51N 109.0(14)
N21N C26N H28$ 109.9
C51N C26N H28$ 109.9
N21N C26N H81$ 109.9
C51N C26N H81$ 109.9
H28$ C26N H81$ 108.3
C32N N31N C36N 120.0
C32N N31N Ru9 115.6(6)
C36N N31N Ru9 124.4(6)
C32N N31N Co9 115.6(6)
C36N N31N Co9 124.4(6)
C43N C32N C33N 124.9(10)
C43N C32N N31N 115.0(10)
C33N C32N N31N 120.0
C32N C33N C34N 120.0
C32N C33N H33N 120.0
C34N C33N H33N 120.0
C35N C34N C33N 120.0
C35N C34N H34N 120.0
C33N C34N H34N 120.0
C34N C35N C36N 120.0
C34N C35N H35N 120.0
C36N C35N H35N 120.0
C35N C36N N31N 120.0
C35N C36N H36N 120.0
N31N C36N H36N 120.0
N42N N41N C45N 108.0
N42N N41N C46N 124.1(14)
C45N N41N C46N 127.9(14)
N41N N42N C43N 108.0
N41N N42N Ru9 137.6(8)
C43N N42N Ru9 114.3(8)
N41N N42N Co9 137.6(8)
C43N N42N Co9 114.3(8)
C32N C43N N42N 118.3(11)
C32N C43N C44N 133.7(11)
N42N C43N C44N 108.0
C45N C44N C43N 108.0
C45N C44N H44N 126.0
C43N C44N H44N 126.0
C44N C45N N41N 108.0
C44N C45N H45N 126.0
N41N C45N H45N 126.0
C52N C51N C56N 120.0
C52N C51N C26N 119.9(13)
C56N C51N C26N 119.8(13)
C51N C52N C53N 120.0
C51N C52N H52N 120.0
C53N C52N H52N 120.0
C54N C53N C52N 120.0
C54N C53N C46N 118.0(15)
C52N C53N C46N 122.0(15)
C55N C54N C53N 120.0
C55N C54N H54N 120.0
C53N C54N H54N 120.0
C54N C55N C56N 120.0
C54N C55N H55N 120.0
C56N C55N H55N 120.0
C55N C56N C51N 120.0
C55N C56N H56N 120.0
C51N C56N H56N 120.0
N41N C46N C53N 114.2(19)
N41N C46N H48$ 108.7
C53N C46N H48$ 108.7
N41N C46N H73$ 108.7
C53N C46N H73$ 108.7
H48$ C46N H73$ 107.6
C12O N11O C16O 120.0
C12O N11O Ru12 116.6(8)
C16O N11O Ru12 123.4(8)
C12O N11O Co12 116.6(8)
C16O N11O Co12 123.4(8)
C23O C12O C13O 125.0(12)
C23O C12O N11O 115.0(12)
C13O C12O N11O 120.0
C14O C13O C12O 120.0
C14O C13O H13O 120.0
C12O C13O H13O 120.0
C13O C14O C15O 120.0
C13O C14O H14O 120.0
C15O C14O H14O 120.0
C16O C15O C14O 120.0
C16O C15O H15O 120.0
C14O C15O H15O 120.0
C15O C16O N11O 120.0
C15O C16O H16O 120.0
N11O C16O H16O 120.0
C26O N21O C25O 127.6(13)
C26O N21O N22O 124.1(13)
C25O N21O N22O 108.0
C23O N22O N21O 108.0
C23O N22O Co12 114.8(8)
N21O N22O Co12 137.1(8)
C23O N22O Ru12 114.8(8)
N21O N22O Ru12 137.1(8)
C12O C23O N22O 117.1(12)
C12O C23O C24O 134.9(12)
N22O C23O C24O 108.0
C25O C24O C23O 108.0
C25O C24O H24O 126.0
C23O C24O H24O 126.0
N21O C25O C24O 108.0
N21O C25O H25O 126.0
C24O C25O H25O 126.0
N21O C26O C51O 114.9(16)
N21O C26O H29$ 108.5
C51O C26O H29$ 108.5
N21O C26O H82$ 108.5
C51O C26O H82$ 108.5
H29$ C26O H82$ 107.5
C32O N31O C36O 120.0
C32O N31O Co10 115.5(7)
C36O N31O Co10 124.5(7)
C32O N31O Ru10 115.5(7)
C36O N31O Ru10 124.5(7)
C43O C32O C33O 125.0(11)
C43O C32O N31O 114.9(11)
C33O C32O N31O 120.0
C32O C33O C34O 120.0
C32O C33O H33O 120.0
C34O C33O H33O 120.0
C35O C34O C33O 120.0
C35O C34O H34O 120.0
C33O C34O H34O 120.0
C34O C35O C36O 120.0
C34O C35O H35O 120.0
C36O C35O H35O 120.0
C35O C36O N31O 120.0
C35O C36O H36O 120.0
N31O C36O H36O 120.0
C46O N41O N42O 122.2(15)
C46O N41O C45O 129.8(15)
N42O N41O C45O 108.0
N41O N42O C43O 108.0
N41O N42O Co10 139.5(8)
C43O N42O Co10 112.5(8)
N41O N42O Ru10 139.5(8)
C43O N42O Ru10 112.5(8)
C32O C43O C44O 131.4(12)
C32O C43O N42O 120.5(12)
C44O C43O N42O 108.0
C43O C44O C45O 108.0
C43O C44O H44O 126.0
C45O C44O H44O 126.0
N41O C45O C44O 108.0
N41O C45O H45O 126.0
C44O C45O H45O 126.0
C52O C51O C56O 120.0
C52O C51O C26O 120.7(14)
C56O C51O C26O 119.3(14)
C53O C52O C51O 120.0
C53O C52O H52O 120.0
C51O C52O H52O 120.0
C52O C53O C54O 120.0
C52O C53O C46O 123.5(14)
C54O C53O C46O 116.4(14)
C53O C54O C55O 120.0
C53O C54O H54O 120.0
C55O C54O H54O 120.0
C56O C55O C54O 120.0
C56O C55O H55O 120.0
C54O C55O H55O 120.0
C55O C56O C51O 120.0
C55O C56O H56O 120.0
C51O C56O H56O 120.0
N41O C46O C53O 113.8(18)
N41O C46O H49$ 108.8
C53O C46O H49$ 108.8
N41O C46O H83$ 108.8
C53O C46O H83$ 108.8
H49$ C46O H83$ 107.7
C12P N11P C16P 120.0
C12P N11P Co4 113.6(6)
C16P N11P Co4 126.3(6)
C12P N11P Ru4 113.6(6)
C16P N11P Ru4 126.3(6)
C23P C12P C13P 122.2(9)
C23P C12P N11P 117.7(9)
C13P C12P N11P 120.0
C14P C13P C12P 120.0
C14P C13P H13P 120.0
C12P C13P H13P 120.0
C13P C14P C15P 120.0
C13P C14P H14P 120.0
C15P C14P H14P 120.0
C16P C15P C14P 120.0
C16P C15P H15P 120.0
C14P C15P H15P 120.0
C15P C16P N11P 120.0
C15P C16P H16P 120.0
N11P C16P H16P 120.0
C26P N21P N22P 124.4(12)
C26P N21P C25P 127.5(12)
N22P N21P C25P 108.0
C23P N22P N21P 108.0
C23P N22P Ru4 114.2(7)
N21P N22P Ru4 136.4(7)
C23P N22P Co4 114.2(7)
N21P N22P Co4 136.4(7)
C12P C23P N22P 115.8(10)
C12P C23P C24P 136.2(10)
N22P C23P C24P 108.0
C25P C24P C23P 108.0
C25P C24P H24P 126.0
C23P C24P H24P 126.0
C24P C25P N21P 108.0
C24P C25P H25P 126.0
N21P C25P H25P 126.0
N21P C26P C51P 115.0(15)
N21P C26P H30$ 108.5
C51P C26P H30$ 108.5
N21P C26P H84$ 108.5
C51P C26P H84$ 108.5
H30$ C26P H84$ 107.5
C32P N31P C36P 120.0
C32P N31P Ru8 114.5(6)
C36P N31P Ru8 125.5(6)
C32P N31P Co8 114.5(6)
C36P N31P Co8 125.5(6)
C43P C32P N31P 116.8(10)
C43P C32P C33P 123.2(10)
N31P C32P C33P 120.0
C34P C33P C32P 120.0
C34P C33P H33P 120.0
C32P C33P H33P 120.0
C35P C34P C33P 120.0
C35P C34P H34P 120.0
C33P C34P H34P 120.0
C34P C35P C36P 120.0
C34P C35P H35P 120.0
C36P C35P H35P 120.0
C35P C36P N31P 120.0
C35P C36P H36P 120.0
N31P C36P H36P 120.0
C46P N41P N42P 125.0(13)
C46P N41P C45P 126.7(13)
N42P N41P C45P 108.0
C43P N42P N41P 108.0
C43P N42P Co8 114.8(7)
N41P N42P Co8 136.1(7)
C43P N42P Ru8 114.8(7)
N41P N42P Ru8 136.1(7)
C32P C43P C44P 136.0(10)
C32P C43P N42P 116.0(10)
C44P C43P N42P 108.0
C43P C44P C45P 108.0
C43P C44P H44P 126.0
C45P C44P H44P 126.0
C44P C45P N41P 108.0
C44P C45P H45P 126.0
N41P C45P H45P 126.0
C52P C51P C56P 120.0
C52P C51P C26P 116.8(11)
C56P C51P C26P 123.1(11)
C53P C52P C51P 120.0
C53P C52P H52P 120.0
C51P C52P H52P 120.0
C52P C53P C54P 120.0
C52P C53P C46P 116.7(10)
C54P C53P C46P 123.3(10)
C55P C54P C53P 120.0
C55P C54P H54P 120.0
C53P C54P H54P 120.0
C56P C55P C54P 120.0
C56P C55P H55P 120.0
C54P C55P H55P 120.0
C55P C56P C51P 120.0
C55P C56P H56P 120.0
C51P C56P H56P 120.0
N41P C46P C53P 111.2(15)
N41P C46P H50$ 109.4
C53P C46P H50$ 109.4
N41P C46P H85$ 109.4
C53P C46P H85$ 109.4
H50$ C46P H85$ 108.0
C12Q N11Q C16Q 120.0
C12Q N11Q Ru9 114.7(9)
C16Q N11Q Ru9 124.8(8)
C12Q N11Q Co9 114.7(9)
C16Q N11Q Co9 124.8(8)
C23Q C12Q N11Q 117.6(13)
C23Q C12Q C13Q 122.1(13)
N11Q C12Q C13Q 120.0
C14Q C13Q C12Q 120.0
C14Q C13Q H13Q 120.0
C12Q C13Q H13Q 120.0
C15Q C14Q C13Q 120.0
C15Q C14Q H14Q 120.0
C13Q C14Q H14Q 120.0
C16Q C15Q C14Q 120.0
C16Q C15Q H15Q 120.0
C14Q C15Q H15Q 120.0
C15Q C16Q N11Q 120.0
C15Q C16Q H16Q 120.0
N11Q C16Q H16Q 120.0
C26Q N21Q C25Q 131.5(13)
C26Q N21Q N22Q 120.2(13)
C25Q N21Q N22Q 108.0
C23Q N22Q N21Q 108.0
C23Q N22Q Co9 112.3(8)
N21Q N22Q Co9 139.5(8)
C23Q N22Q Ru9 112.3(8)
N21Q N22Q Ru9 139.5(8)
C12Q C23Q N22Q 118.6(13)
C12Q C23Q C24Q 133.2(13)
N22Q C23Q C24Q 108.0
C23Q C24Q C25Q 108.0
C23Q C24Q H24Q 126.0
C25Q C24Q H24Q 126.0
N21Q C25Q C24Q 108.0
N21Q C25Q H25Q 126.0
C24Q C25Q H25Q 126.0
N21Q C26Q C51Q 110.7(14)
N21Q C26Q H31$ 109.5
C51Q C26Q H31$ 109.5
N21Q C26Q H86$ 109.5
C51Q C26Q H86$ 109.5
H31$ C26Q H86$ 108.1
C32Q N31Q C36Q 120.0
C32Q N31Q Co11 113.6(7)
C36Q N31Q Co11 126.4(7)
C32Q N31Q Ru11 113.6(7)
C36Q N31Q Ru11 126.4(7)
C43Q C32Q N31Q 117.8(10)
C43Q C32Q C33Q 122.0(10)
N31Q C32Q C33Q 120.0
C34Q C33Q C32Q 120.0
C34Q C33Q H33Q 120.0
C32Q C33Q H33Q 120.0
C35Q C34Q C33Q 120.0
C35Q C34Q H34Q 120.0
C33Q C34Q H34Q 120.0
C34Q C35Q C36Q 120.0
C34Q C35Q H35Q 120.0
C36Q C35Q H35Q 120.0
C35Q C36Q N31Q 120.0
C35Q C36Q H36Q 120.0
N31Q C36Q H36Q 120.0
C46Q N41Q N42Q 123.7(11)
C46Q N41Q C45Q 128.3(11)
N42Q N41Q C45Q 108.0
N41Q N42Q C43Q 108.0
N41Q N42Q Co11 137.5(6)
C43Q N42Q Co11 114.0(6)
N41Q N42Q Ru11 137.5(6)
C43Q N42Q Ru11 114.0(6)
C32Q C43Q C44Q 136.3(10)
C32Q C43Q N42Q 115.5(10)
C44Q C43Q N42Q 108.0
C43Q C44Q C45Q 108.0
C43Q C44Q H44Q 126.0
C45Q C44Q H44Q 126.0
N41Q C45Q C44Q 108.0
N41Q C45Q H45Q 126.0
C44Q C45Q H45Q 126.0
C52Q C51Q C56Q 120.0
C52Q C51Q C26Q 120.8(11)
C56Q C51Q C26Q 119.2(11)
C51Q C52Q C53Q 120.0
C51Q C52Q H52Q 120.0
C53Q C52Q H52Q 120.0
C54Q C53Q C52Q 120.0
C54Q C53Q C46Q 121.2(11)
C52Q C53Q C46Q 118.8(11)
C53Q C54Q C55Q 120.0
C53Q C54Q H54Q 120.0
C55Q C54Q H54Q 120.0
C56Q C55Q C54Q 120.0
C56Q C55Q H55Q 120.0
C54Q C55Q H55Q 120.0
C55Q C56Q C51Q 120.0
C55Q C56Q H56Q 120.0
C51Q C56Q H56Q 120.0
N41Q C46Q C53Q 114.2(15)
N41Q C46Q H51$ 108.7
C53Q C46Q H51$ 108.7
N41Q C46Q H87$ 108.7
C53Q C46Q H87$ 108.7
H51$ C46Q H87$ 107.6
C12R N11R C16R 120.0
C12R N11R Co4 114.5(5)
C16R N11R Co4 125.5(5)
C12R N11R Ru4 114.5(5)
C16R N11R Ru4 125.5(5)
C23R C12R N11R 117.4(8)
C23R C12R C13R 122.6(8)
N11R C12R C13R 120.0
C14R C13R C12R 120.0
C14R C13R H13R 120.0
C12R C13R H13R 120.0
C15R C14R C13R 120.0
C15R C14R H14R 120.0
C13R C14R H14R 120.0
C14R C15R C16R 120.0
C14R C15R H15R 120.0
C16R C15R H15R 120.0
C15R C16R N11R 120.0
C15R C16R H16R 120.0
N11R C16R H16R 120.0
C26R N21R C25R 130.7(10)
C26R N21R N22R 121.3(10)
C25R N21R N22R 108.0
C23R N22R N21R 108.0
C23R N22R Ru4 113.4(6)
N21R N22R Ru4 137.8(6)
C23R N22R Co4 113.4(6)
N21R N22R Co4 137.8(6)
C12R C23R N22R 116.2(9)
C12R C23R C24R 135.7(9)
N22R C23R C24R 108.0
C25R C24R C23R 108.0
C25R C24R H24R 126.0
C23R C24R H24R 126.0
N21R C25R C24R 108.0
N21R C25R H25R 126.0
C24R C25R H25R 126.0
N21R C26R C51R 114.2(13)
N21R C26R H32$ 108.7
C51R C26R H32$ 108.7
N21R C26R H88$ 108.7
C51R C26R H88$ 108.7
H32$ C26R H88$ 107.6
C32R N31R C36R 120.0
C32R N31R Ru9 114.8(6)
C36R N31R Ru9 124.6(6)
C32R N31R Co9 114.8(6)
C36R N31R Co9 124.6(6)
C43R C32R C33R 124.2(9)
C43R C32R N31R 115.8(9)
C33R C32R N31R 120.0
C34R C33R C32R 120.0
C34R C33R H33R 120.0
C32R C33R H33R 120.0
C35R C34R C33R 120.0
C35R C34R H34R 120.0
C33R C34R H34R 120.0
C34R C35R C36R 120.0
C34R C35R H35R 120.0
C36R C35R H35R 120.0
C35R C36R N31R 120.0
C35R C36R H36R 120.0
N31R C36R H36R 120.0
C46R N41R C45R 129.7(11)
C46R N41R N42R 122.0(11)
C45R N41R N42R 108.0
N41R N42R C43R 108.0
N41R N42R Ru9 137.9(6)
C43R N42R Ru9 113.8(6)
N41R N42R Co9 137.9(6)
C43R N42R Co9 113.8(6)
C32R C43R N42R 117.5(10)
C32R C43R C44R 134.3(10)
N42R C43R C44R 108.0
C45R C44R C43R 108.0
C45R C44R H44R 126.0
C43R C44R H44R 126.0
C44R C45R N41R 108.0
C44R C45R H45R 126.0
N41R C45R H45R 126.0
C52R C51R C56R 120.0
C52R C51R C26R 124.1(10)
C56R C51R C26R 115.8(10)
C53R C52R C51R 120.0
C53R C52R H52R 120.0
C51R C52R H52R 120.0
C52R C53R C54R 120.0
C52R C53R C46R 120.3(10)
C54R C53R C46R 119.7(10)
C55R C54R C53R 120.0
C55R C54R H54R 120.0
C53R C54R H54R 120.0
C54R C55R C56R 120.0
C54R C55R H55R 120.0
C56R C55R H55R 120.0
C55R C56R C51R 120.0
C55R C56R H56R 120.0
C51R C56R H56R 120.0
N41R C46R C53R 117.4(13)
N41R C46R H52$ 108.0
C53R C46R H52$ 108.0
N41R C46R H89$ 108.0
C53R C46R H89$ 108.0
H52$ C46R H89$ 107.2
F11 B11 F12 109.6(8)
F11 B11 F13 109.9(8)
F12 B11 F13 109.4(8)
F11 B11 F14 109.6(8)
F12 B11 F14 109.9(8)
F13 B11 F14 108.4(8)
F22 B21 F23 110.4(9)
F22 B21 F21 109.9(9)
F23 B21 F21 110.9(9)
F22 B21 F24 108.6(9)
F23 B21 F24 108.4(9)
F21 B21 F24 108.6(9)
F31 B31 F33 109.4(8)
F31 B31 F32 108.8(8)
F33 B31 F32 109.3(8)
F31 B31 F34 109.7(8)
F33 B31 F34 109.5(8)
F32 B31 F34 110.1(8)
F43 B41 F41 109.8(8)
F43 B41 F42 109.3(8)
F41 B41 F42 109.6(8)
F43 B41 F44 109.2(8)
F41 B41 F44 109.3(8)
F42 B41 F44 109.6(8)
F51 B51 F53 109.2(8)
F51 B51 F52 109.2(8)
F53 B51 F52 109.4(8)
F51 B51 F54 109.6(8)
F53 B51 F54 110.1(8)
F52 B51 F54 109.2(8)
F64 B61 F62 108.6(8)
F64 B61 F61 110.3(8)
F62 B61 F61 109.3(8)
F64 B61 F63 108.9(8)
F62 B61 F63 110.0(8)
F61 B61 F63 109.7(8)
F74 B71 F72 110.1(9)
F74 B71 F73 109.2(8)
F72 B71 F73 109.9(8)
F74 B71 F71 109.2(8)
F72 B71 F71 109.0(8)
F73 B71 F71 109.4(8)
F82 B81 F81 111.3(8)
F82 B81 F84 109.5(8)
F81 B81 F84 108.6(8)
F82 B81 F83 109.6(8)
F81 B81 F83 108.8(8)
F84 B81 F83 109.0(8)
F92 B91 F91 111.3(9)
F92 B91 F93 109.3(9)
F91 B91 F93 111.4(9)
F92 B91 F94 109.0(9)
F91 B91 F94 107.4(8)
F93 B91 F94 108.4(9)
F103 B101 F104 109.4(9)
F103 B101 F101 109.4(9)
F104 B101 F101 109.5(9)
F103 B101 F102 109.8(9)
F104 B101 F102 109.0(9)
F101 B101 F102 109.8(9)
F114 B111 F112 109.6(9)
F114 B111 F113 108.2(9)
F112 B111 F113 109.5(9)
F114 B111 F111 109.4(9)
F112 B111 F111 110.0(9)
F113 B111 F111 110.1(9)
F124 B121 F121 109.5(9)
F124 B121 F123 110.6(9)
F121 B121 F123 110.5(9)
F124 B121 F122 109.1(9)
F121 B121 F122 108.8(9)
F123 B121 F122 108.4(9)
F132 B131 F133 109.4(9)
F132 B131 F131 110.5(9)
F133 B131 F131 110.3(9)
F132 B131 F134 108.5(9)
F133 B131 F134 108.7(9)
F131 B131 F134 109.3(9)
F144 B141 F142 109.8(9)
F144 B141 F143 109.3(9)
F142 B141 F143 109.4(9)
F144 B141 F141 109.5(9)
F142 B141 F141 109.4(9)
F143 B141 F141 109.5(9)
F154 B151 F153 109.2(8)
F154 B151 F152 109.8(8)
F153 B151 F152 109.9(8)
F154 B151 F151 109.0(8)
F153 B151 F151 108.9(8)
F152 B151 F151 110.0(8)
F162 B161 F163 109.9(8)
F162 B161 F161 110.2(8)
F163 B161 F161 108.9(8)
F162 B161 F164 109.8(8)
F163 B161 F164 108.8(8)
F161 B161 F164 109.2(8)
F174 B171 F171 110.2(9)
F174 B171 F173 110.5(9)
F171 B171 F173 108.5(9)
F174 B171 F172 109.0(9)
F171 B171 F172 110.5(9)
F173 B171 F172 108.1(9)
F181 B181 F182 110.3(9)
F181 B181 F184 109.3(9)
F182 B181 F184 109.5(9)
F181 B181 F183 109.4(9)
F182 B181 F183 109.2(9)
F184 B181 F183 109.2(9)
F192 B191 F194 108.8(8)
F192 B191 F191 110.8(9)
F194 B191 F191 109.3(8)
F192 B191 F193 109.4(8)
F194 B191 F193 109.9(9)
F191 B191 F193 108.7(8)
O13S N11S O12S 122.6(18)
O13S N11S C14S 117.6(18)
O12S N11S C14S 119.7(19)
N11S C14S H14S 109.5
N11S C14S H14T 109.5
H14S C14S H14T 109.5
N11S C14S H14U 109.5
H14S C14S H14U 109.5
H14T C14S H14U 109.5
O22S N21S O23S 133(3)
O22S N21S C24S 117(3)
O23S N21S C24S 109(2)
N21S C24S H24S 109.5
N21S C24S H24T 109.5
H24S C24S H24T 109.5
N21S C24S H24U 109.5
H24S C24S H24U 109.5
H24T C24S H24U 109.5
O33S N31S O32S 124.8(18)
O33S N31S C34S 119.1(19)
O32S N31S C34S 116.0(18)
N31S C34S H34S 109.5
N31S C34S H34T 109.5
H34S C34S H34T 109.5
N31S C34S H34U 109.5
H34S C34S H34U 109.5
H34T C34S H34U 109.5
O43S N41S O42S 125(2)
O43S N41S C44S 121(2)
O42S N41S C44S 114(2)
N41S C44S H44S 109.5
N41S C44S H44T 109.5
H44S C44S H44T 109.5
N41S C44S H44U 109.5
H44S C44S H44U 109.5
H44T C44S H44U 109.5
O52S N51S C54S 129(3)
O52S N51S O53S 117(3)
C54S N51S O53S 113(3)
N51S C54S H54S 109.5
N51S C54S H54T 109.5
H54S C54S H54T 109.5
N51S C54S H54U 109.5
H54S C54S H54U 109.5
H54T C54S H54U 109.5
O62 N61 O63 119(2)
O62 N61 C64 122(2)
O63 N61 C64 119(2)
N61 C64 H64A 109.5
N61 C64 H64B 109.5
H64A C64 H64B 109.5
N61 C64 H64C 109.5
H64A C64 H64C 109.5
H64B C64 H64C 109.5
O73S N71S O72S 122(3)
O73S N71S C74S 119(3)
O72S N71S C74S 119(3)
N71S C74S H74A 109.5
N71S C74S H74B 109.5
H74A C74S H74B 109.5
N71S C74S H74C 109.5
H74A C74S H74C 109.5
H74B C74S H74C 109.5
O82S N81S O83S 129(2)
O82S N81S C84S 122(2)
O83S N81S C84S 109(2)
N81S C84S H84A 109.5
N81S C84S H84B 109.5
H84A C84S H84B 109.5
N81S C84S H84C 109.5
H84A C84S H84C 109.5
H84B C84S H84C 109.5
O92S N91S O93S 124.2(18)
O92S N91S C94S 119.0(18)
O93S N91S C94S 116.5(18)
N91S C94S H94A 109.5
N91S C94S H94B 109.5
H94A C94S H94B 109.5
N91S C94S H94C 109.5
H94A C94S H94C 109.5
H94B C94S H94C 109.5
O102 N101 O103 123(2)
O102 N101 C104 119(2)
O103 N101 C104 117(2)
N101 C104 H10A 109.5
N101 C104 H10B 109.5
H10A C104 H10B 109.5
N101 C104 H10C 109.5
H10A C104 H10C 109.5
H10B C104 H10C 109.5
O112 N111 O113 123(3)
O112 N111 C114 120(3)
O113 N111 C114 117(3)
N111 C114 H11A 109.5
N111 C114 H11B 109.5
H11A C114 H11B 109.5
N111 C114 H11C 109.5
H11A C114 H11C 109.5
H11B C114 H11C 109.5
O132 N131 O133 130(3)
O132 N131 C134 118(2)
O133 N131 C134 111(2)
N131 C134 H13S 109.5
N131 C134 H13T 109.5
H13S C134 H13T 109.5
N131 C134 H13U 109.5
H13S C134 H13U 109.5
H13T C134 H13U 109.5

loop_
_geom_bond_atom_site_label_1
_geom_bond_atom_site_label_2
_geom_bond_distance
Co1 N11B 2.095(8)
Co1 N11C 2.100(8)
Co1 N22C 2.106(8)
Co1 N22A 2.117(9)
Co1 N22B 2.122(8)
Co1 N11A 2.123(9)
Ru2 N42F 2.079(8)
Ru2 N42G 2.100(8)
Ru2 N22H 2.105(9)
Ru2 N31F 2.110(9)
Ru2 N11H 2.116(9)
Ru2 N31G 2.138(8)
Ru3 N42I 2.068(8)
Ru3 N42C 2.069(8)
Ru3 N42B 2.073(8)
Ru3 N31C 2.083(8)
Ru3 N31B 2.094(9)
Ru3 N31I 2.100(9)
Ru5 N22D 2.076(9)
Ru5 N22E 2.085(8)
Ru5 N11E 2.099(8)
Ru5 N42A 2.107(7)
Ru5 N11D 2.116(8)
Ru5 N31A 2.119(8)
Co6 N22F 2.049(8)
Co6 N22G 2.050(8)
Co6 N42D 2.057(7)
Co6 N11F 2.087(8)
Co6 N31D 2.100(9)
Co6 N11G 2.113(9)
Co7 N42H 2.077(8)
Co7 N22I 2.088(9)
Co7 N42E 2.094(8)
Co7 N31E 2.098(9)
Co7 N31H 2.099(8)
Co7 N11I 2.122(9)
Ru1 N11B 2.095(8)
Ru1 N11C 2.100(8)
Ru1 N22C 2.106(8)
Ru1 N22A 2.117(9)
Ru1 N22B 2.122(8)
Ru1 N11A 2.123(9)
Co2 N42F 2.079(8)
Co2 N42G 2.100(8)
Co2 N22H 2.105(9)
Co2 N31F 2.110(9)
Co2 N11H 2.116(9)
Co2 N31G 2.138(8)
Co3 N42I 2.068(8)
Co3 N42C 2.069(8)
Co3 N42B 2.073(8)
Co3 N31C 2.083(8)
Co3 N31B 2.094(9)
Co3 N31I 2.100(9)
Co5 N22D 2.076(9)
Co5 N22E 2.085(8)
Co5 N11E 2.099(8)
Co5 N42A 2.107(7)
Co5 N11D 2.116(8)
Co5 N31A 2.119(8)
Ru6 N22F 2.049(8)
Ru6 N22G 2.050(8)
Ru6 N42D 2.057(7)
Ru6 N11F 2.087(8)
Ru6 N31D 2.100(9)
Ru6 N11G 2.113(9)
Ru7 N42H 2.077(8)
Ru7 N22I 2.088(9)
Ru7 N42E 2.094(8)
Ru7 N31E 2.098(9)
Ru7 N31H 2.099(8)
Ru7 N11I 2.122(9)
N11A C12A 1.3900
N11A C16A 1.3900
C12A C13A 1.3900
C12A C23A 1.406(12)
C13A C14A 1.3900
C13A H13A 0.9500
C14A C15A 1.3900
C14A H14A 0.9500
C15A C16A 1.3900
C15A H15A 0.9500
C16A H16A 0.9500
N21A C26A 1.401(18)
N21A N22A 1.4200
N21A C25A 1.4200
N22A C23A 1.4200
C23A C24A 1.4200
C24A C25A 1.4200
C24A H24A 0.9500
C25A H25A 0.9500
C26A C51A 1.474(17)
C26A H26A 0.9900
C26A H26B 0.9900
N31A C32A 1.3900
N31A C36A 1.3900
C32A C43A 1.369(10)
C32A C33A 1.3900
C33A C34A 1.3900
C33A H33A 0.9500
C34A C35A 1.3900
C34A H34A 0.9500
C35A C36A 1.3900
C35A H35A 0.9500
C36A H36A 0.9500
N41A C46A 1.404(18)
N41A N42A 1.4200
N41A C45A 1.4200
N42A C43A 1.4200
C43A C44A 1.4200
C44A C45A 1.4200
C44A H44A 0.9500
C45A H45A 0.9500
C51A C52A 1.3900
C51A C56A 1.3900
C52A C53A 1.3900
C52A H52A 0.9500
C53A C54A 1.3900
C53A C46A 1.532(19)
C54A C55A 1.3900
C54A H54A 0.9500
C55A C56A 1.3900
C55A H55A 0.9500
C56A H56A 0.9500
C46A H46A 0.9900
C46A H46B 0.9900
N11B C12B 1.3900
N11B C16B 1.3900
C12B C23B 1.334(11)
C12B C13B 1.3900
C13B C14B 1.3900
C13B H13B 0.9500
C14B C15B 1.3900
C14B H14B 0.9500
C15B C16B 1.3900
C15B H15B 0.9500
C16B H16B 0.9500
N21B C26B 1.374(17)
N21B C25B 1.4200
N21B N22B 1.4200
N22B C23B 1.4200
C23B C24B 1.4200
C24B C25B 1.4200
C24B H24B 0.9500
C25B H25B 0.9500
C26B C51B 1.539(18)
C26B H26C 0.9900
C26B H26D 0.9900
N31B C32B 1.3900
N31B C36B 1.3900
C32B C43B 1.327(12)
C32B C33B 1.3900
C33B C34B 1.3900
C33B H33B 0.9500
C34B C35B 1.3900
C34B H34B 0.9500
C35B C36B 1.3900
C35B H35B 0.9500
C36B H36B 0.9500
N41B N42B 1.4200
N41B C45B 1.4200
N41B C46B 1.421(17)
N42B C43B 1.4200
C43B C44B 1.4200
C44B C45B 1.4200
C44B H44B 0.9500
C45B H45B 0.9500
C51B C52B 1.3900
C51B C56B 1.3900
C52B C53B 1.3900
C52B H52B 0.9500
C53B C54B 1.3900
C53B C46B 1.523(18)
C54B C55B 1.3900
C54B H54B 0.9500
C55B C56B 1.3900
C55B H55B 0.9500
C56B H56B 0.9500
C46B H46C 0.9900
C46B H46D 0.9900
N11C C12C 1.3900
N11C C16C 1.3900
C12C C23C 1.312(11)
C12C C13C 1.3900
C13C C14C 1.3900
C13C H13C 0.9500
C14C C15C 1.3900
C14C H14C 0.9500
C15C C16C 1.3900
C15C H15C 0.9500
C16C H16C 0.9500
N21C C25C 1.4200
N21C N22C 1.4200
N21C C26C 1.460(18)
N22C C23C 1.4200
C23C C24C 1.4200
C24C C25C 1.4200
C24C H24C 0.9500
C25C H25C 0.9500
C26C C51C 1.484(19)
C26C H26E 0.9900
C26C H26F 0.9900
N31C C32C 1.3900
N31C C36C 1.3900
C32C C43C 1.355(11)
C32C C33C 1.3900
C33C C34C 1.3900
C33C H33C 0.9500
C34C C35C 1.3900
C34C H34C 0.9500
C35C C36C 1.3900
C35C H35C 0.9500
C36C H36C 0.9500
N41C C46C 1.399(18)
N41C C45C 1.4200
N41C N42C 1.4200
N42C C43C 1.4200
C43C C44C 1.4200
C44C C45C 1.4200
C44C H44C 0.9500
C45C H45C 0.9500
C51C C52C 1.3900
C51C C56C 1.3900
C52C C53C 1.3900
C52C H52C 0.9500
C53C C54C 1.3900
C53C C46C 1.497(17)
C54C C55C 1.3900
C54C H54C 0.9500
C55C C56C 1.3900
C55C H55C 0.9500
C56C H56C 0.9500
C46C H46E 0.9900
C46C H46F 0.9900
N11D C12D 1.3900
N11D C16D 1.3900
C12D C23D 1.300(11)
C12D C13D 1.3900
C13D C14D 1.3900
C13D H13D 0.9500
C14D C15D 1.3900
C14D H14D 0.9500
C15D C16D 1.3900
C15D H15D 0.9500
C16D H16D 0.9500
N21D C26D 1.413(18)
N21D N22D 1.4200
N21D C25D 1.4200
N22D C23D 1.4200
C23D C24D 1.4200
C24D C25D 1.4200
C24D H24D 0.9500
C25D H25D 0.9500
C26D C51D 1.507(19)
C26D H26G 0.9900
C26D H26H 0.9900
N31D C32D 1.3900
N31D C36D 1.3900
C32D C43D 1.342(11)
C32D C33D 1.3900
C33D C34D 1.3900
C33D H33D 0.9500
C34D C35D 1.3900
C34D H34D 0.9500
C35D C36D 1.3900
C35D H35D 0.9500
C36D H36D 0.9500
N41D N42D 1.4200
N41D C45D 1.4200
N41D C46D 1.423(19)
N42D C43D 1.4200
C43D C44D 1.4200
C44D C45D 1.4200
C44D H44D 0.9500
C45D H45D 0.9500
C51D C52D 1.3900
C51D C56D 1.3900
C52D C53D 1.3900
C52D H52D 0.9500
C53D C54D 1.3900
C53D C46D 1.517(19)
C54D C55D 1.3900
C54D H54D 0.9500
C55D C56D 1.3900
C55D H55D 0.9500
C56D H56D 0.9500
C46D H46G 0.9900
C46D H46H 0.9900
N11E C12E 1.3900
N11E C16E 1.3900
C12E C23E 1.328(11)
C12E C13E 1.3900
C13E C14E 1.3900
C13E H13E 0.9500
C14E C15E 1.3900
C14E H14E 0.9500
C15E C16E 1.3900
C15E H15E 0.9500
C16E H16E 0.9500
N21E C26E 1.394(17)
N21E N22E 1.4200
N21E C25E 1.4200
N22E C23E 1.4200
C23E C24E 1.4200
C24E C25E 1.4200
C24E H24E 0.9500
C25E H25E 0.9500
C26E C51E 1.527(17)
C26E H26I 0.9900
C26E H26J 0.9900
N31E C32E 1.3900
N31E C36E 1.3900
C32E C43E 1.344(12)
C32E C33E 1.3900
C33E C34E 1.3900
C33E H33E 0.9500
C34E C35E 1.3900
C34E H34E 0.9500
C35E C36E 1.3900
C35E H35E 0.9500
C36E H36E 0.9500
N41E C46E 1.384(17)
N41E N42E 1.4200
N41E C45E 1.4200
N42E C43E 1.4200
C43E C44E 1.4200
C44E C45E 1.4200
C44E H44E 0.9500
C45E H45E 0.9500
C51E C52E 1.3900
C51E C56E 1.3900
C52E C53E 1.3900
C52E H52E 0.9500
C53E C54E 1.3900
C53E C46E 1.539(17)
C54E C55E 1.3900
C54E H54E 0.9500
C55E C56E 1.3900
C55E H55E 0.9500
C56E H56E 0.9500
C46E H46I 0.9900
C46E H46J 0.9900
N11F C12F 1.3900
N11F C16F 1.3900
C12F C23F 1.375(11)
C12F C13F 1.3900
C13F C14F 1.3900
C13F H13F 0.9500
C14F C15F 1.3900
C14F H14F 0.9500
C15F C16F 1.3900
C15F H15F 0.9500
C16F H16F 0.9500
N21F N22F 1.4200
N21F C25F 1.4200
N21F C26F 1.428(18)
N22F C23F 1.4200
C23F C24F 1.4200
C24F C25F 1.4200
C24F H24F 0.9500
C25F H25F 0.9500
C26F C51F 1.520(19)
C26F H26K 0.9900
C26F H26L 0.9900
N31F C32F 1.3900
N31F C36F 1.3900
C32F C43F 1.360(11)
C32F C33F 1.3900
C33F C34F 1.3900
C33F H33F 0.9500
C34F C35F 1.3900
C34F H34F 0.9500
C35F C36F 1.3900
C35F H35F 0.9500
C36F H36F 0.9500
N41F C46F 1.41(2)
N41F C45F 1.4200
N41F N42F 1.4200
N42F C43F 1.4200
C43F C44F 1.4200
C44F C45F 1.4200
C44F H44F 0.9500
C45F H45F 0.9500
C51F C52F 1.3900
C51F C56F 1.3900
C52F C53F 1.3900
C52F H52F 0.9500
C53F C54F 1.3900
C53F C46F 1.515(19)
C54F C55F 1.3900
C54F H54F 0.9500
C55F C56F 1.3900
C55F H55F 0.9500
C56F H56F 0.9500
C46F H46K 0.9900
C46F H46L 0.9900
N11G C12G 1.3900
N11G C16G 1.3900
C12G C23G 1.366(12)
C12G C13G 1.3900
C13G C14G 1.3900
C13G H13G 0.9500
C14G C15G 1.3900
C14G H14G 0.9500
C15G C16G 1.3900
C15G H15G 0.9500
C16G H16G 0.9500
N21G C25G 1.4200
N21G N22G 1.4200
N21G C26G 1.433(18)
N22G C23G 1.4200
C23G C24G 1.4200
C24G C25G 1.4200
C24G H24G 0.9500
C25G H25G 0.9500
C26G C51G 1.458(17)
C26G H26M 0.9900
C26G H26N 0.9900
N31G C32G 1.3900
N31G C36G 1.3900
C32G C43G 1.375(12)
C32G C33G 1.3900
C33G C34G 1.3900
C33G H33G 0.9500
C34G C35G 1.3900
C34G H34G 0.9500
C35G C36G 1.3900
C35G H35G 0.9500
C36G H36G 0.9500
N41G C46G 1.419(19)
N41G N42G 1.4200
N41G C45G 1.4200
N42G C43G 1.4200
C43G C44G 1.4200
C44G C45G 1.4200
C44G H44G 0.9500
C45G H45G 0.9500
C51G C52G 1.3900
C51G C56G 1.3900
C52G C53G 1.3900
C52G H52G 0.9500
C53G C54G 1.3900
C53G H53G 0.9500
C54G C55G 1.3900
C54G H54G 0.9500
C55G C56G 1.3900
C55G C46G 1.473(19)
C56G H56G 0.9500
C46G H46M 0.9900
C46G H46N 0.9900
N11H C12H 1.3900
N11H C16H 1.3900
C12H C23H 1.378(13)
C12H C13H 1.3900
C13H C14H 1.3900
C13H H13H 0.9500
C14H C15H 1.3900
C14H H14H 0.9500
C15H C16H 1.3900
C15H H15H 0.9500
C16H H16H 0.9500
N21H C26H 1.387(18)
N21H C25H 1.4200
N21H N22H 1.4200
N22H C23H 1.4200
C23H C24H 1.4200
C24H C25H 1.4200
C24H H24H 0.9500
C25H H25H 0.9500
C26H C51H 1.55(2)
C26H H26O 0.9900
C26H H26P 0.9900
N31H C32H 1.3900
N31H C36H 1.3900
C32H C43H 1.343(11)
C32H C33H 1.3900
C33H C34H 1.3900
C33H H33H 0.9500
C34H C35H 1.3900
C34H H34H 0.9500
C35H C36H 1.3900
C35H H35H 0.9500
C36H H36H 0.9500
N41H C45H 1.4200
N41H N42H 1.4200
N41H C46H 1.453(18)
N42H C43H 1.4200
C43H C44H 1.4200
C44H C45H 1.4200
C44H H44H 0.9500
C45H H45H 0.9500
C51H C52H 1.3900
C51H C56H 1.3900
C52H C53H 1.3900
C52H H52H 0.9500
C53H C54H 1.3900
C53H C46H 1.486(18)
C54H C55H 1.3900
C54H H54H 0.9500
C55H C56H 1.3900
C55H H55H 0.9500
C56H H56H 0.9500
C46H H46O 0.9900
C46H H46P 0.9900
N11I C12I 1.3900
N11I C16I 1.3900
C12I C23I 1.377(13)
C12I C13I 1.3900
C13I C14I 1.3900
C13I H13I 0.9500
C14I C15I 1.3900
C14I H14I 0.9500
C15I C16I 1.3900
C15I H15I 0.9500
C16I H16I 0.9500
N21I C26I 1.404(19)
N21I N22I 1.4200
N21I C25I 1.4200
N22I C23I 1.4200
C23I C24I 1.4200
C24I C25I 1.4200
C24I H24I 0.9500
C25I H25I 0.9500
C26I C51I 1.47(2)
C26I H26Q 0.9900
C26I H26R 0.9900
N31I C32I 1.3900
N31I C36I 1.3900
C32I C43I 1.371(12)
C32I C33I 1.3900
C33I C34I 1.3900
C33I H33I 0.9500
C34I C35I 1.3900
C34I H34I 0.9500
C35I C36I 1.3900
C35I H35I 0.9500
C36I H36I 0.9500
N41I N42I 1.4200
N41I C45I 1.4200
N41I C46I 1.44(2)
N42I C43I 1.4200
C43I C44I 1.4200
C44I C45I 1.4200
C44I H44I 0.9500
C45I H45I 0.9500
C51I C52I 1.3900
C51I C56I 1.3900
C52I C53I 1.3900
C52I H52I 0.9500
C53I C54I 1.3900
C53I C46I 1.504(19)
C54I C55I 1.3900
C54I H54I 0.9500
C55I C56I 1.3900
C55I H55I 0.9500
C56I H56I 0.9500
C46I H46Q 0.9900
C46I H46R 0.9900
Ru4 N22P 2.088(9)
Ru4 N42J 2.091(9)
Ru4 N11R 2.095(7)
Ru4 N22R 2.100(8)
Ru4 N11P 2.118(8)
Ru4 N31J 2.126(8)
Co8 N42L 2.075(8)
Co8 N42P 2.079(10)
Co8 N22M 2.092(10)
Co8 N31L 2.109(8)
Co8 N31P 2.121(8)
Co8 N11M 2.139(8)
Co9 N42N 2.060(10)
Co9 N42R 2.085(8)
Co9 N31N 2.104(9)
Co9 N11Q 2.107(10)
Co9 N31R 2.108(8)
Co9 N22Q 2.128(10)
Ru10 N31K 2.093(10)
Ru10 N22L 2.095(9)
Ru10 N42O 2.100(10)
Ru10 N42K 2.103(9)
Ru10 N31O 2.128(9)
Ru10 N11L 2.142(9)
Ru11 N42Q 2.072(8)
Ru11 N42M 2.086(10)
Ru11 N31Q 2.089(10)
Ru11 N22N 2.100(9)
Ru11 N31M 2.108(10)
Ru11 N11N 2.122(10)
Co12 N22J 2.082(12)
Co12 N22O 2.086(10)
Co12 N11O 2.099(10)
Co12 N22K 2.100(9)
Co12 N11K 2.111(10)
Co12 N11J 2.126(12)
Co4 N22P 2.088(9)
Co4 N42J 2.091(9)
Co4 N11R 2.095(7)
Co4 N22R 2.100(8)
Co4 N11P 2.118(8)
Co4 N31J 2.126(8)
Ru8 N42L 2.075(8)
Ru8 N42P 2.079(10)
Ru8 N22M 2.092(10)
Ru8 N31L 2.109(8)
Ru8 N31P 2.121(8)
Ru8 N11M 2.139(8)
Ru9 N42N 2.060(10)
Ru9 N42R 2.085(8)
Ru9 N31N 2.104(9)
Ru9 N11Q 2.107(10)
Ru9 N31R 2.108(8)
Ru9 N22Q 2.128(10)
Co10 N31K 2.093(10)
Co10 N22L 2.095(9)
Co10 N42O 2.100(10)
Co10 N42K 2.103(9)
Co10 N31O 2.128(9)
Co10 N11L 2.142(9)
Co11 N42Q 2.072(8)
Co11 N42M 2.086(10)
Co11 N31Q 2.089(10)
Co11 N22N 2.100(9)
Co11 N31M 2.108(10)
Co11 N11N 2.122(10)
Ru12 N22J 2.082(12)
Ru12 N22O 2.086(10)
Ru12 N11O 2.099(10)
Ru12 N22K 2.100(9)
Ru12 N11K 2.111(10)
Ru12 N11J 2.126(12)
N11J C12J 1.3900
N11J C16J 1.3900
C12J C23J 1.374(17)
C12J C13J 1.3900
C13J C14J 1.3900
C13J H13J 0.9500
C14J C15J 1.3900
C14J H14J 0.9500
C15J C16J 1.3900
C15J H15J 0.9500
C16J H16J 0.9500
N21J C26J 1.40(2)
N21J C25J 1.4200
N21J N22J 1.4200
N22J C23J 1.4200
C23J C24J 1.4200
C24J C25J 1.4200
C24J H24J 0.9500
C25J H25J 0.9500
C26J C53J 1.58(2)
C26J H26S 0.9900
C26J H26T 0.9900
N31J C32J 1.3900
N31J C36J 1.3900
C32J C43J 1.332(12)
C32J C33J 1.3900
C33J C34J 1.3900
C33J H33J 0.9500
C34J C35J 1.3900
C34J H34J 0.9500
C35J C36J 1.3900
C35J H35J 0.9500
C36J H36J 0.9500
N41J C45J 1.4200
N41J N42J 1.4200
N41J C46J 1.47(2)
N42J C43J 1.4200
C43J C44J 1.4200
C44J C45J 1.4200
C44J H44J 0.9500
C45J H45J 0.9500
C51J C52J 1.3900
C51J C56J 1.3900
C51J C46J 1.42(2)
C52J C53J 1.3900
C52J H52J 0.9500
C53J C54J 1.3900
C54J C55J 1.3900
C54J H54J 0.9500
C55J C56J 1.3900
C55J H55J 0.9500
C56J H56J 0.9500
C46J H46S 0.9900
C46J H46T 0.9900
N11K C12K 1.3900
N11K C16K 1.3900
C12K C23K 1.389(13)
C12K C13K 1.3900
C13K C14K 1.3900
C13K H13K 0.9500
C14K C15K 1.3900
C14K H14K 0.9500
C15K C16K 1.3900
C15K H15K 0.9500
C16K H16K 0.9500
N21K N22K 1.4200
N21K C25K 1.4200
N21K C26K 1.44(2)
N22K C23K 1.4200
C23K C24K 1.4200
C24K C25K 1.4200
C24K H24K 0.9500
C25K H25K 0.9500
C26K C51K 1.49(2)
C26K H26U 0.9900
C26K H26V 0.9900
N31K C32K 1.3900
N31K C36K 1.3900
C32K C43K 1.336(13)
C32K C33K 1.3900
C33K C34K 1.3900
C33K H33K 0.9500
C34K C35K 1.3900
C34K H34K 0.9500
C35K C36K 1.3900
C35K H35K 0.9500
C36K H36K 0.9500
N41K C46K 1.38(2)
N41K C45K 1.4200
N41K N42K 1.4200
N42K C43K 1.4200
C43K C44K 1.4200
C44K C45K 1.4200
C44K H44K 0.9500
C45K H45K 0.9500
C51K C52K 1.3900
C51K C56K 1.3900
C52K C53K 1.3900
C52K H52K 0.9500
C53K C54K 1.3900
C53K C46K 1.47(2)
C54K C55K 1.3900
C54K H54K 0.9500
C55K C56K 1.3900
C55K H55K 0.9500
C56K H56K 0.9500
C46K H46U 0.9900
C46K H46V 0.9900
N11L C12L 1.3900
N11L C16L 1.3900
C12L C23L 1.370(12)
C12L C13L 1.3900
C13L C14L 1.3900
C13L H13L 0.9500
C14L C15L 1.3900
C14L H14L 0.9500
C15L C16L 1.3900
C15L H15L 0.9500
C16L H16L 0.9500
N21L C25L 1.4200
N21L N22L 1.4200
N21L C26L 1.44(2)
N22L C23L 1.4200
C23L C24L 1.4200
C24L C25L 1.4200
C24L H24L 0.9500
C25L H25L 0.9500
C26L C51L 1.554(19)
C26L H26W 0.9900
C26L H26$ 0.9900
N31L C32L 1.3900
N31L C36L 1.3900
C32L C43L 1.317(10)
C32L C33L 1.3900
C33L C34L 1.3900
C33L H33L 0.9500
C34L C35L 1.3900
C34L H34L 0.9500
C35L C36L 1.3900
C35L H35L 0.9500
C36L H36L 0.9500
N41L C46L 1.415(17)
N41L C45L 1.4200
N41L N42L 1.4200
N42L C43L 1.4200
C43L C44L 1.4200
C44L C45L 1.4200
C44L H44L 0.9500
C45L H45L 0.9500
C51L C52L 1.3900
C51L C56L 1.3900
C52L C53L 1.3900
C52L H52L 0.9500
C53L C54L 1.3900
C53L C46L 1.537(18)
C54L C55L 1.3900
C54L H54L 0.9500
C55L C56L 1.3900
C55L H55L 0.9500
C56L H56L 0.9500
C46L H46W 0.9900
C46L H46$ 0.9900
N11M C12M 1.3900
N11M C16M 1.3900
C12M C23M 1.363(12)
C12M C13M 1.3900
C13M C14M 1.3900
C13M H13M 0.9500
C14M C15M 1.3900
C14M H14M 0.9500
C15M C16M 1.3900
C15M H15M 0.9500
C16M H16M 0.9500
N21M C26M 1.38(2)
N21M C25M 1.4200
N21M N22M 1.4200
N22M C23M 1.4200
C23M C24M 1.4200
C24M C25M 1.4200
C24M H24M 0.9500
C25M H25M 0.9500
C26M C51M 1.54(2)
C26M H27$ 0.9900
C26M H71$ 0.9900
N31M C32M 1.3900
N31M C36M 1.3900
C32M C43M 1.359(15)
C32M C33M 1.3900
C33M C34M 1.3900
C33M H33M 0.9500
C34M C35M 1.3900
C34M H34M 0.9500
C35M C36M 1.3900
C35M H35M 0.9500
C36M H36M 0.9500
N41M C46M 1.40(2)
N41M C45M 1.4200
N41M N42M 1.4200
N42M C43M 1.4200
C43M C44M 1.4200
C44M C45M 1.4200
C44M H44M 0.9500
C45M H45M 0.9500
C51M C52M 1.3900
C51M C56M 1.3900
C52M C53M 1.3900
C52M H52M 0.9500
C53M C54M 1.3900
C53M C46M 1.45(2)
C54M C55M 1.3900
C54M H54M 0.9500
C55M C56M 1.3900
C55M H55M 0.9500
C56M H56M 0.9500
C46M H47$ 0.9900
C46M H72$ 0.9900
N11N C12N 1.3900
N11N C16N 1.3900
C12N C13N 1.3900
C12N C23N 1.404(13)
C13N C14N 1.3900
C13N H13N 0.9500
C14N C15N 1.3900
C14N H14N 0.9500
C15N C16N 1.3900
C15N H15N 0.9500
C16N H16N 0.9500
N21N C26N 1.41(2)
N21N C25N 1.4200
N21N N22N 1.4200
N22N C23N 1.4200
C23N C24N 1.4200
C24N C25N 1.4200
C24N H24N 0.9500
C25N H25N 0.9500
C26N C51N 1.54(2)
C26N H28$ 0.9900
C26N H81$ 0.9900
N31N C32N 1.3900
N31N C36N 1.3900
C32N C43N 1.315(13)
C32N C33N 1.3900
C33N C34N 1.3900
C33N H33N 0.9500
C34N C35N 1.3900
C34N H34N 0.9500
C35N C36N 1.3900
C35N H35N 0.9500
C36N H36N 0.9500
N41N N42N 1.4200
N41N C45N 1.4200
N41N C46N 1.44(2)
N42N C43N 1.4200
C43N C44N 1.4200
C44N C45N 1.4200
C44N H44N 0.9500
C45N H45N 0.9500
C51N C52N 1.3900
C51N C56N 1.3900
C52N C53N 1.3900
C52N H52N 0.9500
C53N C54N 1.3900
C53N C46N 1.49(2)
C54N C55N 1.3900
C54N H54N 0.9500
C55N C56N 1.3900
C55N H55N 0.9500
C56N H56N 0.9500
C46N H48$ 0.9900
C46N H73$ 0.9900
N11O C12O 1.3900
N11O C16O 1.3900
C12O C23O 1.355(13)
C12O C13O 1.3900
C13O C14O 1.3900
C13O H13O 0.9500
C14O C15O 1.3900
C14O H14O 0.9500
C15O C16O 1.3900
C15O H15O 0.9500
C16O H16O 0.9500
N21O C26O 1.40(2)
N21O C25O 1.4200
N21O N22O 1.4200
N22O C23O 1.4200
C23O C24O 1.4200
C24O C25O 1.4200
C24O H24O 0.9500
C25O H25O 0.9500
C26O C51O 1.43(2)
C26O H29$ 0.9900
C26O H82$ 0.9900
N31O C32O 1.3900
N31O C36O 1.3900
C32O C43O 1.303(13)
C32O C33O 1.3900
C33O C34O 1.3900
C33O H33O 0.9500
C34O C35O 1.3900
C34O H34O 0.9500
C35O C36O 1.3900
C35O H35O 0.9500
C36O H36O 0.9500
N41O C46O 1.40(2)
N41O N42O 1.4200
N41O C45O 1.4200
N42O C43O 1.4200
C43O C44O 1.4200
C44O C45O 1.4200
C44O H44O 0.9500
C45O H45O 0.9500
C51O C52O 1.3900
C51O C56O 1.3900
C52O C53O 1.3900
C52O H52O 0.9500
C53O C54O 1.3900
C53O C46O 1.52(2)
C54O C55O 1.3900
C54O H54O 0.9500
C55O C56O 1.3900
C55O H55O 0.9500
C56O H56O 0.9500
C46O H49$ 0.9900
C46O H83$ 0.9900
N11P C12P 1.3900
N11P C16P 1.3900
C12P C23P 1.361(12)
C12P C13P 1.3900
C13P C14P 1.3900
C13P H13P 0.9500
C14P C15P 1.3900
C14P H14P 0.9500
C15P C16P 1.3900
C15P H15P 0.9500
C16P H16P 0.9500
N21P C26P 1.42(2)
N21P N22P 1.4200
N21P C25P 1.4200
N22P C23P 1.4200
C23P C24P 1.4200
C24P C25P 1.4200
C24P H24P 0.9500
C25P H25P 0.9500
C26P C51P 1.478(19)
C26P H30$ 0.9900
C26P H84$ 0.9900
N31P C32P 1.3900
N31P C36P 1.3900
C32P C43P 1.359(12)
C32P C33P 1.3900
C33P C34P 1.3900
C33P H33P 0.9500
C34P C35P 1.3900
C34P H34P 0.9500
C35P C36P 1.3900
C35P H35P 0.9500
C36P H36P 0.9500
N41P C46P 1.41(2)
N41P N42P 1.4200
N41P C45P 1.4200
N42P C43P 1.4200
C43P C44P 1.4200
C44P C45P 1.4200
C44P H44P 0.9500
C45P H45P 0.9500
C51P C52P 1.3900
C51P C56P 1.3900
C52P C53P 1.3900
C52P H52P 0.9500
C53P C54P 1.3900
C53P C46P 1.52(2)
C54P C55P 1.3900
C54P H54P 0.9500
C55P C56P 1.3900
C55P H55P 0.9500
C56P H56P 0.9500
C46P H50$ 0.9900
C46P H85$ 0.9900
N11Q C12Q 1.3900
N11Q C16Q 1.3900
C12Q C23Q 1.306(14)
C12Q C13Q 1.3900
C13Q C14Q 1.3900
C13Q H13Q 0.9500
C14Q C15Q 1.3900
C14Q H14Q 0.9500
C15Q C16Q 1.3900
C15Q H15Q 0.9500
C16Q H16Q 0.9500
N21Q C26Q 1.40(2)
N21Q C25Q 1.4200
N21Q N22Q 1.4200
N22Q C23Q 1.4200
C23Q C24Q 1.4200
C24Q C25Q 1.4200
C24Q H24Q 0.9500
C25Q H25Q 0.9500
C26Q C51Q 1.57(2)
C26Q H31$ 0.9900
C26Q H86$ 0.9900
N31Q C32Q 1.3900
N31Q C36Q 1.3900
C32Q C43Q 1.349(12)
C32Q C33Q 1.3900
C33Q C34Q 1.3900
C33Q H33Q 0.9500
C34Q C35Q 1.3900
C34Q H34Q 0.9500
C35Q C36Q 1.3900
C35Q H35Q 0.9500
C36Q H36Q 0.9500
N41Q C46Q 1.40(2)
N41Q N42Q 1.4200
N41Q C45Q 1.4200
N42Q C43Q 1.4200
C43Q C44Q 1.4200
C44Q C45Q 1.4200
C44Q H44Q 0.9500
C45Q H45Q 0.9500
C51Q C52Q 1.3900
C51Q C56Q 1.3900
C52Q C53Q 1.3900
C52Q H52Q 0.9500
C53Q C54Q 1.3900
C53Q C46Q 1.469(19)
C54Q C55Q 1.3900
C54Q H54Q 0.9500
C55Q C56Q 1.3900
C55Q H55Q 0.9500
C56Q H56Q 0.9500
C46Q H51$ 0.9900
C46Q H87$ 0.9900
N11R C12R 1.3900
N11R C16R 1.3900
C12R C23R 1.351(11)
C12R C13R 1.3900
C13R C14R 1.3900
C13R H13R 0.9500
C14R C15R 1.3900
C14R H14R 0.9500
C15R C16R 1.3900
C15R H15R 0.9500
C16R H16R 0.9500
N21R C26R 1.389(16)
N21R C25R 1.4200
N21R N22R 1.4200
N22R C23R 1.4200
C23R C24R 1.4200
C24R C25R 1.4200
C24R H24R 0.9500
C25R H25R 0.9500
C26R C51R 1.492(17)
C26R H32$ 0.9900
C26R H88$ 0.9900
N31R C32R 1.3900
N31R C36R 1.3900
C32R C43R 1.355(11)
C32R C33R 1.3900
C33R C34R 1.3900
C33R H33R 0.9500
C34R C35R 1.3900
C34R H34R 0.9500
C35R C36R 1.3900
C35R H35R 0.9500
C36R H36R 0.9500
N41R C46R 1.364(17)
N41R C45R 1.4200
N41R N42R 1.4200
N42R C43R 1.4200
C43R C44R 1.4200
C44R C45R 1.4200
C44R H44R 0.9500
C45R H45R 0.9500
C51R C52R 1.3900
C51R C56R 1.3900
C52R C53R 1.3900
C52R H52R 0.9500
C53R C54R 1.3900
C53R C46R 1.483(18)
C54R C55R 1.3900
C54R H54R 0.9500
C55R C56R 1.3900
C55R H55R 0.9500
C56R H56R 0.9500
C46R H52$ 0.9900
C46R H89$ 0.9900
B11 F11 1.372(9)
B11 F12 1.378(9)
B11 F13 1.380(9)
B11 F14 1.382(9)
B21 F22 1.371(9)
B21 F23 1.372(9)
B21 F21 1.374(9)
B21 F24 1.392(9)
B31 F31 1.374(9)
B31 F33 1.379(9)
B31 F32 1.380(9)
B31 F34 1.382(9)
B41 F43 1.379(9)
B41 F41 1.381(9)
B41 F42 1.382(9)
B41 F44 1.383(9)
B51 F51 1.374(9)
B51 F53 1.379(9)
B51 F52 1.379(9)
B51 F54 1.381(9)
B61 F64 1.373(9)
B61 F62 1.380(9)
B61 F61 1.381(9)
B61 F63 1.381(9)
B71 F74 1.374(9)
B71 F72 1.378(9)
B71 F73 1.378(9)
B71 F71 1.381(9)
B81 F82 1.377(9)
B81 F81 1.377(9)
B81 F84 1.380(9)
B81 F83 1.384(9)
B91 F92 1.371(9)
B91 F91 1.377(9)
B91 F93 1.381(9)
B91 F94 1.385(9)
B101 F103 1.374(9)
B101 F104 1.376(9)
B101 F101 1.376(9)
B101 F102 1.377(9)
B111 F114 1.372(9)
B111 F112 1.374(9)
B111 F113 1.378(9)
B111 F111 1.379(9)
B121 F124 1.372(9)
B121 F121 1.372(9)
B121 F123 1.373(9)
B121 F122 1.386(9)
B131 F132 1.373(9)
B131 F133 1.374(9)
B131 F131 1.377(9)
B131 F134 1.385(9)
B141 F144 1.376(9)
B141 F142 1.377(9)
B141 F143 1.378(9)
B141 F141 1.380(9)
B151 F154 1.376(9)
B151 F153 1.382(9)
B151 F152 1.382(9)
B151 F151 1.386(9)
B161 F162 1.371(9)
B161 F163 1.378(9)
B161 F161 1.380(9)
B161 F164 1.382(9)
B171 F174 1.371(9)
B171 F171 1.375(9)
B171 F173 1.378(9)
B171 F172 1.378(9)
B181 F181 1.373(9)
B181 F182 1.375(9)
B181 F184 1.376(9)
B181 F183 1.378(9)
B191 F192 1.371(9)
B191 F194 1.376(9)
B191 F191 1.377(9)
B191 F193 1.378(9)
N11S O13S 1.226(18)
N11S O12S 1.24(2)
N11S C14S 1.46(2)
C14S H14S 0.9800
C14S H14T 0.9800
C14S H14U 0.9800
N21S O22S 1.18(3)
N21S O23S 1.22(3)
N21S C24S 1.57(3)
C24S H24S 0.9800
C24S H24T 0.9800
C24S H24U 0.9800
N31S O33S 1.20(2)
N31S O32S 1.228(18)
N31S C34S 1.47(2)
C34S H34S 0.9800
C34S H34T 0.9800
C34S H34U 0.9800
N41S O43S 1.15(2)
N41S O42S 1.24(2)
N41S C44S 1.49(3)
C44S H44S 0.9800
C44S H44T 0.9800
C44S H44U 0.9800
N51S O52S 1.19(3)
N51S C54S 1.33(4)
N51S O53S 1.35(3)
C54S H54S 0.9800
C54S H54T 0.9800
C54S H54U 0.9800
N61 O62 1.23(2)
N61 O63 1.23(2)
N61 C64 1.44(3)
C64 H64A 0.9800
C64 H64B 0.9800
C64 H64C 0.9800
N71S O73S 1.14(3)
N71S O72S 1.19(3)
N71S C74S 1.35(4)
C74S H74A 0.9800
C74S H74B 0.9800
C74S H74C 0.9800
N81S O82S 1.16(2)
N81S O83S 1.21(2)
N81S C84S 1.46(3)
C84S H84A 0.9800
C84S H84B 0.9800
C84S H84C 0.9800
N91S O92S 1.206(18)
N91S O93S 1.24(2)
N91S C94S 1.49(2)
C94S H94A 0.9800
C94S H94B 0.9800
C94S H94C 0.9800
N101 O102 1.19(2)
N101 O103 1.26(2)
N101 C104 1.44(3)
C104 H10A 0.9800
C104 H10B 0.9800
C104 H10C 0.9800
N111 O112 1.14(3)
N111 O113 1.16(3)
N111 C114 1.44(4)
C114 H11A 0.9800
C114 H11B 0.9800
C114 H11C 0.9800
N131 O132 1.21(2)
N131 O133 1.24(2)
N131 C134 1.58(3)
C134 H13S 0.9800
C134 H13T 0.9800
C134 H13U 0.9800

loop_
_geom_torsion_atom_site_label_1
_geom_torsion_atom_site_label_2
_geom_torsion_atom_site_label_3
_geom_torsion_atom_site_label_4
_geom_torsion
C16A N11A C12A C13A 0.0
Ru1 N11A C12A C13A -173.9(7)
Co1 N11A C12A C13A -173.9(7)
C16A N11A C12A C23A -175.9(11)
Ru1 N11A C12A C23A 10.3(10)
Co1 N11A C12A C23A 10.3(10)
N11A C12A C13A C14A 0.0
C23A C12A C13A C14A 175.5(12)
C12A C13A C14A C15A 0.0
C13A C14A C15A C16A 0.0
C14A C15A C16A N11A 0.0
C12A N11A C16A C15A 0.0
Ru1 N11A C16A C15A 173.2(8)
Co1 N11A C16A C15A 173.2(8)
C26A N21A N22A C23A -173.4(14)
C25A N21A N22A C23A 0.0
C26A N21A N22A Ru1 11.6(17)
C25A N21A N22A Ru1 -174.9(11)
C26A N21A N22A Co1 11.6(17)
C25A N21A N22A Co1 -174.9(11)
N11A C12A C23A C24A 175.0(9)
C13A C12A C23A C24A -0.7(17)
N11A C12A C23A N22A -3.7(13)
C13A C12A C23A N22A -179.4(7)
N21A N22A C23A C12A 179.1(12)
Ru1 N22A C23A C12A -4.6(11)
Co1 N22A C23A C12A -4.6(11)
N21A N22A C23A C24A 0.0
Ru1 N22A C23A C24A 176.3(8)
Co1 N22A C23A C24A 176.3(8)
C12A C23A C24A C25A -178.8(16)
N22A C23A C24A C25A 0.0
C23A C24A C25A N21A 0.0
C26A N21A C25A C24A 172.9(15)
N22A N21A C25A C24A 0.0
N22A N21A C26A C51A 79.5(17)
C25A N21A C26A C51A -92.5(16)
C36A N31A C32A C43A -177.5(11)
Co5 N31A C32A C43A 0.6(9)
Ru5 N31A C32A C43A 0.6(9)
C36A N31A C32A C33A 0.0
Co5 N31A C32A C33A 178.1(7)
Ru5 N31A C32A C33A 178.1(7)
C43A C32A C33A C34A 177.4(11)
N31A C32A C33A C34A 0.0
C32A C33A C34A C35A 0.0
C33A C34A C35A C36A 0.0
C34A C35A C36A N31A 0.0
C32A N31A C36A C35A 0.0
Co5 N31A C36A C35A -177.8(8)
Ru5 N31A C36A C35A -177.8(8)
C46A N41A N42A C43A 172.8(13)
C45A N41A N42A C43A 0.0
C46A N41A N42A Co5 -5.1(15)
C45A N41A N42A Co5 -177.9(10)
C46A N41A N42A Ru5 -5.1(15)
C45A N41A N42A Ru5 -177.9(10)
C33A C32A C43A C44A 1.1(16)
N31A C32A C43A C44A 178.5(9)
C33A C32A C43A N42A -174.9(6)
N31A C32A C43A N42A 2.5(12)
N41A N42A C43A C32A 177.1(11)
Co5 N42A C43A C32A -4.5(10)
Ru5 N42A C43A C32A -4.5(10)
N41A N42A C43A C44A 0.0
Co5 N42A C43A C44A 178.4(7)
Ru5 N42A C43A C44A 178.4(7)
C32A C43A C44A C45A -176.2(15)
N42A C43A C44A C45A 0.0
C43A C44A C45A N41A 0.0
C46A N41A C45A C44A -172.5(14)
N42A N41A C45A C44A 0.0
N21A C26A C51A C52A -174.8(11)
N21A C26A C51A C56A 6.9(19)
C56A C51A C52A C53A 0.0
C26A C51A C52A C53A -178.4(13)
C51A C52A C53A C54A 0.0
C51A C52A C53A C46A -176.6(13)
C52A C53A C54A C55A 0.0
C46A C53A C54A C55A 176.8(12)
C53A C54A C55A C56A 0.0
C54A C55A C56A C51A 0.0
C52A C51A C56A C55A 0.0
C26A C51A C56A C55A 178.3(13)
N42A N41A C46A C53A -85.3(15)
C45A N41A C46A C53A 86.2(15)
C52A C53A C46A N41A -20.3(18)
C54A C53A C46A N41A 163.0(10)
C16B N11B C12B C23B -179.6(12)
Ru1 N11B C12B C23B 13.4(10)
Co1 N11B C12B C23B 13.4(10)
C16B N11B C12B C13B 0.0
Ru1 N11B C12B C13B -167.0(7)
Co1 N11B C12B C13B -167.0(7)
C23B C12B C13B C14B 179.6(13)
N11B C12B C13B C14B 0.0
C12B C13B C14B C15B 0.0
C13B C14B C15B C16B 0.0
C14B C15B C16B N11B 0.0
C12B N11B C16B C15B 0.0
Ru1 N11B C16B C15B 165.6(8)
Co1 N11B C16B C15B 165.6(8)
C26B N21B N22B C23B -179.6(14)
C25B N21B N22B C23B 0.0
C26B N21B N22B Co1 18.3(17)
C25B N21B N22B Co1 -162.1(11)
C26B N21B N22B Ru1 18.3(17)
C25B N21B N22B Ru1 -162.1(11)
C13B C12B C23B N22B 175.7(7)
N11B C12B C23B N22B -4.7(13)
C13B C12B C23B C24B 4.3(17)
N11B C12B C23B C24B -176.2(9)
N21B N22B C23B C12B -173.5(13)
Co1 N22B C23B C12B -6.1(12)
Ru1 N22B C23B C12B -6.1(12)
N21B N22B C23B C24B 0.0
Co1 N22B C23B C24B 167.3(8)
Ru1 N22B C23B C24B 167.3(8)
C12B C23B C24B C25B 172.2(15)
N22B C23B C24B C25B 0.0
C26B N21B C25B C24B 179.6(16)
N22B N21B C25B C24B 0.0
C23B C24B C25B N21B 0.0
C25B N21B C26B C51B -64.5(19)
N22B N21B C26B C51B 115.0(13)
C36B N31B C32B C43B -176.5(13)
Co3 N31B C32B C43B 8.3(12)
Ru3 N31B C32B C43B 8.3(12)
C36B N31B C32B C33B 0.0
Co3 N31B C32B C33B -175.2(8)
Ru3 N31B C32B C33B -175.2(8)
C43B C32B C33B C34B 176.2(14)
N31B C32B C33B C34B 0.0
C32B C33B C34B C35B 0.0
C33B C34B C35B C36B 0.0
C34B C35B C36B N31B 0.0
C32B N31B C36B C35B 0.0
Co3 N31B C36B C35B 174.7(9)
Ru3 N31B C36B C35B 174.7(9)
C45B N41B N42B C43B 0.0
C46B N41B N42B C43B 177.4(14)
C45B N41B N42B Co3 -166.3(11)
C46B N41B N42B Co3 11.1(16)
C45B N41B N42B Ru3 -166.3(11)
C46B N41B N42B Ru3 11.1(16)
N31B C32B C43B N42B 2.2(14)
C33B C32B C43B N42B -174.1(8)
N31B C32B C43B C44B -179.9(10)
C33B C32B C43B C44B 3.7(19)
N41B N42B C43B C32B 178.4(13)
Co3 N42B C43B C32B -11.7(12)
Ru3 N42B C43B C32B -11.7(12)
N41B N42B C43B C44B 0.0
Co3 N42B C43B C44B 170.0(8)
Ru3 N42B C43B C44B 170.0(8)
C32B C43B C44B C45B -178.0(17)
N42B C43B C44B C45B 0.0
N42B N41B C45B C44B 0.0
C46B N41B C45B C44B -177.3(14)
C43B C44B C45B N41B 0.0
N21B C26B C51B C52B -65.3(17)
N21B C26B C51B C56B 116.0(13)
C56B C51B C52B C53B 0.0
C26B C51B C52B C53B -178.7(12)
C51B C52B C53B C54B 0.0
C51B C52B C53B C46B -178.8(12)
C52B C53B C54B C55B 0.0
C46B C53B C54B C55B 178.8(13)
C53B C54B C55B C56B 0.0
C54B C55B C56B C51B 0.0
C52B C51B C56B C55B 0.0
C26B C51B C56B C55B 178.7(12)
N42B N41B C46B C53B -97.4(14)
C45B N41B C46B C53B 79.5(16)
C54B C53B C46B N41B 7.5(17)
C52B C53B C46B N41B -173.7(10)
C16C N11C C12C C23C 176.8(12)
Ru1 N11C C12C C23C -7.4(10)
Co1 N11C C12C C23C -7.4(10)
C16C N11C C12C C13C 0.0
Ru1 N11C C12C C13C 175.9(7)
Co1 N11C C12C C13C 175.9(7)
C23C C12C C13C C14C -176.6(12)
N11C C12C C13C C14C 0.0
C12C C13C C14C C15C 0.0
C13C C14C C15C C16C 0.0
C14C C15C C16C N11C 0.0
C12C N11C C16C C15C 0.0
Ru1 N11C C16C C15C -175.5(8)
Co1 N11C C16C C15C -175.5(8)
C25C N21C N22C C23C 0.0
C26C N21C N22C C23C -178.7(13)
C25C N21C N22C Ru1 175.5(11)
C26C N21C N22C Ru1 -3.3(16)
C25C N21C N22C Co1 175.5(11)
C26C N21C N22C Co1 -3.3(16)
N11C C12C C23C C24C -176.4(9)
C13C C12C C23C C24C 0.3(18)
N11C C12C C23C N22C 1.5(13)
C13C C12C C23C N22C 178.2(7)
N21C N22C C23C C12C -178.5(13)
Ru1 N22C C23C C12C 5.0(11)
Co1 N22C C23C C12C 5.0(11)
N21C N22C C23C C24C 0.0
Ru1 N22C C23C C24C -176.6(8)
Co1 N22C C23C C24C -176.6(8)
C12C C23C C24C C25C 178.0(16)
N22C C23C C24C C25C 0.0
N22C N21C C25C C24C 0.0
C26C N21C C25C C24C 178.6(14)
C23C C24C C25C N21C 0.0
C25C N21C C26C C51C -83.6(17)
N22C N21C C26C C51C 94.8(16)
C36C N31C C32C C43C 178.7(11)
Co3 N31C C32C C43C 2.3(11)
Ru3 N31C C32C C43C 2.3(11)
C36C N31C C32C C33C 0.0
Co3 N31C C32C C33C -176.4(7)
Ru3 N31C C32C C33C -176.4(7)
C43C C32C C33C C34C -178.7(12)
N31C C32C C33C C34C 0.0
C32C C33C C34C C35C 0.0
C33C C34C C35C C36C 0.0
C34C C35C C36C N31C 0.0
C32C N31C C36C C35C 0.0
Co3 N31C C36C C35C 175.9(8)
Ru3 N31C C36C C35C 175.9(8)
C46C N41C N42C C43C 176.9(14)
C45C N41C N42C C43C 0.0
C46C N41C N42C Ru3 -3.2(16)
C45C N41C N42C Ru3 180.0(11)
C46C N41C N42C Co3 -3.2(16)
C45C N41C N42C Co3 180.0(11)
N31C C32C C43C N42C 0.2(13)
C33C C32C C43C N42C 178.9(7)
N31C C32C C43C C44C 176.4(10)
C33C C32C C43C C44C -4.9(17)
N41C N42C C43C C32C 177.3(12)
Ru3 N42C C43C C32C -2.6(10)
Co3 N42C C43C C32C -2.6(10)
N41C N42C C43C C44C 0.0
Ru3 N42C C43C C44C -180.0(9)
Co3 N42C C43C C44C -180.0(9)
C32C C43C C44C C45C -176.3(16)
N42C C43C C44C C45C 0.0
C46C N41C C45C C44C -176.6(15)
N42C N41C C45C C44C 0.0
C43C C44C C45C N41C 0.0
N21C C26C C51C C52C 28.9(19)
N21C C26C C51C C56C -159.0(11)
C56C C51C C52C C53C 0.0
C26C C51C C52C C53C 171.8(14)
C51C C52C C53C C54C 0.0
C51C C52C C53C C46C -176.8(12)
C52C C53C C54C C55C 0.0
C46C C53C C54C C55C 176.6(13)
C53C C54C C55C C56C 0.0
C54C C55C C56C C51C 0.0
C52C C51C C56C C55C 0.0
C26C C51C C56C C55C -172.4(13)
C45C N41C C46C C53C -14(2)
N42C N41C C46C C53C 169.7(10)
C54C C53C C46C N41C 100.1(14)
C52C C53C C46C N41C -83.2(15)
C16D N11D C12D C23D -176.9(12)
Co5 N11D C12D C23D 3.1(11)
Ru5 N11D C12D C23D 3.1(11)
C16D N11D C12D C13D 0.0
Co5 N11D C12D C13D 180.0(8)
Ru5 N11D C12D C13D 180.0(8)
C23D C12D C13D C14D 176.5(14)
N11D C12D C13D C14D 0.0
C12D C13D C14D C15D 0.0
C13D C14D C15D C16D 0.0
C14D C15D C16D N11D 0.0
C12D N11D C16D C15D 0.0
Co5 N11D C16D C15D -180.0(8)
Ru5 N11D C16D C15D -180.0(8)
C26D N21D N22D C23D 172.6(14)
C25D N21D N22D C23D 0.0
C26D N21D N22D Co5 1.9(18)
C25D N21D N22D Co5 -170.7(12)
C26D N21D N22D Ru5 1.9(18)
C25D N21D N22D Ru5 -170.7(12)
C13D C12D C23D C24D 5.3(18)
N11D C12D C23D C24D -178.1(9)
C13D C12D C23D N22D -173.9(8)
N11D C12D C23D N22D 2.8(15)
N21D N22D C23D C12D 179.3(14)
Co5 N22D C23D C12D -7.2(13)
Ru5 N22D C23D C12D -7.2(13)
N21D N22D C23D C24D 0.0
Co5 N22D C23D C24D 173.4(9)
Ru5 N22D C23D C24D 173.4(9)
C12D C23D C24D C25D -179.2(16)
N22D C23D C24D C25D 0.0
C23D C24D C25D N21D 0.0
C26D N21D C25D C24D -171.8(16)
N22D N21D C25D C24D 0.0
N22D N21D C26D C51D -83.1(16)
C25D N21D C26D C51D 87.8(17)
C36D N31D C32D C43D 179.9(11)
Ru6 N31D C32D C43D 0.6(10)
Co6 N31D C32D C43D 0.6(10)
C36D N31D C32D C33D 0.0
Ru6 N31D C32D C33D -179.3(8)
Co6 N31D C32D C33D -179.3(8)
C43D C32D C33D C34D -179.9(12)
N31D C32D C33D C34D 0.0
C32D C33D C34D C35D 0.0
C33D C34D C35D C36D 0.0
C34D C35D C36D N31D 0.0
C32D N31D C36D C35D 0.0
Ru6 N31D C36D C35D 179.2(8)
Co6 N31D C36D C35D 179.2(8)
C45D N41D N42D C43D 0.0
C46D N41D N42D C43D 175.8(14)
C45D N41D N42D Ru6 179.5(9)
C46D N41D N42D Ru6 -4.7(15)
C45D N41D N42D Co6 179.5(9)
C46D N41D N42D Co6 -4.7(15)
N31D C32D C43D C44D -180.0(8)
C33D C32D C43D C44D -0.1(16)
N31D C32D C43D N42D -1.2(13)
C33D C32D C43D N42D 178.6(7)
N41D N42D C43D C32D -179.0(12)
Ru6 N42D C43D C32D 1.3(11)
Co6 N42D C43D C32D 1.3(11)
N41D N42D C43D C44D 0.0
Ru6 N42D C43D C44D -179.7(7)
Co6 N42D C43D C44D -179.7(7)
C32D C43D C44D C45D 178.8(15)
N42D C43D C44D C45D 0.0
C43D C44D C45D N41D 0.0
N42D N41D C45D C44D 0.0
C46D N41D C45D C44D -175.2(15)
N21D C26D C51D C52D 167.5(11)
N21D C26D C51D C56D -14.2(19)
C56D C51D C52D C53D 0.0
C26D C51D C52D C53D 178.3(12)
C51D C52D C53D C54D 0.0
C51D C52D C53D C46D 177.9(12)
C52D C53D C54D C55D 0.0
C46D C53D C54D C55D -177.8(13)
C53D C54D C55D C56D 0.0
C54D C55D C56D C51D 0.0
C52D C51D C56D C55D 0.0
C26D C51D C56D C55D -178.2(12)
N42D N41D C46D C53D -79.7(15)
C45D N41D C46D C53D 95.1(16)
C54D C53D C46D N41D -17.3(18)
C52D C53D C46D N41D 164.8(10)
C16E N11E C12E C23E -175.1(11)
Co5 N11E C12E C23E 9.5(10)
Ru5 N11E C12E C23E 9.5(10)
C16E N11E C12E C13E 0.0
Co5 N11E C12E C13E -175.4(7)
Ru5 N11E C12E C13E -175.4(7)
C23E C12E C13E C14E 174.8(12)
N11E C12E C13E C14E 0.0
C12E C13E C14E C15E 0.0
C13E C14E C15E C16E 0.0
C14E C15E C16E N11E 0.0
C12E N11E C16E C15E 0.0
Co5 N11E C16E C15E 174.9(7)
Ru5 N11E C16E C15E 174.9(7)
C26E N21E N22E C23E -173.9(13)
C25E N21E N22E C23E 0.0
C26E N21E N22E Co5 19.3(15)
C25E N21E N22E Co5 -166.7(10)
C26E N21E N22E Ru5 19.3(15)
C25E N21E N22E Ru5 -166.7(10)
N11E C12E C23E N22E 1.5(12)
C13E C12E C23E N22E -173.4(6)
N11E C12E C23E C24E 179.0(9)
C13E C12E C23E C24E 4.1(17)
N21E N22E C23E C12E 178.1(12)
Co5 N22E C23E C12E -11.9(11)
Ru5 N22E C23E C12E -11.9(11)
N21E N22E C23E C24E 0.0
Co5 N22E C23E C24E 170.0(8)
Ru5 N22E C23E C24E 170.0(8)
C12E C23E C24E C25E -177.6(16)
N22E C23E C24E C25E 0.0
C23E C24E C25E N21E 0.0
C26E N21E C25E C24E 173.7(14)
N22E N21E C25E C24E 0.0
N22E N21E C26E C51E -100.4(14)
C25E N21E C26E C51E 86.8(15)
C36E N31E C32E C43E -173.7(12)
Ru7 N31E C32E C43E 10.1(11)
Co7 N31E C32E C43E 10.1(11)
C36E N31E C32E C33E 0.0
Ru7 N31E C32E C33E -176.2(8)
Co7 N31E C32E C33E -176.2(8)
C43E C32E C33E C34E 173.2(13)
N31E C32E C33E C34E 0.0
C32E C33E C34E C35E 0.0
C33E C34E C35E C36E 0.0
C34E C35E C36E N31E 0.0
C32E N31E C36E C35E 0.0
Ru7 N31E C36E C35E 175.8(9)
Co7 N31E C36E C35E 175.8(9)
C46E N41E N42E C43E -173.4(14)
C45E N41E N42E C43E 0.0
C46E N41E N42E Ru7 19.8(17)
C45E N41E N42E Ru7 -166.8(11)
C46E N41E N42E Co7 19.8(17)
C45E N41E N42E Co7 -166.8(11)
C33E C32E C43E N42E -172.3(7)
N31E C32E C43E N42E 1.1(13)
C33E C32E C43E C44E 5.0(18)
N31E C32E C43E C44E 178.4(9)
N41E N42E C43E C32E 178.0(13)
Ru7 N42E C43E C32E -11.6(11)
Co7 N42E C43E C32E -11.6(11)
N41E N42E C43E C44E 0.0
Ru7 N42E C43E C44E 170.4(8)
Co7 N42E C43E C44E 170.4(8)
C32E C43E C44E C45E -177.5(16)
N42E C43E C44E C45E 0.0
C46E N41E C45E C44E 173.2(14)
N42E N41E C45E C44E 0.0
C43E C44E C45E N41E 0.0
N21E C26E C51E C52E 178.3(10)
N21E C26E C51E C56E -1.4(17)
C56E C51E C52E C53E 0.0
C26E C51E C52E C53E -179.8(11)
C51E C52E C53E C54E 0.0
C51E C52E C53E C46E 178.1(11)
C52E C53E C54E C55E 0.0
C46E C53E C54E C55E -177.9(12)
C53E C54E C55E C56E 0.0
C54E C55E C56E C51E 0.0
C52E C51E C56E C55E 0.0
C26E C51E C56E C55E 179.7(12)
N42E N41E C46E C53E -97.4(14)
C45E N41E C46E C53E 90.5(15)
C52E C53E C46E N41E 175.1(10)
C54E C53E C46E N41E -6.9(18)
C16F N11F C12F C23F 179.4(11)
Ru6 N11F C12F C23F 5.6(10)
Co6 N11F C12F C23F 5.6(10)
C16F N11F C12F C13F 0.0
Ru6 N11F C12F C13F -173.8(7)
Co6 N11F C12F C13F -173.8(7)
C23F C12F C13F C14F -179.4(12)
N11F C12F C13F C14F 0.0
C12F C13F C14F C15F 0.0
C13F C14F C15F C16F 0.0
C14F C15F C16F N11F 0.0
C12F N11F C16F C15F 0.0
Ru6 N11F C16F C15F 173.1(8)
Co6 N11F C16F C15F 173.1(8)
C25F N21F N22F C23F 0.0
C26F N21F N22F C23F 175.7(14)
C25F N21F N22F Ru6 -177.3(11)
C26F N21F N22F Ru6 -1.6(17)
C25F N21F N22F Co6 -177.3(11)
C26F N21F N22F Co6 -1.6(17)
N11F C12F C23F C24F 177.0(10)
C13F C12F C23F C24F -3.6(18)
N11F C12F C23F N22F -1.8(13)
C13F C12F C23F N22F 177.5(7)
N21F N22F C23F C12F 179.2(12)
Ru6 N22F C23F C12F -2.8(11)
Co6 N22F C23F C12F -2.8(11)
N21F N22F C23F C24F 0.0
Ru6 N22F C23F C24F 178.0(9)
Co6 N22F C23F C24F 178.0(9)
C12F C23F C24F C25F -178.9(16)
N22F C23F C24F C25F 0.0
C23F C24F C25F N21F 0.0
N22F N21F C25F C24F 0.0
C26F N21F C25F C24F -175.3(15)
N22F N21F C26F C51F 164.6(10)
C25F N21F C26F C51F -21(2)
C36F N31F C32F C43F 176.9(11)
Co2 N31F C32F C43F -6.1(10)
Ru2 N31F C32F C43F -6.1(10)
C36F N31F C32F C33F 0.0
Co2 N31F C32F C33F 177.0(7)
Ru2 N31F C32F C33F 177.0(7)
C43F C32F C33F C34F -176.7(12)
N31F C32F C33F C34F 0.0
C32F C33F C34F C35F 0.0
C33F C34F C35F C36F 0.0
C34F C35F C36F N31F 0.0
C32F N31F C36F C35F 0.0
Co2 N31F C36F C35F -176.7(8)
Ru2 N31F C36F C35F -176.7(8)
C46F N41F N42F C43F 179.4(14)
C45F N41F N42F C43F 0.0
C46F N41F N42F Ru2 -3.0(17)
C45F N41F N42F Ru2 177.6(11)
C46F N41F N42F Co2 -3.0(17)
C45F N41F N42F Co2 177.6(11)
N31F C32F C43F C44F -176.2(9)
C33F C32F C43F C44F 0.6(17)
N31F C32F C43F N42F 2.0(12)
C33F C32F C43F N42F 178.8(7)
N41F N42F C43F C32F -178.7(12)
Ru2 N42F C43F C32F 3.1(11)
Co2 N42F C43F C32F 3.1(11)
N41F N42F C43F C44F 0.0
Ru2 N42F C43F C44F -178.2(8)
Co2 N42F C43F C44F -178.2(8)
C32F C43F C44F C45F 178.3(16)
N42F C43F C44F C45F 0.0
C46F N41F C45F C44F -179.4(15)
N42F N41F C45F C44F 0.0
C43F C44F C45F N41F 0.0
N21F C26F C51F C52F -84.3(14)
N21F C26F C51F C56F 101.2(13)
C56F C51F C52F C53F 0.0
C26F C51F C52F C53F -174.5(12)
C51F C52F C53F C54F 0.0
C51F C52F C53F C46F 172.5(12)
C52F C53F C54F C55F 0.0
C46F C53F C54F C55F -172.8(11)
C53F C54F C55F C56F 0.0
C54F C55F C56F C51F 0.0
C52F C51F C56F C55F 0.0
C26F C51F C56F C55F 174.5(11)
C45F N41F C46F C53F -85.3(16)
N42F N41F C46F C53F 95.4(15)
C54F C53F C46F N41F -156.4(11)
C52F C53F C46F N41F 31.0(18)
C16G N11G C12G C23G -175.6(12)
Ru6 N11G C12G C23G 6.4(10)
Co6 N11G C12G C23G 6.4(10)
C16G N11G C12G C13G 0.0
Ru6 N11G C12G C13G -178.0(8)
Co6 N11G C12G C13G -178.0(8)
C23G C12G C13G C14G 175.0(13)
N11G C12G C13G C14G 0.0
C12G C13G C14G C15G 0.0
C13G C14G C15G C16G 0.0
C14G C15G C16G N11G 0.0
C12G N11G C16G C15G 0.0
Ru6 N11G C16G C15G 177.8(9)
Co6 N11G C16G C15G 177.8(9)
C25G N21G N22G C23G 0.0
C26G N21G N22G C23G 176.2(14)
C25G N21G N22G Co6 -163.7(11)
C26G N21G N22G Co6 12.5(16)
C25G N21G N22G Ru6 -163.7(11)
C26G N21G N22G Ru6 12.5(16)
C13G C12G C23G C24G 4.7(18)
N11G C12G C23G C24G 179.9(9)
C13G C12G C23G N22G -168.1(8)
N11G C12G C23G N22G 7.1(13)
N21G N22G C23G C12G 174.6(12)
Co6 N22G C23G C12G -17.4(11)
Ru6 N22G C23G C12G -17.4(11)
N21G N22G C23G C24G 0.0
Co6 N22G C23G C24G 168.0(8)
Ru6 N22G C23G C24G 168.0(8)
C12G C23G C24G C25G -173.4(15)
N22G C23G C24G C25G 0.0
N22G N21G C25G C24G 0.0
C26G N21G C25G C24G -176.1(14)
C23G C24G C25G N21G 0.0
C25G N21G C26G C51G 76.4(17)
N22G N21G C26G C51G -99.1(15)
C36G N31G C32G C43G 178.8(11)
Co2 N31G C32G C43G 11.8(9)
Ru2 N31G C32G C43G 11.8(9)
C36G N31G C32G C33G 0.0
Co2 N31G C32G C33G -166.9(6)
Ru2 N31G C32G C33G -166.9(6)
C43G C32G C33G C34G -178.7(11)
N31G C32G C33G C34G 0.0
C32G C33G C34G C35G 0.0
C33G C34G C35G C36G 0.0
C34G C35G C36G N31G 0.0
C32G N31G C36G C35G 0.0
Co2 N31G C36G C35G 165.4(7)
Ru2 N31G C36G C35G 165.4(7)
C46G N41G N42G C43G 179.5(14)
C45G N41G N42G C43G 0.0
C46G N41G N42G Ru2 9.9(17)
C45G N41G N42G Ru2 -169.6(11)
C46G N41G N42G Co2 9.9(17)
C45G N41G N42G Co2 -169.6(11)
N31G C32G C43G N42G -5.0(12)
C33G C32G C43G N42G 173.8(7)
N31G C32G C43G C44G 178.9(9)
C33G C32G C43G C44G -2.4(16)
N41G N42G C43G C32G -177.1(12)
Ru2 N42G C43G C32G -4.5(11)
Co2 N42G C43G C32G -4.5(11)
N41G N42G C43G C44G 0.0
Ru2 N42G C43G C44G 172.5(8)
Co2 N42G C43G C44G 172.5(8)
C32G C43G C44G C45G 176.4(14)
N42G C43G C44G C45G 0.0
C46G N41G C45G C44G -179.5(14)
N42G N41G C45G C44G 0.0
C43G C44G C45G N41G 0.0
N21G C26G C51G C52G 10.5(19)
N21G C26G C51G C56G -174.7(11)
C56G C51G C52G C53G 0.0
C26G C51G C52G C53G 174.7(13)
C51G C52G C53G C54G 0.0
C52G C53G C54G C55G 0.0
C53G C54G C55G C56G 0.0
C53G C54G C55G C46G 176.5(13)
C54G C55G C56G C51G 0.0
C46G C55G C56G C51G -176.3(14)
C52G C51G C56G C55G 0.0
C26G C51G C56G C55G -174.9(13)
N42G N41G C46G C55G 117.4(14)
C45G N41G C46G C55G -63.2(18)
C56G C55G C46G N41G -66.0(17)
C54G C55G C46G N41G 117.6(13)
C16H N11H C12H C23H -176.6(13)
Co2 N11H C12H C23H 9.7(12)
Ru2 N11H C12H C23H 9.7(12)
C16H N11H C12H C13H 0.0
Co2 N11H C12H C13H -173.7(8)
Ru2 N11H C12H C13H -173.7(8)
C23H C12H C13H C14H 176.2(15)
N11H C12H C13H C14H 0.0
C12H C13H C14H C15H 0.0
C13H C14H C15H C16H 0.0
C14H C15H C16H N11H 0.0
C12H N11H C16H C15H 0.0
Co2 N11H C16H C15H 173.1(9)
Ru2 N11H C16H C15H 173.1(9)
C26H N21H N22H C23H -173.1(15)
C25H N21H N22H C23H 0.0
C26H N21H N22H Ru2 11.9(18)
C25H N21H N22H Ru2 -175.0(13)
C26H N21H N22H Co2 11.9(18)
C25H N21H N22H Co2 -175.0(13)
N11H C12H C23H C24H 177.5(11)
C13H C12H C23H C24H 1(2)
N11H C12H C23H N22H -5.4(15)
C13H C12H C23H N22H 178.3(8)
N21H N22H C23H C12H -177.8(14)
Ru2 N22H C23H C12H -1.5(13)
Co2 N22H C23H C12H -1.5(13)
N21H N22H C23H C24H 0.0
Ru2 N22H C23H C24H 176.3(9)
Co2 N22H C23H C24H 176.3(9)
C12H C23H C24H C25H 177.3(18)
N22H C23H C24H C25H 0.0
C26H N21H C25H C24H 172.2(17)
N22H N21H C25H C24H 0.0
C23H C24H C25H N21H 0.0
C25H N21H C26H C51H -87.5(17)
N22H N21H C26H C51H 83.9(16)
C36H N31H C32H C43H 179.9(12)
Ru7 N31H C32H C43H -2.8(10)
Co7 N31H C32H C43H -2.8(10)
C36H N31H C32H C33H 0.0
Ru7 N31H C32H C33H 177.3(7)
Co7 N31H C32H C33H 177.3(7)
C43H C32H C33H C34H -179.9(12)
N31H C32H C33H C34H 0.0
C32H C33H C34H C35H 0.0
C33H C34H C35H C36H 0.0
C34H C35H C36H N31H 0.0
C32H N31H C36H C35H 0.0
Ru7 N31H C36H C35H -176.9(8)
Co7 N31H C36H C35H -176.9(8)
C45H N41H N42H C43H 0.0
C46H N41H N42H C43H 171.4(13)
C45H N41H N42H Co7 -177.6(11)
C46H N41H N42H Co7 -6.2(16)
C45H N41H N42H Ru7 -177.6(11)
C46H N41H N42H Ru7 -6.2(16)
N31H C32H C43H N42H 7.0(13)
C33H C32H C43H N42H -173.1(7)
N31H C32H C43H C44H 178.7(9)
C33H C32H C43H C44H -1.5(17)
N41H N42H C43H C32H 174.0(12)
Co7 N42H C43H C32H -7.9(11)
Ru7 N42H C43H C32H -7.9(11)
N41H N42H C43H C44H 0.0
Co7 N42H C43H C44H 178.2(8)
Ru7 N42H C43H C44H 178.2(8)
C32H C43H C44H C45H -172.1(16)
N42H C43H C44H C45H 0.0
N42H N41H C45H C44H 0.0
C46H N41H C45H C44H -170.8(14)
C43H C44H C45H N41H 0.0
N21H C26H C51H C52H -179.3(11)
N21H C26H C51H C56H -0.3(19)
C56H C51H C52H C53H 0.0
C26H C51H C52H C53H 179.1(13)
C51H C52H C53H C54H 0.0
C51H C52H C53H C46H -177.4(13)
C52H C53H C54H C55H 0.0
C46H C53H C54H C55H 177.6(13)
C53H C54H C55H C56H 0.0
C54H C55H C56H C51H 0.0
C52H C51H C56H C55H 0.0
C26H C51H C56H C55H -179.0(14)
C45H N41H C46H C53H 84.9(16)
N42H N41H C46H C53H -84.7(16)
C52H C53H C46H N41H -17.6(19)
C54H C53H C46H N41H 164.9(10)
C16I N11I C12I C23I 180.0(12)
Ru7 N11I C12I C23I 1.3(11)
Co7 N11I C12I C23I 1.3(11)
C16I N11I C12I C13I 0.0
Ru7 N11I C12I C13I -178.7(8)
Co7 N11I C12I C13I -178.7(8)
C23I C12I C13I C14I -180.0(14)
N11I C12I C13I C14I 0.0
C12I C13I C14I C15I 0.0
C13I C14I C15I C16I 0.0
C14I C15I C16I N11I 0.0
C12I N11I C16I C15I 0.0
Ru7 N11I C16I C15I 178.5(9)
Co7 N11I C16I C15I 178.5(9)
C26I N21I N22I C23I 170.8(15)
C25I N21I N22I C23I 0.0
C26I N21I N22I Ru7 6.2(18)
C25I N21I N22I Ru7 -164.6(12)
C26I N21I N22I Co7 6.2(18)
C25I N21I N22I Co7 -164.6(12)
C13I C12I C23I C24I 5.2(18)
N11I C12I C23I C24I -174.8(9)
C13I C12I C23I N22I -172.5(8)
N11I C12I C23I N22I 7.6(14)
N21I N22I C23I C12I 178.1(14)
Ru7 N22I C23I C12I -12.5(13)
Co7 N22I C23I C12I -12.5(13)
N21I N22I C23I C24I 0.0
Ru7 N22I C23I C24I 169.4(9)
Co7 N22I C23I C24I 169.4(9)
C12I C23I C24I C25I -177.8(16)
N22I C23I C24I C25I 0.0
C23I C24I C25I N21I 0.0
C26I N21I C25I C24I -169.5(17)
N22I N21I C25I C24I 0.0
N22I N21I C26I C51I -86.2(18)
C25I N21I C26I C51I 82.1(19)
C36I N31I C32I C43I 179.3(11)
Co3 N31I C32I C43I -0.1(10)
Ru3 N31I C32I C43I -0.1(10)
C36I N31I C32I C33I 0.0
Co3 N31I C32I C33I -179.4(7)
Ru3 N31I C32I C33I -179.4(7)
C43I C32I C33I C34I -179.2(12)
N31I C32I C33I C34I 0.0
C32I C33I C34I C35I 0.0
C33I C34I C35I C36I 0.0
C34I C35I C36I N31I 0.0
C32I N31I C36I C35I 0.0
Co3 N31I C36I C35I 179.3(8)
Ru3 N31I C36I C35I 179.3(8)
C45I N41I N42I C43I 0.0
C46I N41I N42I C43I 171.8(14)
C45I N41I N42I Co3 177.7(10)
C46I N41I N42I Co3 -10.5(16)
C45I N41I N42I Ru3 177.7(10)
C46I N41I N42I Ru3 -10.5(16)
C33I C32I C43I C44I -4.2(16)
N31I C32I C43I C44I 176.5(8)
C33I C32I C43I N42I -179.3(7)
N31I C32I C43I N42I 1.4(13)
N41I N42I C43I C32I 176.2(12)
Co3 N42I C43I C32I -2.1(11)
Ru3 N42I C43I C32I -2.1(11)
N41I N42I C43I C44I 0.0
Co3 N42I C43I C44I -178.3(7)
Ru3 N42I C43I C44I -178.3(7)
C32I C43I C44I C45I -175.4(15)
N42I C43I C44I C45I 0.0
C43I C44I C45I N41I 0.0
N42I N41I C45I C44I 0.0
C46I N41I C45I C44I -170.3(16)
N21I C26I C51I C52I 167.3(12)
N21I C26I C51I C56I -16(2)
C56I C51I C52I C53I 0.0
C26I C51I C52I C53I 177.1(13)
C51I C52I C53I C54I 0.0
C51I C52I C53I C46I 178.9(13)
C52I C53I C54I C55I 0.0
C46I C53I C54I C55I -178.8(14)
C53I C54I C55I C56I 0.0
C54I C55I C56I C51I 0.0
C52I C51I C56I C55I 0.0
C26I C51I C56I C55I -176.9(14)
N42I N41I C46I C53I -79.5(16)
C45I N41I C46I C53I 89.9(16)
C54I C53I C46I N41I -13(2)
C52I C53I C46I N41I 168.6(11)
C16J N11J C12J C23J -174.0(16)
Ru12 N11J C12J C23J 7.8(15)
Co12 N11J C12J C23J 7.8(15)
C16J N11J C12J C13J 0.0
Ru12 N11J C12J C13J -178.2(10)
Co12 N11J C12J C13J -178.2(10)
C23J C12J C13J C14J 173.3(18)
N11J C12J C13J C14J 0.0
C12J C13J C14J C15J 0.0
C13J C14J C15J C16J 0.0
C14J C15J C16J N11J 0.0
C12J N11J C16J C15J 0.0
Ru12 N11J C16J C15J 178.0(11)
Co12 N11J C16J C15J 178.0(11)
C26J N21J N22J C23J 171(2)
C25J N21J N22J C23J 0.0
C26J N21J N22J Co12 -3(2)
C25J N21J N22J Co12 -173.9(14)
C26J N21J N22J Ru12 -3(2)
C25J N21J N22J Ru12 -173.9(14)
N11J C12J C23J N22J -3(2)
C13J C12J C23J N22J -176.9(11)
N11J C12J C23J C24J 178.8(12)
C13J C12J C23J C24J 5(2)
N21J N22J C23J C12J -178.4(18)
Co12 N22J C23J C12J -2.9(18)
Ru12 N22J C23J C12J -2.9(18)
N21J N22J C23J C24J 0.0
Co12 N22J C23J C24J 175.5(11)
Ru12 N22J C23J C24J 175.5(11)
C12J C23J C24J C25J 178(2)
N22J C23J C24J C25J 0.0
C23J C24J C25J N21J 0.0
C26J N21J C25J C24J -170(2)
N22J N21J C25J C24J 0.0
C25J N21J C26J C53J 84(2)
N22J N21J C26J C53J -85(2)
C36J N31J C32J C43J -174.8(12)
Co4 N31J C32J C43J 6.8(11)
Ru4 N31J C32J C43J 6.8(11)
C36J N31J C32J C33J 0.0
Co4 N31J C32J C33J -178.4(7)
Ru4 N31J C32J C33J -178.4(7)
C43J C32J C33J C34J 174.3(14)
N31J C32J C33J C34J 0.0
C32J C33J C34J C35J 0.0
C33J C34J C35J C36J 0.0
C34J C35J C36J N31J 0.0
C32J N31J C36J C35J 0.0
Co4 N31J C36J C35J 178.2(8)
Ru4 N31J C36J C35J 178.2(8)
C45J N41J N42J C43J 0.0
C46J N41J N42J C43J -179.0(16)
C45J N41J N42J Ru4 -162.6(12)
C46J N41J N42J Ru4 18.5(19)
C45J N41J N42J Co4 -162.6(12)
C46J N41J N42J Co4 18.5(19)
N31J C32J C43J C44J -175.6(10)
C33J C32J C43J C44J 9.8(19)
N31J C32J C43J N42J 3.8(14)
C33J C32J C43J N42J -170.8(8)
N41J N42J C43J C32J -179.6(14)
Ru4 N42J C43J C32J -12.6(13)
Co4 N42J C43J C32J -12.6(13)
N41J N42J C43J C44J 0.0
Ru4 N42J C43J C44J 166.9(9)
Co4 N42J C43J C44J 166.9(9)
C32J C43J C44J C45J 179.4(18)
N42J C43J C44J C45J 0.0
C43J C44J C45J N41J 0.0
N42J N41J C45J C44J 0.0
C46J N41J C45J C44J 178.9(17)
C56J C51J C52J C53J 0.0
C46J C51J C52J C53J 176.2(13)
C51J C52J C53J C54J 0.0
C51J C52J C53J C26J 178.3(14)
N21J C26J C53J C54J -12(2)
N21J C26J C53J C52J 169.5(14)
C52J C53J C54J C55J 0.0
C26J C53J C54J C55J -178.2(15)
C53J C54J C55J C56J 0.0
C54J C55J C56J C51J 0.0
C52J C51J C56J C55J 0.0
C46J C51J C56J C55J -175.7(15)
C52J C51J C46J N41J 167.2(11)
C56J C51J C46J N41J -17(2)
C45J N41J C46J C51J 89.5(19)
N42J N41J C46J C51J -91.8(18)
C16K N11K C12K C23K -173.7(13)
Ru12 N11K C12K C23K 6.8(11)
Co12 N11K C12K C23K 6.8(11)
C16K N11K C12K C13K 0.0
Ru12 N11K C12K C13K -179.5(8)
Co12 N11K C12K C13K -179.5(8)
C23K C12K C13K C14K 173.2(14)
N11K C12K C13K C14K 0.0
C12K C13K C14K C15K 0.0
C13K C14K C15K C16K 0.0
C14K C15K C16K N11K 0.0
C12K N11K C16K C15K 0.0
Ru12 N11K C16K C15K 179.4(9)
Co12 N11K C16K C15K 179.4(9)
C25K N21K N22K C23K 0.0
C26K N21K N22K C23K -179.9(15)
C25K N21K N22K Co12 -165.4(11)
C26K N21K N22K Co12 14.7(18)
C25K N21K N22K Ru12 -165.4(11)
C26K N21K N22K Ru12 14.7(18)
C13K C12K C23K N22K -169.2(8)
N11K C12K C23K N22K 4.3(14)
C13K C12K C23K C24K 7.3(19)
N11K C12K C23K C24K -179.3(9)
N21K N22K C23K C12K 177.3(14)
Co12 N22K C23K C12K -13.0(12)
Ru12 N22K C23K C12K -13.0(12)
N21K N22K C23K C24K 0.0
Co12 N22K C23K C24K 169.6(8)
Ru12 N22K C23K C24K 169.6(8)
C12K C23K C24K C25K -176.7(17)
N22K C23K C24K C25K 0.0
N22K N21K C25K C24K 0.0
C26K N21K C25K C24K 179.9(17)
C23K C24K C25K N21K 0.0
N22K N21K C26K C51K -102.4(16)
C25K N21K C26K C51K 77.7(19)
C36K N31K C32K C43K -177.4(14)
Co10 N31K C32K C43K 10.1(12)
Ru10 N31K C32K C43K 10.1(12)
C36K N31K C32K C33K 0.0
Co10 N31K C32K C33K -172.5(9)
Ru10 N31K C32K C33K -172.5(9)
C43K C32K C33K C34K 177.2(15)
N31K C32K C33K C34K 0.0
C32K C33K C34K C35K 0.0
C33K C34K C35K C36K 0.0
C34K C35K C36K N31K 0.0
C32K N31K C36K C35K 0.0
Co10 N31K C36K C35K 171.9(10)
Ru10 N31K C36K C35K 171.9(10)
C46K N41K N42K C43K 179.8(18)
C45K N41K N42K C43K 0.0
C46K N41K N42K Ru10 8(2)
C45K N41K N42K Ru10 -172.0(13)
C46K N41K N42K Co10 8(2)
C45K N41K N42K Co10 -172.0(13)
C33K C32K C43K N42K 175.3(9)
N31K C32K C43K N42K -7.4(16)
C33K C32K C43K C44K 5(2)
N31K C32K C43K C44K -178.0(11)
N41K N42K C43K C32K -172.9(15)
Ru10 N42K C43K C32K 1.2(14)
Co10 N42K C43K C32K 1.2(14)
N41K N42K C43K C44K 0.0
Ru10 N42K C43K C44K 174.2(9)
Co10 N42K C43K C44K 174.2(9)
C32K C43K C44K C45K 171.2(19)
N42K C43K C44K C45K 0.0
C43K C44K C45K N41K 0.0
C46K N41K C45K C44K -179.8(18)
N42K N41K C45K C44K 0.0
N21K C26K C51K C52K -170.6(12)
N21K C26K C51K C56K 11(2)
C56K C51K C52K C53K 0.0
C26K C51K C52K C53K -178.0(14)
C51K C52K C53K C54K 0.0
C51K C52K C53K C46K -179.6(15)
C52K C53K C54K C55K 0.0
C46K C53K C54K C55K 179.6(15)
C53K C54K C55K C56K 0.0
C54K C55K C56K C51K 0.0
C52K C51K C56K C55K 0.0
C26K C51K C56K C55K 177.9(15)
C45K N41K C46K C53K -62(2)
N42K N41K C46K C53K 117.8(16)
C54K C53K C46K N41K 121.1(15)
C52K C53K C46K N41K -59(2)
C16L N11L C12L C23L -178.8(12)
Co10 N11L C12L C23L 8.0(10)
Ru10 N11L C12L C23L 8.0(10)
C16L N11L C12L C13L 0.0
Co10 N11L C12L C13L -173.2(8)
Ru10 N11L C12L C13L -173.2(8)
C23L C12L C13L C14L 178.7(13)
N11L C12L C13L C14L 0.0
C12L C13L C14L C15L 0.0
C13L C14L C15L C16L 0.0
C14L C15L C16L N11L 0.0
C12L N11L C16L C15L 0.0
Co10 N11L C16L C15L 172.5(8)
Ru10 N11L C16L C15L 172.5(8)
C25L N21L N22L C23L 0.0
C26L N21L N22L C23L -177.0(14)
C25L N21L N22L Ru10 -173.3(12)
C26L N21L N22L Ru10 9.6(17)
C25L N21L N22L Co10 -173.3(12)
C26L N21L N22L Co10 9.6(17)
N11L C12L C23L N22L -3.4(13)
C13L C12L C23L N22L 177.9(7)
N11L C12L C23L C24L 179.2(10)
C13L C12L C23L C24L 0.5(18)
N21L N22L C23L C12L -178.1(13)
Ru10 N22L C23L C12L -3.0(12)
Co10 N22L C23L C12L -3.0(12)
N21L N22L C23L C24L 0.0
Ru10 N22L C23L C24L 175.0(9)
Co10 N22L C23L C24L 175.0(9)
C12L C23L C24L C25L 177.6(17)
N22L C23L C24L C25L 0.0
N22L N21L C25L C24L 0.0
C26L N21L C25L C24L 176.7(16)
C23L C24L C25L N21L 0.0
C25L N21L C26L C51L -89.5(16)
N22L N21L C26L C51L 86.8(15)
C36L N31L C32L C43L 179.7(11)
Ru8 N31L C32L C43L 1.4(10)
Co8 N31L C32L C43L 1.4(10)
C36L N31L C32L C33L 0.0
Ru8 N31L C32L C33L -178.3(7)
Co8 N31L C32L C33L -178.3(7)
C43L C32L C33L C34L -179.7(12)
N31L C32L C33L C34L 0.0
C32L C33L C34L C35L 0.0
C33L C34L C35L C36L 0.0
C34L C35L C36L N31L 0.0
C32L N31L C36L C35L 0.0
Ru8 N31L C36L C35L 178.1(8)
Co8 N31L C36L C35L 178.1(8)
C46L N41L N42L C43L 177.5(13)
C45L N41L N42L C43L 0.0
C46L N41L N42L Co8 10.3(16)
C45L N41L N42L Co8 -167.1(11)
C46L N41L N42L Ru8 10.3(16)
C45L N41L N42L Ru8 -167.1(11)
C33L C32L C43L C44L 3.6(17)
N31L C32L C43L C44L -176.1(9)
C33L C32L C43L N42L -173.5(7)
N31L C32L C43L N42L 6.8(13)
N41L N42L C43L C32L 177.9(12)
Co8 N42L C43L C32L -11.9(12)
Ru8 N42L C43L C32L -11.9(12)
N41L N42L C43L C44L 0.0
Co8 N42L C43L C44L 170.2(8)
Ru8 N42L C43L C44L 170.2(8)
C32L C43L C44L C45L -177.3(16)
N42L C43L C44L C45L 0.0
C43L C44L C45L N41L 0.0
C46L N41L C45L C44L -177.2(15)
N42L N41L C45L C44L 0.0
N21L C26L C51L C52L -179.7(10)
N21L C26L C51L C56L 2.4(18)
C56L C51L C52L C53L 0.0
C26L C51L C52L C53L -178.0(12)
C51L C52L C53L C54L 0.0
C51L C52L C53L C46L -176.5(12)
C52L C53L C54L C55L 0.0
C46L C53L C54L C55L 176.7(11)
C53L C54L C55L C56L 0.0
C54L C55L C56L C51L 0.0
C52L C51L C56L C55L 0.0
C26L C51L C56L C55L 177.8(13)
C45L N41L C46L C53L 84.5(16)
N42L N41L C46L C53L -92.3(14)
C54L C53L C46L N41L 173.9(10)
C52L C53L C46L N41L -9.5(17)
C16M N11M C12M C23M -178.8(11)
Ru8 N11M C12M C23M 4.4(10)
Co8 N11M C12M C23M 4.4(10)
C16M N11M C12M C13M 0.0
Ru8 N11M C12M C13M -176.8(6)
Co8 N11M C12M C13M -176.8(6)
C23M C12M C13M C14M 178.7(12)
N11M C12M C13M C14M 0.0
C12M C13M C14M C15M 0.0
C13M C14M C15M C16M 0.0
C14M C15M C16M N11M 0.0
C12M N11M C16M C15M 0.0
Ru8 N11M C16M C15M 176.4(7)
Co8 N11M C16M C15M 176.4(7)
C26M N21M N22M C23M -176.9(15)
C25M N21M N22M C23M 0.0
C26M N21M N22M Ru8 19.6(18)
C25M N21M N22M Ru8 -163.5(12)
C26M N21M N22M Co8 19.6(18)
C25M N21M N22M Co8 -163.5(12)
N11M C12M C23M C24M -177.8(9)
C13M C12M C23M C24M 3.5(17)
N11M C12M C23M N22M 7.7(13)
C13M C12M C23M N22M -171.1(7)
N21M N22M C23M C12M 175.8(14)
Ru8 N22M C23M C12M -15.9(12)
Co8 N22M C23M C12M -15.9(12)
N21M N22M C23M C24M 0.0
Ru8 N22M C23M C24M 168.3(9)
Co8 N22M C23M C24M 168.3(9)
C12M C23M C24M C25M -175.0(16)
N22M C23M C24M C25M 0.0
C26M N21M C25M C24M 176.5(17)
N22M N21M C25M C24M 0.0
C23M C24M C25M N21M 0.0
C25M N21M C26M C51M 91.4(19)
N22M N21M C26M C51M -92.5(18)
C36M N31M C32M C43M -177.7(15)
Co11 N31M C32M C43M -0.7(13)
Ru11 N31M C32M C43M -0.7(13)
C36M N31M C32M C33M 0.0
Co11 N31M C32M C33M 177.0(9)
Ru11 N31M C32M C33M 177.0(9)
C43M C32M C33M C34M 177.6(16)
N31M C32M C33M C34M 0.0
C32M C33M C34M C35M 0.0
C33M C34M C35M C36M 0.0
C34M C35M C36M N31M 0.0
C32M N31M C36M C35M 0.0
Co11 N31M C36M C35M -176.7(9)
Ru11 N31M C36M C35M -176.7(9)
C46M N41M N42M C43M 172.7(18)
C45M N41M N42M C43M 0.0
C46M N41M N42M Co11 -17(2)
C45M N41M N42M Co11 170.2(12)
C46M N41M N42M Ru11 -17(2)
C45M N41M N42M Ru11 170.2(12)
C33M C32M C43M C44M -4(2)
N31M C32M C43M C44M 173.4(12)
C33M C32M C43M N42M 179.9(8)
N31M C32M C43M N42M -2.5(16)
N41M N42M C43M C32M 177.0(15)
Co11 N42M C43M C32M 4.6(14)
Ru11 N42M C43M C32M 4.6(14)
N41M N42M C43M C44M 0.0
Co11 N42M C43M C44M -172.4(10)
Ru11 N42M C43M C44M -172.4(10)
C32M C43M C44M C45M -176(2)
N42M C43M C44M C45M 0.0
C43M C44M C45M N41M 0.0
C46M N41M C45M C44M -172.3(19)
N42M N41M C45M C44M 0.0
N21M C26M C51M C52M 170.4(13)
N21M C26M C51M C56M -14(2)
C56M C51M C52M C53M 0.0
C26M C51M C52M C53M 175.5(14)
C51M C52M C53M C54M 0.0
C51M C52M C53M C46M 177.5(15)
C52M C53M C54M C55M 0.0
C46M C53M C54M C55M -177.3(17)
C53M C54M C55M C56M 0.0
C54M C55M C56M C51M 0.0
C52M C51M C56M C55M 0.0
C26M C51M C56M C55M -175.3(15)
C45M N41M C46M C53M 95(2)
N42M N41M C46M C53M -76(2)
C52M C53M C46M N41M 169.2(14)
C54M C53M C46M N41M -13(3)
C16N N11N C12N C13N 0.0
Co11 N11N C12N C13N 175.3(8)
Ru11 N11N C12N C13N 175.3(8)
C16N N11N C12N C23N 177.7(13)
Co11 N11N C12N C23N -7.0(11)
Ru11 N11N C12N C23N -7.0(11)
N11N C12N C13N C14N 0.0
C23N C12N C13N C14N -177.6(13)
C12N C13N C14N C15N 0.0
C13N C14N C15N C16N 0.0
C14N C15N C16N N11N 0.0
C12N N11N C16N C15N 0.0
Co11 N11N C16N C15N -174.6(9)
Ru11 N11N C16N C15N -174.6(9)
C26N N21N N22N C23N 171.3(16)
C25N N21N N22N C23N 0.0
C26N N21N N22N Co11 -2.5(18)
C25N N21N N22N Co11 -173.9(11)
C26N N21N N22N Ru11 -2.5(18)
C25N N21N N22N Ru11 -173.9(11)
C13N C12N C23N N22N -173.5(7)
N11N C12N C23N N22N 8.8(14)
C13N C12N C23N C24N 4.2(19)
N11N C12N C23N C24N -173.4(10)
N21N N22N C23N C12N 178.4(13)
Co11 N22N C23N C12N -6.2(12)
Ru11 N22N C23N C12N -6.2(12)
N21N N22N C23N C24N 0.0
Co11 N22N C23N C24N 175.4(9)
Ru11 N22N C23N C24N 175.4(9)
C12N C23N C24N C25N -177.8(18)
N22N C23N C24N C25N 0.0
C26N N21N C25N C24N -170.7(17)
N22N N21N C25N C24N 0.0
C23N C24N C25N N21N 0.0
C25N N21N C26N C51N -27(2)
N22N N21N C26N C51N 163.4(11)
C36N N31N C32N C43N 177.0(13)
Ru9 N31N C32N C43N -5.8(12)
Co9 N31N C32N C43N -5.8(12)
C36N N31N C32N C33N 0.0
Ru9 N31N C32N C33N 177.2(8)
Co9 N31N C32N C33N 177.2(8)
C43N C32N C33N C34N -176.6(14)
N31N C32N C33N C34N 0.0
C32N C33N C34N C35N 0.0
C33N C34N C35N C36N 0.0
C34N C35N C36N N31N 0.0
C32N N31N C36N C35N 0.0
Ru9 N31N C36N C35N -177.0(9)
Co9 N31N C36N C35N -177.0(9)
C45N N41N N42N C43N 0.0
C46N N41N N42N C43N -179.0(18)
C45N N41N N42N Ru9 -177.6(13)
C46N N41N N42N Ru9 3(2)
C45N N41N N42N Co9 -177.6(13)
C46N N41N N42N Co9 3(2)
C33N C32N C43N N42N -179.5(8)
N31N C32N C43N N42N 3.7(15)
C33N C32N C43N C44N 3(2)
N31N C32N C43N C44N -173.7(10)
N41N N42N C43N C32N -178.0(15)
Ru9 N42N C43N C32N 0.2(14)
Co9 N42N C43N C32N 0.2(14)
N41N N42N C43N C44N 0.0
Ru9 N42N C43N C44N 178.3(10)
Co9 N42N C43N C44N 178.3(10)
C32N C43N C44N C45N 177.6(18)
N42N C43N C44N C45N 0.0
C43N C44N C45N N41N 0.0
N42N N41N C45N C44N 0.0
C46N N41N C45N C44N 178.9(19)
N21N C26N C51N C52N -88.4(16)
N21N C26N C51N C56N 98.4(15)
C56N C51N C52N C53N 0.0
C26N C51N C52N C53N -173.1(14)
C51N C52N C53N C54N 0.0
C51N C52N C53N C46N 178.7(17)
C52N C53N C54N C55N 0.0
C46N C53N C54N C55N -178.8(16)
C53N C54N C55N C56N 0.0
C54N C55N C56N C51N 0.0
C52N C51N C56N C55N 0.0
C26N C51N C56N C55N 173.1(14)
N42N N41N C46N C53N 96(2)
C45N N41N C46N C53N -83(2)
C54N C53N C46N N41N -156.2(14)
C52N C53N C46N N41N 25(2)
C16O N11O C12O C23O 179.2(14)
Ru12 N11O C12O C23O 1.2(12)
Co12 N11O C12O C23O 1.2(12)
C16O N11O C12O C13O 0.0
Ru12 N11O C12O C13O -177.9(9)
Co12 N11O C12O C13O -177.9(9)
C23O C12O C13O C14O -179.1(15)
N11O C12O C13O C14O 0.0
C12O C13O C14O C15O 0.0
C13O C14O C15O C16O 0.0
C14O C15O C16O N11O 0.0
C12O N11O C16O C15O 0.0
Ru12 N11O C16O C15O 177.8(9)
Co12 N11O C16O C15O 177.8(9)
C26O N21O N22O C23O 174.4(17)
C25O N21O N22O C23O 0.0
C26O N21O N22O Co12 -1(2)
C25O N21O N22O Co12 -175.9(14)
C26O N21O N22O Ru12 -1(2)
C25O N21O N22O Ru12 -175.9(14)
C13O C12O C23O N22O 179.8(8)
N11O C12O C23O N22O 0.7(15)
C13O C12O C23O C24O 1(2)
N11O C12O C23O C24O -178.2(11)
N21O N22O C23O C12O -179.2(15)
Co12 N22O C23O C12O -2.3(13)
Ru12 N22O C23O C12O -2.3(13)
N21O N22O C23O C24O 0.0
Co12 N22O C23O C24O 176.9(10)
Ru12 N22O C23O C24O 176.9(10)
C12O C23O C24O C25O 179.0(19)
N22O C23O C24O C25O 0.0
C26O N21O C25O C24O -174.1(17)
N22O N21O C25O C24O 0.0
C23O C24O C25O N21O 0.0
C25O N21O C26O C51O -26(2)
N22O N21O C26O C51O 160.3(13)
C36O N31O C32O C43O 176.3(13)
Co10 N31O C32O C43O -6.5(11)
Ru10 N31O C32O C43O -6.5(11)
C36O N31O C32O C33O 0.0
Co10 N31O C32O C33O 177.2(8)
Ru10 N31O C32O C33O 177.2(8)
C43O C32O C33O C34O -175.9(15)
N31O C32O C33O C34O 0.0
C32O C33O C34O C35O 0.0
C33O C34O C35O C36O 0.0
C34O C35O C36O N31O 0.0
C32O N31O C36O C35O 0.0
Co10 N31O C36O C35O -177.0(8)
Ru10 N31O C36O C35O -177.0(8)
C46O N41O N42O C43O 179.3(17)
C45O N41O N42O C43O 0.0
C46O N41O N42O Co10 -2(2)
C45O N41O N42O Co10 179.2(12)
C46O N41O N42O Ru10 -2(2)
C45O N41O N42O Ru10 179.2(12)
C33O C32O C43O C44O 1(2)
N31O C32O C43O C44O -174.8(10)
C33O C32O C43O N42O 178.6(8)
N31O C32O C43O N42O 2.5(15)
N41O N42O C43O C32O -177.9(16)
Co10 N42O C43O C32O 2.7(14)
Ru10 N42O C43O C32O 2.7(14)
N41O N42O C43O C44O 0.0
Co10 N42O C43O C44O -179.4(9)
Ru10 N42O C43O C44O -179.4(9)
C32O C43O C44O C45O 177.6(18)
N42O C43O C44O C45O 0.0
C46O N41O C45O C44O -179.2(19)
N42O N41O C45O C44O 0.0
C43O C44O C45O N41O 0.0
N21O C26O C51O C52O -83.5(19)
N21O C26O C51O C56O 95.8(17)
C56O C51O C52O C53O 0.0
C26O C51O C52O C53O 179.3(16)
C51O C52O C53O C54O 0.0
C51O C52O C53O C46O 175.9(17)
C52O C53O C54O C55O 0.0
C46O C53O C54O C55O -176.2(16)
C53O C54O C55O C56O 0.0
C54O C55O C56O C51O 0.0
C52O C51O C56O C55O 0.0
C26O C51O C56O C55O -179.3(15)
N42O N41O C46O C53O 97(2)
C45O N41O C46O C53O -84(2)
C52O C53O C46O N41O 31(3)
C54O C53O C46O N41O -153.0(15)
C16P N11P C12P C23P -177.6(12)
Co4 N11P C12P C23P 5.2(10)
Ru4 N11P C12P C23P 5.2(10)
C16P N11P C12P C13P 0.0
Co4 N11P C12P C13P -177.2(7)
Ru4 N11P C12P C13P -177.2(7)
C23P C12P C13P C14P 177.5(12)
N11P C12P C13P C14P 0.0
C12P C13P C14P C15P 0.0
C13P C14P C15P C16P 0.0
C14P C15P C16P N11P 0.0
C12P N11P C16P C15P 0.0
Co4 N11P C16P C15P 176.8(8)
Ru4 N11P C16P C15P 176.8(8)
C26P N21P N22P C23P -177.4(14)
C25P N21P N22P C23P 0.0
C26P N21P N22P Ru4 17.9(16)
C25P N21P N22P Ru4 -164.7(11)
C26P N21P N22P Co4 17.9(16)
C25P N21P N22P Co4 -164.7(11)
C13P C12P C23P N22P -173.4(7)
N11P C12P C23P N22P 4.1(12)
C13P C12P C23P C24P 6.5(18)
N11P C12P C23P C24P -176.0(9)
N21P N22P C23P C12P 179.9(12)
Ru4 N22P C23P C12P -11.6(11)
Co4 N22P C23P C12P -11.6(11)
N21P N22P C23P C24P 0.0
Ru4 N22P C23P C24P 168.5(8)
Co4 N22P C23P C24P 168.5(8)
C12P C23P C24P C25P -179.9(16)
N22P C23P C24P C25P 0.0
C23P C24P C25P N21P 0.0
C26P N21P C25P C24P 177.3(14)
N22P N21P C25P C24P 0.0
N22P N21P C26P C51P -92.6(17)
C25P N21P C26P C51P 90.6(17)
C36P N31P C32P C43P -177.2(12)
Ru8 N31P C32P C43P 2.8(11)
Co8 N31P C32P C43P 2.8(11)
C36P N31P C32P C33P 0.0
Ru8 N31P C32P C33P 180.0(7)
Co8 N31P C32P C33P 180.0(7)
C43P C32P C33P C34P 177.0(13)
N31P C32P C33P C34P 0.0
C32P C33P C34P C35P 0.0
C33P C34P C35P C36P 0.0
C34P C35P C36P N31P 0.0
C32P N31P C36P C35P 0.0
Ru8 N31P C36P C35P -179.9(8)
Co8 N31P C36P C35P -179.9(8)
C46P N41P N42P C43P -173.8(16)
C45P N41P N42P C43P 0.0
C46P N41P N42P Co8 19.2(19)
C45P N41P N42P Co8 -167.0(12)
C46P N41P N42P Ru8 19.2(19)
C45P N41P N42P Ru8 -167.0(12)
N31P C32P C43P C44P -176.0(11)
C33P C32P C43P C44P 6.9(19)
N31P C32P C43P N42P 5.1(14)
C33P C32P C43P N42P -171.9(8)
N41P N42P C43P C32P 179.2(14)
Co8 N42P C43P C32P -10.8(12)
Ru8 N42P C43P C32P -10.8(12)
N41P N42P C43P C44P 0.0
Co8 N42P C43P C44P 170.1(9)
Ru8 N42P C43P C44P 170.1(9)
C32P C43P C44P C45P -178.9(18)
N42P C43P C44P C45P 0.0
C43P C44P C45P N41P 0.0
C46P N41P C45P C44P 173.7(17)
N42P N41P C45P C44P 0.0
N21P C26P C51P C52P 170.4(12)
N21P C26P C51P C56P -12(2)
C56P C51P C52P C53P 0.0
C26P C51P C52P C53P 178.2(13)
C51P C52P C53P C54P 0.0
C51P C52P C53P C46P 177.7(14)
C52P C53P C54P C55P 0.0
C46P C53P C54P C55P -177.5(15)
C53P C54P C55P C56P 0.0
C54P C55P C56P C51P 0.0
C52P C51P C56P C55P 0.0
C26P C51P C56P C55P -178.0(14)
N42P N41P C46P C53P -94.1(18)
C45P N41P C46P C53P 93.2(17)
C52P C53P C46P N41P 170.8(11)
C54P C53P C46P N41P -12(2)
C16Q N11Q C12Q C23Q 173.5(14)
Ru9 N11Q C12Q C23Q 1.3(13)
Co9 N11Q C12Q C23Q 1.3(13)
C16Q N11Q C12Q C13Q 0.0
Ru9 N11Q C12Q C13Q -172.3(8)
Co9 N11Q C12Q C13Q -172.3(8)
C23Q C12Q C13Q C14Q -173.2(15)
N11Q C12Q C13Q C14Q 0.0
C12Q C13Q C14Q C15Q 0.0
C13Q C14Q C15Q C16Q 0.0
C14Q C15Q C16Q N11Q 0.0
C12Q N11Q C16Q C15Q 0.0
Ru9 N11Q C16Q C15Q 171.4(9)
Co9 N11Q C16Q C15Q 171.4(9)
C26Q N21Q N22Q C23Q 174.8(15)
C25Q N21Q N22Q C23Q 0.0
C26Q N21Q N22Q Co9 0.7(18)
C25Q N21Q N22Q Co9 -174.1(12)
C26Q N21Q N22Q Ru9 0.7(18)
C25Q N21Q N22Q Ru9 -174.1(12)
N11Q C12Q C23Q N22Q -0.5(16)
C13Q C12Q C23Q N22Q 172.9(8)
N11Q C12Q C23Q C24Q -175.8(10)
C13Q C12Q C23Q C24Q -2(2)
N21Q N22Q C23Q C12Q -176.4(15)
Co9 N22Q C23Q C12Q -0.6(13)
Ru9 N22Q C23Q C12Q -0.6(13)
N21Q N22Q C23Q C24Q 0.0
Co9 N22Q C23Q C24Q 175.9(9)
Ru9 N22Q C23Q C24Q 175.9(9)
C12Q C23Q C24Q C25Q 175.7(18)
N22Q C23Q C24Q C25Q 0.0
C26Q N21Q C25Q C24Q -174.0(17)
N22Q N21Q C25Q C24Q 0.0
C23Q C24Q C25Q N21Q 0.0
C25Q N21Q C26Q C51Q -66(2)
N22Q N21Q C26Q C51Q 120.8(13)
C36Q N31Q C32Q C43Q -175.4(13)
Co11 N31Q C32Q C43Q 6.4(11)
Ru11 N31Q C32Q C43Q 6.4(11)
C36Q N31Q C32Q C33Q 0.0
Co11 N31Q C32Q C33Q -178.3(8)
Ru11 N31Q C32Q C33Q -178.3(8)
C43Q C32Q C33Q C34Q 175.2(14)
N31Q C32Q C33Q C34Q 0.0
C32Q C33Q C34Q C35Q 0.0
C33Q C34Q C35Q C36Q 0.0
C34Q C35Q C36Q N31Q 0.0
C32Q N31Q C36Q C35Q 0.0
Co11 N31Q C36Q C35Q 178.0(9)
Ru11 N31Q C36Q C35Q 178.0(9)
C46Q N41Q N42Q C43Q 178.1(15)
C45Q N41Q N42Q C43Q 0.0
C46Q N41Q N42Q Co11 6.9(17)
C45Q N41Q N42Q Co11 -171.3(11)
C46Q N41Q N42Q Ru11 6.9(17)
C45Q N41Q N42Q Ru11 -171.3(11)
N31Q C32Q C43Q C44Q 176.9(10)
C33Q C32Q C43Q C44Q 1.6(19)
N31Q C32Q C43Q N42Q 2.8(14)
C33Q C32Q C43Q N42Q -172.4(8)
N41Q N42Q C43Q C32Q 175.7(13)
Co11 N42Q C43Q C32Q -10.7(12)
Ru11 N42Q C43Q C32Q -10.7(12)
N41Q N42Q C43Q C44Q 0.0
Co11 N42Q C43Q C44Q 173.6(8)
Ru11 N42Q C43Q C44Q 173.6(8)
C32Q C43Q C44Q C45Q -174.4(17)
N42Q C43Q C44Q C45Q 0.0
C46Q N41Q C45Q C44Q -178.0(16)
N42Q N41Q C45Q C44Q 0.0
C43Q C44Q C45Q N41Q 0.0
N21Q C26Q C51Q C52Q -62.9(18)
N21Q C26Q C51Q C56Q 120.0(13)
C56Q C51Q C52Q C53Q 0.0
C26Q C51Q C52Q C53Q -177.0(13)
C51Q C52Q C53Q C54Q 0.0
C51Q C52Q C53Q C46Q -177.8(13)
C52Q C53Q C54Q C55Q 0.0
C46Q C53Q C54Q C55Q 177.7(13)
C53Q C54Q C55Q C56Q 0.0
C54Q C55Q C56Q C51Q 0.0
C52Q C51Q C56Q C55Q 0.0
C26Q C51Q C56Q C55Q 177.1(12)
N42Q N41Q C46Q C53Q -96.4(16)
C45Q N41Q C46Q C53Q 81.3(18)
C54Q C53Q C46Q N41Q 7(2)
C52Q C53Q C46Q N41Q -175.2(11)
C16R N11R C12R C23R -179.1(11)
Co4 N11R C12R C23R 1.1(10)
Ru4 N11R C12R C23R 1.1(10)
C16R N11R C12R C13R 0.0
Co4 N11R C12R C13R -179.8(7)
Ru4 N11R C12R C13R -179.8(7)
C23R C12R C13R C14R 179.1(12)
N11R C12R C13R C14R 0.0
C12R C13R C14R C15R 0.0
C13R C14R C15R C16R 0.0
C14R C15R C16R N11R 0.0
C12R N11R C16R C15R 0.0
Co4 N11R C16R C15R 179.7(8)
Ru4 N11R C16R C15R 179.7(8)
C26R N21R N22R C23R 178.2(13)
C25R N21R N22R C23R 0.0
C26R N21R N22R Ru4 9.7(16)
C25R N21R N22R Ru4 -168.5(11)
C26R N21R N22R Co4 9.7(16)
C25R N21R N22R Co4 -168.5(11)
N11R C12R C23R N22R 7.2(13)
C13R C12R C23R N22R -171.9(7)
N11R C12R C23R C24R -177.7(9)
C13R C12R C23R C24R 3.2(17)
N21R N22R C23R C12R 176.4(12)
Ru4 N22R C23R C12R -12.0(11)
Co4 N22R C23R C12R -12.0(11)
N21R N22R C23R C24R 0.0
Ru4 N22R C23R C24R 171.7(8)
Co4 N22R C23R C24R 171.7(8)
C12R C23R C24R C25R -175.4(16)
N22R C23R C24R C25R 0.0
C26R N21R C25R C24R -178.0(15)
N22R N21R C25R C24R 0.0
C23R C24R C25R N21R 0.0
C25R N21R C26R C51R 85.1(16)
N22R N21R C26R C51R -92.7(15)
C36R N31R C32R C43R -178.5(11)
Ru9 N31R C32R C43R 9.7(10)
Co9 N31R C32R C43R 9.7(10)
C36R N31R C32R C33R 0.0
Ru9 N31R C32R C33R -171.8(7)
Co9 N31R C32R C33R -171.8(7)
C43R C32R C33R C34R 178.4(12)
N31R C32R C33R C34R 0.0
C32R C33R C34R C35R 0.0
C33R C34R C35R C36R 0.0
C34R C35R C36R N31R 0.0
C32R N31R C36R C35R 0.0
Ru9 N31R C36R C35R 170.9(8)
Co9 N31R C36R C35R 170.9(8)
C46R N41R N42R C43R -174.4(13)
C45R N41R N42R C43R 0.0
C46R N41R N42R Ru9 13.2(16)
C45R N41R N42R Ru9 -172.4(11)
C46R N41R N42R Co9 13.2(16)
C45R N41R N42R Co9 -172.4(11)
C33R C32R C43R N42R 176.0(7)
N31R C32R C43R N42R -5.6(12)
C33R C32R C43R C44R 1.7(17)
N31R C32R C43R C44R -179.9(9)
N41R N42R C43R C32R -175.7(12)
Ru9 N42R C43R C32R -1.3(11)
Co9 N42R C43R C32R -1.3(11)
N41R N42R C43R C44R 0.0
Ru9 N42R C43R C44R 174.5(8)
Co9 N42R C43R C44R 174.5(8)
C32R C43R C44R C45R 174.7(15)
N42R C43R C44R C45R 0.0
C43R C44R C45R N41R 0.0
C46R N41R C45R C44R 173.8(15)
N42R N41R C45R C44R 0.0
N21R C26R C51R C52R -7.9(19)
N21R C26R C51R C56R 174.6(10)
C56R C51R C52R C53R 0.0
C26R C51R C52R C53R -177.4(14)
C51R C52R C53R C54R 0.0
C51R C52R C53R C46R -179.0(13)
C52R C53R C54R C55R 0.0
C46R C53R C54R C55R 179.0(13)
C53R C54R C55R C56R 0.0
C54R C55R C56R C51R 0.0
C52R C51R C56R C55R 0.0
C26R C51R C56R C55R 177.6(12)
C45R N41R C46R C53R -85.5(17)
N42R N41R C46R C53R 87.5(16)
C52R C53R C46R N41R -177.3(11)
C54R C53R C46R N41R 3.8(19)
